data_7232705
loop_
_publ_author_name
'Yao, Yuhang'
'Rao, Yu'
'Liu, Yi-Wei'
'Jiang, Liang'
'Xiong, Jin'
'Fan, Ying-Jie'
'Shen, Zhen'
'Sessler, Jonathan L.'
'Zhang, Jun-Long'

_publ_section_title
;
 Aromaticity versus Regioisomeric Effect of \b-Substituents in
 Porphyrinoids
;
_journal_name_full 'Physical Chemistry Chemical Physics'
_journal_paper_doi 10.1039/C9CP01177C
_journal_year 2019
_chemical_formula_sum 'C45 H7 F20 N5 O6'
_chemical_formula_weight 1093.56
_space_group_crystal_system monoclinic
_space_group_IT_number 4
_space_group_name_Hall 'P 2yb'
_space_group_name_H-M_alt 'P 1 21 1'
_symmetry_space_group_name_Hall 'P 2yb'
_symmetry_space_group_name_H-M 'P 1 21 1'
_atom_sites_solution_hydrogens geom
_audit_creation_method SHELXL-2014/7
_audit_update_record
;
2018-06-26 deposited with the CCDC.    2019-04-30 downloaded from the CCDC.
;
_cell_angle_alpha 90
_cell_angle_beta 93.851(3)
_cell_angle_gamma 90
_cell_formula_units_Z 16
_cell_length_a 33.9547(16)
_cell_length_b 8.7071(3)
_cell_length_c 58.8064(13)
_cell_measurement_reflns_used 14657
_cell_measurement_temperature 100.00(13)
_cell_measurement_theta_max 27.7710
_cell_measurement_theta_min 2.1600
_cell_volume 17346.7(11)
_computing_structure_refinement 'SHELXL-2014/7 (Sheldrick, 2014)'
_diffrn_ambient_environment N~2~
_diffrn_ambient_temperature 100.00(13)
_diffrn_detector 'CCD plate'
_diffrn_measured_fraction_theta_full 0.996
_diffrn_measured_fraction_theta_max 0.996
_diffrn_measurement_device 'four-circle diffractometer'
_diffrn_measurement_device_type 'XtaLAB AFC12 (RINC): Kappa single'
_diffrn_radiation_monochromator graphite
_diffrn_radiation_probe x-ray
_diffrn_radiation_type 'Mo K\a'
_diffrn_radiation_wavelength 0.71073
_diffrn_reflns_av_R_equivalents 0.0568
_diffrn_reflns_av_unetI/netI 0.0925
_diffrn_reflns_Laue_measured_fraction_full 0.996
_diffrn_reflns_Laue_measured_fraction_max 0.996
_diffrn_reflns_limit_h_max 40
_diffrn_reflns_limit_h_min -39
_diffrn_reflns_limit_k_max 10
_diffrn_reflns_limit_k_min -9
_diffrn_reflns_limit_l_max 70
_diffrn_reflns_limit_l_min -69
_diffrn_reflns_number 93886
_diffrn_reflns_point_group_measured_fraction_full 0.888
_diffrn_reflns_point_group_measured_fraction_max 0.888
_diffrn_reflns_theta_full 25.027
_diffrn_reflns_theta_max 25.027
_diffrn_reflns_theta_min 1.735
_diffrn_source 'fine-focus sealed X-ray tube'
_diffrn_source_type 'Enhance (Mo) X-ray Source'
_exptl_absorpt_coefficient_mu 0.170
_exptl_absorpt_correction_T_max 1.00000
_exptl_absorpt_correction_T_min 0.65015
_exptl_absorpt_correction_type multi-scan
_exptl_absorpt_process_details
;
CrysAlisPro 1.171.39.29a (Rigaku Oxford Diffraction, 2015)
Empirical absorption correction using spherical harmonics,
 implemented in SCALE3 ABSPACK scaling algorithm.
;
_exptl_crystal_colour blue
_exptl_crystal_density_diffrn 1.675
_exptl_crystal_description rod-like
_exptl_crystal_F_000 8640
_exptl_crystal_size_max 0.3
_exptl_crystal_size_mid 0.1
_exptl_crystal_size_min 0.05
_refine_diff_density_max 1.619
_refine_diff_density_min -0.952
_refine_diff_density_rms 0.155
_refine_ls_abs_structure_details
;
 Flack x determined using 7235 quotients [(I+)-(I-)]/[(I+)+(I-)]
 (Parsons, Flack and Wagner, Acta Cryst. B69 (2013) 249-259).
;
_refine_ls_abs_structure_Flack -0.2(10)
_refine_ls_extinction_method none
_refine_ls_goodness_of_fit_ref 1.090
_refine_ls_hydrogen_treatment constr
_refine_ls_matrix_type full
_refine_ls_number_parameters 4328
_refine_ls_number_reflns 54490
_refine_ls_number_restraints 3713
_refine_ls_restrained_S_all 1.076
_refine_ls_R_factor_all 0.2369
_refine_ls_R_factor_gt 0.1453
_refine_ls_shift/su_max 0.004
_refine_ls_shift/su_mean 0.000
_refine_ls_structure_factor_coef Fsqd
_refine_ls_weighting_details 'w=1/[\s^2^(Fo^2^)+(0.0500P)^2^+250.0000P] where P=(Fo^2^+2Fc^2^)/3'
_refine_ls_weighting_scheme calc
_refine_ls_wR_factor_gt 0.3039
_refine_ls_wR_factor_ref 0.3615
_reflns_Friedel_coverage 0.664
_reflns_Friedel_fraction_full 0.764
_reflns_Friedel_fraction_max 0.764
_reflns_number_gt 27823
_reflns_number_total 54490
_reflns_threshold_expression 'I > 2\s(I)'
_cod_data_source_file c9cp01177c2.cif
_cod_data_source_block 3_sq
_cod_database_code 7232705
_shelx_shelxl_version_number 2014/7
_shelx_space_group_comment
;
The symmetry employed for this shelxl refinement is uniquely defined
by the following loop, which should always be used as a source of
symmetry information in preference to the above space-group names.
They are only intended as comments.
;

loop_
_space_group_symop_operation_xyz
'x, y, z'
'-x, y+1/2, -z'

loop_
_atom_site_label
_atom_site_type_symbol
_atom_site_fract_x
_atom_site_fract_y
_atom_site_fract_z
_atom_site_U_iso_or_equiv
_atom_site_adp_type
_atom_site_occupancy
_atom_site_site_symmetry_order
_atom_site_calc_flag
_atom_site_refinement_flags_posn
_atom_site_refinement_flags_adp
_atom_site_refinement_flags_occupancy
_atom_site_disorder_assembly
_atom_site_disorder_group
F1 F 0.3448(5) 0.117(2) 0.1705(3) 0.090(6) Uani 1 1 d . U . . .
F2 F 0.3857(6) -0.091(3) 0.1477(4) 0.134(8) Uani 1 1 d . U . . .
F3 F 0.4214(7) -0.011(4) 0.1097(5) 0.167(11) Uani 1 1 d . U . . .
F4 F 0.4164(6) 0.276(3) 0.0962(4) 0.119(7) Uiso 1 1 d . . . . .
F5 F 0.3763(5) 0.488(2) 0.1193(3) 0.089(5) Uani 1 1 d . U . . .
F6 F 0.1415(5) 0.338(3) 0.1798(3) 0.125(8) Uani 1 1 d . U . . .
F7 F 0.0820(5) 0.204(3) 0.1563(5) 0.152(10) Uani 1 1 d . U . . .
F8 F 0.0643(5) 0.271(2) 0.1112(4) 0.124(8) Uani 1 1 d . U . . .
F9 F 0.1122(5) 0.453(2) 0.0894(3) 0.097(6) Uani 1 1 d . U . . .
F10 F 0.1778(4) 0.5626(18) 0.1117(2) 0.064(4) Uani 1 1 d . U . . .
F11 F 0.1843(4) 0.846(2) 0.2553(2) 0.081(5) Uani 1 1 d . U . . .
F12 F 0.1446(5) 1.052(3) 0.2792(2) 0.119(8) Uani 1 1 d . U . . .
F13 F 0.1398(6) 1.352(3) 0.2649(3) 0.124(8) Uani 1 1 d . U . . .
F14 F 0.1758(5) 1.445(3) 0.2263(3) 0.109(6) Uani 1 1 d . U . . .
F15 F 0.2179(4) 1.234(2) 0.2044(3) 0.092(6) Uani 1 1 d . U . . .
F16 F 0.4192(5) 1.018(2) 0.1945(4) 0.116(4) Uani 1 1 d . U . . .
F17 F 0.4845(5) 1.140(2) 0.2158(4) 0.116(4) Uani 1 1 d . U . . .
F18 F 0.4989(5) 1.083(2) 0.2624(4) 0.116(4) Uani 1 1 d . U . . .
F19 F 0.4495(4) 0.901(2) 0.2837(2) 0.085(6) Uani 1 1 d . U . . .
F20 F 0.3826(4) 0.7932(17) 0.2618(2) 0.061(4) Uani 1 1 d . U . . .
O3 O 0.2866(6) 0.229(3) 0.1226(3) 0.091(7) Uani 1 1 d . U . . .
O4 O 0.2367(5) 0.359(2) 0.1378(3) 0.073(5) Uani 1 1 d . U . . .
O5 O 0.2754(4) 1.109(2) 0.2501(3) 0.067(5) Uani 1 1 d . U . . .
O6 O 0.3252(4) 0.990(2) 0.2359(3) 0.059(5) Uani 1 1 d . U . . .
N2 N 0.3429(4) 0.6399(16) 0.1863(2) 0.0169(11) Uani 1 1 d . U . . .
H2 H 0.3181 0.6590 0.1865 0.020 Uiso 1 1 calc R U . . .
N3 N 0.2700(5) 0.522(2) 0.1637(3) 0.046(5) Uani 1 1 d . U . . .
N4 N 0.2186(6) 0.714(3) 0.1882(3) 0.066(6) Uani 1 1 d . U . . .
H4 H 0.2433 0.6915 0.1887 0.079 Uiso 1 1 calc R U . . .
N5 N 0.2915(5) 0.834(2) 0.2105(3) 0.053(5) Uani 1 1 d . U . . .
C6 C 0.3578(7) 0.532(3) 0.1735(4) 0.058(7) Uani 1 1 d . U . . .
C7 C 0.3384(7) 0.422(3) 0.1579(4) 0.057(6) Uani 1 1 d . U . . .
C8 C 0.2956(8) 0.432(4) 0.1535(4) 0.068(8) Uani 1 1 d . U . . .
C9 C 0.2750(9) 0.335(4) 0.1371(5) 0.074(8) Uani 1 1 d . U . . .
C10 C 0.2321(8) 0.474(3) 0.1547(4) 0.058(6) Uani 1 1 d . U . . .
C11 C 0.1961(7) 0.533(3) 0.1601(4) 0.057(7) Uani 1 1 d . U . . .
C12 C 0.1896(7) 0.643(3) 0.1748(4) 0.045(5) Uani 1 1 d . U . . .
C13 C 0.1514(7) 0.717(3) 0.1801(4) 0.057(6) Uani 1 1 d . U . . .
H13 H 0.1265 0.6897 0.1738 0.068 Uiso 1 1 calc R U . . .
C14 C 0.1591(6) 0.828(3) 0.1955(3) 0.051(6) Uani 1 1 d . U . . .
H14 H 0.1408 0.8928 0.2016 0.061 Uiso 1 1 calc R U . . .
C15 C 0.2023(6) 0.829(3) 0.2008(3) 0.054(6) Uani 1 1 d . U . . .
C16 C 0.2241(7) 0.919(3) 0.2165(3) 0.060(7) Uani 1 1 d . U . . .
C17 C 0.2643(7) 0.921(3) 0.2207(3) 0.047(4) Uani 1 1 d . U . . .
C18 C 0.2849(7) 1.023(3) 0.2377(3) 0.047(4) Uani 1 1 d . U . . .
C19 C 0.3269(7) 0.877(3) 0.2199(4) 0.058(7) Uani 1 1 d . U . . .
C20 C 0.3642(6) 0.832(3) 0.2151(4) 0.049(6) Uani 1 1 d . U . . .
C21 C 0.3717(6) 0.719(3) 0.1994(4) 0.053(6) Uani 1 1 d . U . . .
C22 C 0.3601(8) 0.302(4) 0.1461(4) 0.070(8) Uani 1 1 d . U . . .
C23 C 0.3637(10) 0.151(5) 0.1529(7) 0.101(11) Uani 1 1 d . U . . .
C24 C 0.3852(10) 0.045(4) 0.1400(6) 0.085(9) Uani 1 1 d . U . . .
C25 C 0.4035(16) 0.080(7) 0.1230(10) 0.15(2) Uani 1 1 d . U . . .
C26 C 0.3997(9) 0.224(4) 0.1150(5) 0.075(8) Uani 1 1 d . U . . .
C27 C 0.3779(9) 0.343(4) 0.1266(6) 0.084(9) Uani 1 1 d . U . . .
C28 C 0.1615(7) 0.453(3) 0.1467(4) 0.058(6) Uani 1 1 d . U . . .
C29 C 0.1378(10) 0.360(4) 0.1552(6) 0.094(10) Uani 1 1 d . U . . .
C30 C 0.1034(9) 0.301(3) 0.1428(6) 0.078(8) Uani 1 1 d . U . . .
C31 C 0.0989(10) 0.332(4) 0.1202(6) 0.088(10) Uani 1 1 d . U . . .
C32 C 0.1213(9) 0.425(4) 0.1104(5) 0.075(8) Uani 1 1 d . U . . .
C33 C 0.1537(7) 0.481(3) 0.1234(4) 0.057(6) Uani 1 1 d . U . . .
C34 C 0.2018(7) 1.029(3) 0.2291(4) 0.061(7) Uani 1 1 d . U . . .
C35 C 0.1816(8) 0.989(4) 0.2483(5) 0.079(9) Uani 1 1 d . U . . .
C36 C 0.1613(9) 1.090(4) 0.2596(4) 0.075(8) Uani 1 1 d . U . . .
C37 C 0.1594(7) 1.243(4) 0.2536(4) 0.068(8) Uani 1 1 d . U . . .
C38 C 0.1782(9) 1.284(5) 0.2340(6) 0.092(10) Uani 1 1 d . U . . .
C39 C 0.1976(7) 1.181(4) 0.2229(4) 0.067(7) Uani 1 1 d . U . . .
C40 C 0.3996(6) 0.900(3) 0.2272(4) 0.047(6) Uani 1 1 d . U . . .
C41 C 0.4271(7) 0.995(3) 0.2161(5) 0.066(7) Uani 1 1 d . U . . .
C42 C 0.4578(7) 1.055(3) 0.2286(5) 0.067(7) Uani 1 1 d . U . . .
C43 C 0.4662(7) 1.023(3) 0.2506(4) 0.052(6) Uani 1 1 d . U . . .
C44 C 0.4418(8) 0.935(3) 0.2612(5) 0.063(7) Uani 1 1 d . U . . .
C45 C 0.4073(7) 0.882(3) 0.2508(5) 0.055(6) Uani 1 1 d . U . . .
F101 F 0.7426(3) -0.0472(15) 0.63312(16) 0.040(3) Uani 1 1 d . U . . .
F102 F 0.7018(3) -0.2566(16) 0.65598(17) 0.0488(15) Uani 1 1 d . U . . .
F103 F 0.6978(4) -0.5519(18) 0.6413(2) 0.072(4) Uani 1 1 d . U . . .
F104 F 0.7350(4) -0.6365(15) 0.6042(2) 0.055(3) Uani 1 1 d . U . . .
F105 F 0.7770(3) -0.4263(12) 0.58189(16) 0.029(2) Uani 1 1 d . U . . .
F106 F 0.9414(3) 0.0484(12) 0.64209(15) 0.027(2) Uani 1 1 d . U . . .
F107 F 1.0088(3) -0.0373(14) 0.66541(16) 0.038(3) Uani 1 1 d . U . . .
F108 F 1.0600(3) -0.2218(15) 0.6456(2) 0.052(2) Uani 1 1 d . U . . .
F109 F 1.0438(3) -0.3228(15) 0.6023(2) 0.052(2) Uani 1 1 d . U . . .
F110 F 0.9798(3) -0.2122(15) 0.57707(18) 0.049(3) Uani 1 1 d . U . . .
F111 F 0.9065(3) 0.6882(16) 0.5508(2) 0.055(4) Uani 1 1 d . U . . .
F112 F 0.9468(4) 0.9025(19) 0.5295(3) 0.088(5) Uani 1 1 d . U . . .
F113 F 0.9802(4) 0.832(2) 0.4891(2) 0.076(4) Uani 1 1 d . U . . .
F114 F 0.9743(4) 0.530(2) 0.4726(2) 0.076(4) Uani 1 1 d . U . . .
F115 F 0.9359(3) 0.3166(17) 0.49598(17) 0.0488(15) Uani 1 1 d . U . . .
F116 F 0.7376(3) 0.2696(17) 0.48968(17) 0.0488(15) Uani 1 1 d . U . . .
F117 F 0.6722(3) 0.3939(17) 0.46836(17) 0.0488(15) Uani 1 1 d . U . . .
F118 F 0.6247(3) 0.5788(17) 0.49180(17) 0.0488(15) Uani 1 1 d . U . . .
F119 F 0.6400(3) 0.6247(14) 0.5378(2) 0.055(4) Uani 1 1 d . U . . .
F120 F 0.7027(3) 0.4815(14) 0.55954(17) 0.038(3) Uani 1 1 d . U . . .
O101 O 0.6762(3) -0.2207(14) 0.58649(17) 0.0239(10) Uani 1 1 d . U . . .
O102 O 0.6481(3) 0.1951(14) 0.54054(17) 0.0239(10) Uani 1 1 d . U . . .
O103 O 0.8352(3) -0.3120(14) 0.62937(18) 0.0239(10) Uani 1 1 d . U . . .
O104 O 0.8844(3) -0.1789(14) 0.61564(18) 0.0239(10) Uani 1 1 d . U . . .
O105 O 0.8472(3) 0.5694(14) 0.50089(18) 0.0239(10) Uani 1 1 d . U . . .
O106 O 0.7966(3) 0.4470(14) 0.51572(17) 0.0239(10) Uani 1 1 d . U . . .
N101 N 0.6537(3) -0.0219(15) 0.56270(19) 0.0169(11) Uani 1 1 d . U . . .
N102 N 0.7776(4) 0.0988(16) 0.5663(2) 0.0169(11) Uani 1 1 d . U . . .
H102 H 0.8023 0.1210 0.5665 0.020 Uiso 1 1 calc R U . . .
N103 N 0.8512(3) -0.0227(16) 0.5895(2) 0.0169(11) Uani 1 1 d . U . . .
N104 N 0.9016(3) 0.1737(15) 0.56543(19) 0.0169(11) Uani 1 1 d . U . . .
H104 H 0.8768 0.1530 0.5652 0.020 Uiso 1 1 calc R U . . .
N105 N 0.8292(3) 0.2918(16) 0.5419(2) 0.0169(11) Uani 1 1 d . U . . .
C101 C 0.6121(4) -0.060(2) 0.5622(3) 0.036(5) Uani 1 1 d . U . . .
H10A H 0.5973 0.0298 0.5660 0.054 Uiso 1 1 calc R U . . .
H10B H 0.6080 -0.1392 0.5732 0.054 Uiso 1 1 calc R U . . .
H10C H 0.6032 -0.0951 0.5473 0.054 Uiso 1 1 calc R U . . .
C102 C 0.6823(4) -0.1050(19) 0.5758(2) 0.0206(5) Uani 1 1 d . U . . .
C103 C 0.7211(4) -0.014(2) 0.5731(3) 0.0206(5) Uani 1 1 d . U . . .
C104 C 0.7133(4) 0.104(2) 0.5584(3) 0.0206(5) Uani 1 1 d . U . . .
C105 C 0.6687(4) 0.1045(18) 0.5520(2) 0.018(3) Uani 1 1 d . U . . .
C106 C 0.7618(4) -0.017(2) 0.5789(3) 0.0206(5) Uani 1 1 d . U . . .
C107 C 0.7833(4) -0.118(2) 0.5949(3) 0.0206(5) Uani 1 1 d . U . . .
C108 C 0.8244(4) -0.113(2) 0.5991(3) 0.0206(5) Uani 1 1 d . U . . .
C109 C 0.8443(4) -0.213(2) 0.6169(3) 0.0206(5) Uani 1 1 d . U . . .
C110 C 0.8864(4) -0.067(2) 0.5994(3) 0.0206(5) Uani 1 1 d . U . . .
C111 C 0.9243(4) -0.010(2) 0.5954(3) 0.0206(5) Uani 1 1 d . U . . .
C112 C 0.9309(4) 0.103(2) 0.5792(3) 0.0206(5) Uani 1 1 d . U . . .
C113 C 0.9683(4) 0.179(2) 0.5747(2) 0.0206(5) Uani 1 1 d . U . . .
H113 H 0.9930 0.1573 0.5819 0.025 Uiso 1 1 calc R U . . .
C114 C 0.9607(4) 0.284(2) 0.5585(2) 0.0206(5) Uani 1 1 d . U . . .
H114 H 0.9791 0.3482 0.5522 0.025 Uiso 1 1 calc R U . . .
C115 C 0.9183(4) 0.281(2) 0.5523(3) 0.0206(5) Uani 1 1 d . U . . .
C116 C 0.8974(4) 0.374(2) 0.5360(3) 0.0206(5) Uani 1 1 d . U . . .
C117 C 0.8569(4) 0.377(2) 0.5315(3) 0.0206(5) Uani 1 1 d . U . . .
C118 C 0.8374(4) 0.476(2) 0.5143(3) 0.0206(5) Uani 1 1 d . U . . .
C119 C 0.7941(4) 0.337(2) 0.5327(3) 0.0206(5) Uani 1 1 d . U . . .
C120 C 0.7559(4) 0.293(2) 0.5375(3) 0.0206(5) Uani 1 1 d . U . . .
C121 C 0.7481(4) 0.174(2) 0.5532(3) 0.0206(5) Uani 1 1 d . U . . .
C122 C 0.7610(4) -0.228(2) 0.6065(3) 0.0206(5) Uani 1 1 d . U . . .
C123 C 0.7408(4) -0.192(2) 0.6256(3) 0.0206(5) Uani 1 1 d . U . . .
C124 C 0.7188(4) -0.300(2) 0.6376(3) 0.0206(5) Uani 1 1 d . U . . .
C125 C 0.7171(4) -0.451(2) 0.6299(3) 0.0206(5) Uani 1 1 d . U . . .
C126 C 0.7364(4) -0.493(2) 0.6105(3) 0.0206(5) Uani 1 1 d . U . . .
C127 C 0.7582(4) -0.383(2) 0.5996(3) 0.0206(5) Uani 1 1 d . U . . .
C128 C 0.9592(4) -0.078(2) 0.6088(3) 0.0206(5) Uani 1 1 d . U . . .
C129 C 0.9667(4) -0.037(2) 0.6318(3) 0.0206(5) Uani 1 1 d . U . . .
C130 C 1.0012(4) -0.087(2) 0.6438(3) 0.0206(5) Uani 1 1 d . U . . .
C131 C 1.0261(4) -0.181(2) 0.6348(3) 0.0206(5) Uani 1 1 d . U . . .
C132 C 1.0192(4) -0.226(2) 0.6125(3) 0.0206(5) Uani 1 1 d . U . . .
C133 C 0.9852(4) -0.170(2) 0.6001(3) 0.0206(5) Uani 1 1 d . U . . .
C134 C 0.9207(4) 0.487(2) 0.5235(3) 0.0206(5) Uani 1 1 d . U . . .
C135 C 0.9239(4) 0.646(2) 0.5316(3) 0.0206(5) Uani 1 1 d . U . . .
C136 C 0.9436(4) 0.754(2) 0.5209(3) 0.0206(5) Uani 1 1 d . U . . .
C137 C 0.9614(4) 0.718(2) 0.5011(3) 0.0206(5) Uani 1 1 d . U . . .
C138 C 0.9581(4) 0.569(2) 0.4924(3) 0.0206(5) Uani 1 1 d . U . . .
C139 C 0.9386(4) 0.463(2) 0.5037(3) 0.0206(5) Uani 1 1 d . U . . .
C140 C 0.7222(4) 0.365(2) 0.5258(3) 0.0206(5) Uani 1 1 d . U . . .
C141 C 0.7142(4) 0.354(2) 0.5019(3) 0.0206(5) Uani 1 1 d . U . . .
C142 C 0.6810(4) 0.423(2) 0.4911(3) 0.0206(5) Uani 1 1 d . U . . .
C143 C 0.6562(4) 0.510(2) 0.5032(3) 0.0206(5) Uani 1 1 d . U . . .
C144 C 0.6647(4) 0.534(2) 0.5262(3) 0.0206(5) Uani 1 1 d . U . . .
C145 C 0.6966(4) 0.462(2) 0.5372(3) 0.0206(5) Uani 1 1 d . U . . .
F201 F 0.8642(3) -0.0701(15) 0.38220(15) 0.038(3) Uani 1 1 d . U . . .
F202 F 0.8240(3) -0.285(2) 0.40458(18) 0.067(5) Uani 1 1 d . U . . .
F203 F 0.8206(3) -0.5782(14) 0.38848(17) 0.0407(12) Uani 1 1 d . U . . .
F204 F 0.8576(3) -0.6576(14) 0.3514(2) 0.058(4) Uani 1 1 d . U . . .
F205 F 0.9000(3) -0.4432(12) 0.32978(18) 0.034(3) Uani 1 1 d . U . . .
F206 F 1.0620(3) 0.0588(14) 0.39262(17) 0.0407(12) Uani 1 1 d . U . . .
F207 F 1.1299(3) -0.0163(14) 0.41656(17) 0.0407(12) Uani 1 1 d . U . . .
F208 F 1.1821(3) -0.2028(14) 0.39834(17) 0.0407(12) Uani 1 1 d . U . . .
F209 F 1.1668(3) -0.3171(14) 0.35542(17) 0.0407(12) Uani 1 1 d . U . . .
F210 F 1.1021(3) -0.2188(14) 0.32959(17) 0.040(3) Uani 1 1 d . U . . .
F211 F 1.0308(4) 0.6738(14) 0.3044(2) 0.054(3) Uani 1 1 d . U . . .
F212 F 1.0699(5) 0.8978(18) 0.2846(3) 0.085(5) Uani 1 1 d . U . . .
F213 F 1.0985(5) 0.850(3) 0.2442(3) 0.112(7) Uani 1 1 d . U . . .
F214 F 1.0936(5) 0.560(2) 0.2243(2) 0.096(6) Uani 1 1 d . U . . .
F215 F 1.0552(4) 0.332(2) 0.2461(2) 0.071(5) Uani 1 1 d . U . . .
F216 F 0.8606(3) 0.2521(15) 0.23813(16) 0.044(3) Uani 1 1 d . U . . .
F217 F 0.7966(4) 0.378(2) 0.2167(2) 0.067(4) Uani 1 1 d . U . . .
F218 F 0.7497(4) 0.5703(17) 0.2398(2) 0.071(4) Uani 1 1 d . U . . .
F219 F 0.7650(4) 0.6188(15) 0.2853(3) 0.070(4) Uani 1 1 d . U . . .
F220 F 0.8253(3) 0.4663(15) 0.30780(19) 0.050(3) Uani 1 1 d . U . . .
O201 O 0.7996(3) -0.2342(15) 0.33486(18) 0.025(3) Uani 1 1 d . U . . .
O202 O 0.7708(4) 0.1803(16) 0.2889(2) 0.033(3) Uani 1 1 d . U . . .
O203 O 0.9563(4) -0.3239(16) 0.3802(2) 0.040(2) Uani 1 1 d . U . . .
O204 O 1.0059(3) -0.1891(15) 0.36657(19) 0.030(2) Uani 1 1 d . U . . .
O205 O 0.9697(4) 0.5498(16) 0.2517(2) 0.040(2) Uani 1 1 d . U . . .
O206 O 0.9193(3) 0.4295(15) 0.26483(19) 0.030(2) Uani 1 1 d . U . . .
N201 N 0.7767(4) -0.0368(16) 0.3112(2) 0.0204(6) Uani 1 1 d . U . . .
N202 N 0.8994(4) 0.0822(17) 0.3152(2) 0.0204(6) Uani 1 1 d . U . . .
H202 H 0.9240 0.1067 0.3158 0.025 Uiso 1 1 calc R U . . .
N203 N 0.9735(4) -0.0362(17) 0.3391(2) 0.0204(6) Uani 1 1 d . U . . .
N204 N 1.0237(4) 0.1692(16) 0.3156(2) 0.0204(6) Uani 1 1 d . U . . .
H204 H 0.9991 0.1449 0.3144 0.025 Uiso 1 1 calc R U . . .
N205 N 0.9521(4) 0.2781(17) 0.2912(2) 0.0204(6) Uani 1 1 d . U . . .
C201 C 0.7346(5) -0.075(2) 0.3108(3) 0.025(4) Uani 1 1 d . U . . .
H20A H 0.7195 0.0165 0.3127 0.037 Uiso 1 1 calc R U . . .
H20B H 0.7302 -0.1454 0.3230 0.037 Uiso 1 1 calc R U . . .
H20C H 0.7265 -0.1225 0.2965 0.037 Uiso 1 1 calc R U . . .
C202 C 0.8049(5) -0.122(2) 0.3245(2) 0.0233(19) Uani 1 1 d . U . . .
C203 C 0.8431(5) -0.030(2) 0.3213(2) 0.0233(19) Uani 1 1 d . U . . .
C204 C 0.8345(5) 0.088(2) 0.3061(3) 0.0233(19) Uani 1 1 d . U . . .
C205 C 0.7907(5) 0.088(2) 0.3007(2) 0.0233(19) Uani 1 1 d . U . . .
C206 C 0.8839(4) -0.035(2) 0.3275(3) 0.0204(6) Uani 1 1 d . U . . .
C207 C 0.9047(4) -0.131(2) 0.3434(3) 0.0204(6) Uani 1 1 d . U . . .
C208 C 0.9458(4) -0.128(2) 0.3481(2) 0.0204(6) Uani 1 1 d . U . . .
C209 C 0.9647(4) -0.222(2) 0.3658(3) 0.0204(6) Uani 1 1 d . U . . .
C210 C 1.0081(4) -0.075(2) 0.3498(2) 0.0204(6) Uani 1 1 d . U . . .
C211 C 1.0450(4) -0.015(2) 0.3467(2) 0.0204(6) Uani 1 1 d . U . . .
C212 C 1.0522(4) 0.098(2) 0.3303(3) 0.0204(6) Uani 1 1 d . U . . .
C213 C 1.0893(4) 0.175(2) 0.3266(2) 0.0204(6) Uani 1 1 d . U . . .
H213 H 1.1138 0.1540 0.3339 0.025 Uiso 1 1 calc R U . . .
C214 C 1.0815(4) 0.285(2) 0.3102(2) 0.0204(6) Uani 1 1 d . U . . .
H214 H 1.0999 0.3507 0.3044 0.025 Uiso 1 1 calc R U . . .
C215 C 1.0400(4) 0.280(2) 0.3035(3) 0.0204(6) Uani 1 1 d . U . . .
C216 C 1.0200(4) 0.369(2) 0.2865(3) 0.0204(6) Uani 1 1 d . U . . .
C217 C 0.9787(4) 0.364(2) 0.2820(2) 0.0204(6) Uani 1 1 d . U . . .
C218 C 0.9604(4) 0.455(2) 0.2645(3) 0.0204(6) Uani 1 1 d . U . . .
C219 C 0.9162(4) 0.319(2) 0.2816(2) 0.0204(6) Uani 1 1 d . U . . .
C220 C 0.8778(4) 0.276(2) 0.2861(3) 0.0204(6) Uani 1 1 d . U . . .
C221 C 0.8703(4) 0.155(2) 0.3019(3) 0.0204(6) Uani 1 1 d . U . . .
C222 C 0.8825(5) -0.252(2) 0.3552(3) 0.0204(6) Uani 1 1 d . U . . .
C223 C 0.8628(4) -0.215(2) 0.3742(3) 0.0204(6) Uani 1 1 d . U . . .
C224 C 0.8418(4) -0.328(2) 0.3854(3) 0.0204(6) Uani 1 1 d . U . . .
C225 C 0.8405(4) -0.476(2) 0.3773(3) 0.0204(6) Uani 1 1 d . U . . .
C226 C 0.8611(5) -0.515(2) 0.3581(3) 0.0204(6) Uani 1 1 d . U . . .
C227 C 0.8807(5) -0.405(2) 0.3474(3) 0.0204(6) Uani 1 1 d . U . . .
C228 C 1.0799(4) -0.078(2) 0.3601(2) 0.0204(6) Uani 1 1 d . U . . .
C229 C 1.0884(4) -0.029(2) 0.3829(2) 0.0204(6) Uani 1 1 d . U . . .
C230 C 1.1214(4) -0.072(2) 0.3955(3) 0.0204(6) Uani 1 1 d . U . . .
C231 C 1.1480(4) -0.166(2) 0.3865(3) 0.0204(6) Uani 1 1 d . U . . .
C232 C 1.1405(4) -0.217(2) 0.3647(2) 0.0204(6) Uani 1 1 d . U . . .
C233 C 1.1073(5) -0.170(2) 0.3517(3) 0.022(4) Uani 1 1 d . U . . .
C234 C 1.0427(5) 0.492(3) 0.2751(3) 0.037(5) Uani 1 1 d . U . . .
C235 C 1.0461(6) 0.642(2) 0.2857(3) 0.039(5) Uani 1 1 d . U . . .
C236 C 1.0677(8) 0.760(3) 0.2741(5) 0.066(7) Uani 1 1 d . U . . .
C237 C 1.0797(7) 0.731(3) 0.2553(4) 0.059(7) Uani 1 1 d . U . . .
C238 C 1.0778(8) 0.594(4) 0.2445(4) 0.070(8) Uani 1 1 d . U . . .
C239 C 1.0579(6) 0.472(3) 0.2550(3) 0.042(5) Uani 1 1 d . U . . .
C240 C 0.8449(5) 0.351(2) 0.2740(3) 0.029(4) Uani 1 1 d . U . . .
C241 C 0.8380(5) 0.336(2) 0.2506(3) 0.033(5) Uani 1 1 d . U . . .
C242 C 0.8037(6) 0.413(3) 0.2396(3) 0.047(6) Uani 1 1 d . U . . .
C243 C 0.7808(6) 0.500(2) 0.2511(4) 0.046(6) Uani 1 1 d . U . . .
C244 C 0.7886(6) 0.526(2) 0.2742(4) 0.043(5) Uani 1 1 d . U . . .
C245 C 0.8199(6) 0.443(2) 0.2849(4) 0.041(5) Uani 1 1 d . U . . .
F301 F 0.6596(5) 1.781(2) 0.0443(3) 0.085(5) Uani 1 1 d . U . . .
F302 F 0.7017(6) 1.994(3) 0.0225(4) 0.117(7) Uani 1 1 d . U . . .
F303 F 0.7394(7) 1.906(4) -0.0149(4) 0.161(10) Uani 1 1 d . U . . .
F304 F 0.7368(6) 1.605(3) -0.0297(3) 0.142(9) Uani 1 1 d . U . . .
F305 F 0.6961(6) 1.395(2) -0.0066(3) 0.098(6) Uani 1 1 d . U . . .
F306 F 0.4983(5) 1.291(2) -0.0171(2) 0.077(4) Uani 1 1 d . U . . .
F307 F 0.4323(6) 1.372(2) -0.0405(3) 0.110(7) Uani 1 1 d . U . . .
F308 F 0.3794(5) 1.568(2) -0.0208(4) 0.131(8) Uani 1 1 d . U . . .
F309 F 0.3937(7) 1.660(3) 0.0222(5) 0.162(10) Uani 1 1 d . U . . .
F310 F 0.4577(5) 1.558(3) 0.0467(3) 0.110(7) Uani 1 1 d . U . . .
F311 F 0.5049(6) 1.010(3) 0.1290(3) 0.111(7) Uani 1 1 d . U . . .
F312 F 0.4680(6) 0.770(4) 0.1503(3) 0.147(10) Uani 1 1 d . U . . .
F313 F 0.4622(6) 0.505(3) 0.1309(4) 0.137(9) Uani 1 1 d . U . . .
F314 F 0.4913(6) 0.451(3) 0.0929(6) 0.164(11) Uani 1 1 d . U . . .
F315 F 0.5298(6) 0.669(3) 0.0710(4) 0.122(8) Uani 1 1 d . U . . .
F316 F 0.7010(4) 1.0921(19) 0.1367(2) 0.068(4) Uani 1 1 d . U . . .
F317 F 0.7646(5) 0.967(2) 0.1578(3) 0.096(6) Uani 1 1 d . U . . .
F318 F 0.8100(5) 0.778(2) 0.1347(3) 0.104(7) Uani 1 1 d . U . . .
F319 F 0.7936(5) 0.730(2) 0.0896(3) 0.092(6) Uani 1 1 d . U . . .
F320 F 0.7333(5) 0.8779(19) 0.0675(3) 0.081(5) Uani 1 1 d . U . . .
O301 O 0.7624(7) 1.586(2) 0.0404(3) 0.101(7) Uani 1 1 d D U . . .
O302 O 0.7903(6) 1.173(2) 0.0861(3) 0.083(6) Uani 1 1 d D U . . .
O303 O 0.6033(7) 1.650(3) -0.0034(4) 0.130(10) Uani 1 1 d D U . . .
N302 N 0.6612(6) 1.260(2) 0.0588(3) 0.053(5) Uani 1 1 d . U . . .
H302 H 0.6365 1.2369 0.0582 0.064 Uiso 1 1 calc R U . . .
C301 C 0.8283(8) 1.417(4) 0.0646(5) 0.095(11) Uani 1 1 d . U . . .
H30A H 0.8392 1.3645 0.0522 0.143 Uiso 1 1 calc R U . . .
H30B H 0.8401 1.3789 0.0788 0.143 Uiso 1 1 calc R U . . .
H30C H 0.8335 1.5253 0.0635 0.143 Uiso 1 1 calc R U . . .
N301 N 0.7853(5) 1.392(2) 0.0637(3) 0.080(7) Uani 1 1 d G U . . .
C302 C 0.7535(6) 1.468(2) 0.0499(3) 0.083(6) Uani 1 1 d DG U . . .
C303 C 0.7169(5) 1.381(2) 0.0524(3) 0.061(6) Uani 1 1 d G U . . .
C304 C 0.7262(5) 1.252(2) 0.0677(3) 0.059(6) Uani 1 1 d G U . . .
C305 C 0.7685(5) 1.258(2) 0.0748(3) 0.083(6) Uani 1 1 d DG U . . .
C306 C 0.6752(8) 1.376(3) 0.0462(4) 0.065(7) Uani 1 1 d . U . . .
C307 C 0.6537(9) 1.471(4) 0.0311(5) 0.079(8) Uani 1 1 d . U . . .
N303 N 0.5882(6) 1.3739(19) 0.0360(2) 0.062(5) Uani 1 1 d G U . . .
C308 C 0.6155(5) 1.467(2) 0.0261(3) 0.072(8) Uani 1 1 d G U . . .
C309 C 0.5952(5) 1.558(2) 0.0097(3) 0.068(8) Uani 1 1 d G U . . .
O304 O 0.5554(5) 1.5206(19) 0.0096(3) 0.079(5) Uani 1 1 d DG U . . .
C310 C 0.5511(5) 1.4068(19) 0.0258(3) 0.066(7) Uani 1 1 d G U . . .
C311 C 0.5148(8) 1.359(3) 0.0300(4) 0.059(6) Uani 1 1 d . U . . .
N304 N 0.5368(5) 1.181(2) 0.0591(3) 0.062(5) Uani 1 1 d G U . . .
H304 H 0.5614 1.2052 0.0603 0.074 Uiso 1 1 calc R U . . .
C312 C 0.5075(6) 1.247(2) 0.0441(3) 0.072(8) Uani 1 1 d G U . . .
C313 C 0.4713(6) 1.175(3) 0.0476(3) 0.086(9) Uani 1 1 d G U . . .
H313 H 0.4471 1.1963 0.0399 0.103 Uiso 1 1 calc R U . . .
C314 C 0.4782(6) 1.063(3) 0.0649(3) 0.080(8) Uani 1 1 d G U . . .
H314 H 0.4594 0.9985 0.0705 0.096 Uiso 1 1 calc R U . . .
C315 C 0.5187(5) 1.067(2) 0.0720(3) 0.072(8) Uani 1 1 d G U . . .
C316 C 0.5395(8) 0.975(3) 0.0869(4) 0.066(7) Uani 1 1 d . U . . .
N305 N 0.6088(5) 1.0677(18) 0.0828(2) 0.054(5) Uani 1 1 d G U . . .
C317 C 0.5800(4) 0.982(2) 0.0931(3) 0.060(6) Uani 1 1 d G U . . .
C318 C 0.5992(5) 0.887(2) 0.1095(3) 0.067(7) Uani 1 1 d DG U . . .
O306 O 0.6398(4) 0.914(2) 0.1093(3) 0.094(7) Uani 1 1 d DG U . . .
C319 C 0.6457(5) 1.0257(19) 0.0929(3) 0.069(7) Uani 1 1 d G U . . .
C320 C 0.6806(7) 1.073(3) 0.0879(4) 0.063(7) Uani 1 1 d . U . . .
C321 C 0.6880(8) 1.181(3) 0.0722(4) 0.052(6) Uani 1 1 d . U . . .
C322 C 0.6788(9) 1.585(4) 0.0193(5) 0.077(8) Uani 1 1 d . U . . .
C323 C 0.6819(9) 1.737(4) 0.0256(6) 0.089(9) Uani 1 1 d . U . . .
C324 C 0.7029(12) 1.852(5) 0.0144(7) 0.114(12) Uani 1 1 d . U . . .
C325 C 0.7207(14) 1.776(6) -0.0057(8) 0.130(15) Uani 1 1 d . U . . .
C326 C 0.7174(11) 1.643(6) -0.0112(6) 0.103(11) Uani 1 1 d . U . . .
C327 C 0.6976(10) 1.537(5) 0.0005(6) 0.091(10) Uani 1 1 d . U . . .
C328 C 0.4787(8) 1.417(4) 0.0150(5) 0.071(7) Uani 1 1 d . U . . .
C329 C 0.4733(9) 1.387(3) -0.0066(5) 0.079(8) Uani 1 1 d . U . . .
C330 C 0.4371(10) 1.426(4) -0.0192(5) 0.081(9) Uani 1 1 d . U . . .
C331 C 0.4136(10) 1.522(3) -0.0073(6) 0.080(8) Uani 1 1 d . U . . .
C332 C 0.4172(12) 1.565(5) 0.0125(7) 0.112(12) Uani 1 1 d . U . . .
C333 C 0.4535(10) 1.514(4) 0.0261(6) 0.087(9) Uani 1 1 d . U . . .
C334 C 0.5179(9) 0.844(5) 0.0999(5) 0.092(10) Uani 1 1 d . U . . .
C335 C 0.5039(11) 0.875(5) 0.1189(6) 0.101(11) Uani 1 1 d . U . . .
C336 C 0.4822(9) 0.745(5) 0.1310(5) 0.089(10) Uani 1 1 d . U . . .
C337 C 0.4828(13) 0.610(6) 0.1187(7) 0.125(14) Uani 1 1 d . U . . .
C338 C 0.4997(14) 0.596(7) 0.0996(9) 0.136(16) Uani 1 1 d . U . . .
C339 C 0.5179(12) 0.703(5) 0.0886(7) 0.105(12) Uani 1 1 d . U . . .
C340 C 0.7150(7) 0.985(3) 0.1010(4) 0.058(6) Uani 1 1 d . U . . .
C341 C 0.7242(8) 1.007(3) 0.1243(4) 0.058(7) Uani 1 1 d . U . . .
C342 C 0.7538(10) 0.947(3) 0.1356(5) 0.074(8) Uani 1 1 d . U . . .
C343 C 0.7758(8) 0.847(3) 0.1246(5) 0.074(8) Uani 1 1 d . U . . .
C344 C 0.7713(9) 0.823(3) 0.1015(5) 0.075(8) Uani 1 1 d . U . . .
C345 C 0.7399(8) 0.895(3) 0.0899(4) 0.060(7) Uani 1 1 d . U . . .
F401 F 0.5147(4) -0.6283(17) 0.4243(2) 0.077(5) Uani 1 1 d . U . . .
F402 F 0.4516(4) -0.7593(17) 0.4032(2) 0.0643(18) Uani 1 1 d . U . . .
F403 F 0.4354(4) -0.6982(18) 0.3589(2) 0.0643(18) Uani 1 1 d . U . . .
F404 F 0.4822(4) -0.5046(18) 0.3367(2) 0.0643(18) Uani 1 1 d . U . . .
F405 F 0.5495(4) -0.3775(17) 0.35828(17) 0.066(4) Uani 1 1 d . U . . .
F406 F 0.7177(4) -0.8618(18) 0.4359(2) 0.0643(18) Uani 1 1 d . U . . .
F407 F 0.7518(4) -1.1082(15) 0.41612(18) 0.051(3) Uani 1 1 d . U . . .
F408 F 0.7766(4) -1.0785(16) 0.37339(18) 0.055(4) Uani 1 1 d . U . . .
F409 F 0.7692(4) -0.8118(19) 0.3503(2) 0.0643(18) Uani 1 1 d . U . . .
F410 F 0.7362(3) -0.5671(13) 0.37105(15) 0.037(3) Uani 1 1 d . U . . .
F411 F 0.7455(3) -0.2898(11) 0.52078(14) 0.026(2) Uani 1 1 d . U . . .
F412 F 0.8114(3) -0.2158(15) 0.54693(16) 0.0435(15) Uani 1 1 d . U . . .
F413 F 0.8653(3) -0.0231(15) 0.53074(16) 0.0435(15) Uani 1 1 d . U . . .
F414 F 0.8540(3) 0.0925(15) 0.48835(16) 0.0435(15) Uani 1 1 d . U . . .
F415 F 0.7917(4) 0.0110(19) 0.46048(17) 0.066(4) Uani 1 1 d . U . . .
F416 F 0.5626(4) -0.0538(13) 0.50538(16) 0.053(4) Uani 1 1 d . U . . .
F417 F 0.5288(3) 0.1827(15) 0.52599(16) 0.0435(15) Uani 1 1 d . U . . .
F418 F 0.5261(5) 0.4643(16) 0.5052(2) 0.078(5) Uani 1 1 d . U . . .
F419 F 0.5575(4) 0.5025(13) 0.4642(2) 0.054(3) Uani 1 1 d . U . . .
F420 F 0.5917(3) 0.2628(14) 0.44413(17) 0.041(3) Uani 1 1 d . U . . .
O402 O 0.4930(4) 0.0926(16) 0.4544(2) 0.044(3) Uani 1 1 d . U . . .
O403 O 0.5959(4) -0.6330(18) 0.3663(2) 0.051(4) Uani 1 1 d . U . . .
O404 O 0.6533(3) -0.6382(15) 0.38787(17) 0.0268(12) Uani 1 1 d . U . . .
O405 O 0.7079(3) 0.0175(14) 0.51116(16) 0.0268(12) Uani 1 1 d . U . . .
O406 O 0.6515(4) 0.0254(16) 0.48934(18) 0.035(3) Uani 1 1 d . U . . .
N401 N 0.4678(4) -0.1089(17) 0.4316(2) 0.0268(12) Uani 1 1 d . U . . .
N402 N 0.5907(4) -0.2409(18) 0.4352(2) 0.0268(12) Uani 1 1 d . U . . .
H402 H 0.6150 -0.2696 0.4363 0.032 Uiso 1 1 calc R U . . .
N403 N 0.6402(4) -0.4548(18) 0.4149(2) 0.0268(12) Uani 1 1 d . U . . .
N404 N 0.7122(4) -0.3710(18) 0.4428(2) 0.0268(12) Uani 1 1 d . U . . .
H404 H 0.6886 -0.3347 0.4409 0.032 Uiso 1 1 calc R U . . .
N405 N 0.6633(4) -0.1580(18) 0.4631(2) 0.0268(12) Uani 1 1 d . U . . .
C401 C 0.4257(5) -0.064(3) 0.4326(3) 0.042(5) Uani 1 1 d . U . . .
H40A H 0.4234 0.0121 0.4442 0.063 Uiso 1 1 calc R U . . .
H40B H 0.4104 -0.1530 0.4362 0.063 Uiso 1 1 calc R U . . .
H40C H 0.4160 -0.0235 0.4182 0.063 Uiso 1 1 calc R U . . .
C402 C 0.4815(5) -0.239(2) 0.4208(2) 0.0276(6) Uani 1 1 d . U . . .
C403 C 0.5248(5) -0.231(2) 0.4264(3) 0.0276(6) Uani 1 1 d . U . . .
C404 C 0.5349(5) -0.114(2) 0.4404(3) 0.0276(6) Uani 1 1 d . U . . .
C405 C 0.4979(5) -0.023(2) 0.4442(2) 0.028(4) Uani 1 1 d . U . . .
C406 C 0.5617(5) -0.312(2) 0.4210(3) 0.0276(6) Uani 1 1 d . U . . .
C407 C 0.5687(5) -0.425(2) 0.4054(3) 0.0276(6) Uani 1 1 d . U . . .
C408 C 0.6064(5) -0.485(2) 0.4020(3) 0.0276(6) Uani 1 1 d . U . . .
C409 C 0.6136(5) -0.590(2) 0.3839(3) 0.0276(6) Uani 1 1 d . U . . .
C410 C 0.6666(5) -0.548(2) 0.4067(3) 0.0276(6) Uani 1 1 d . U . . .
C411 C 0.7063(5) -0.576(2) 0.4139(3) 0.0276(6) Uani 1 1 d . U . . .
C412 C 0.7276(5) -0.495(2) 0.4308(3) 0.0276(6) Uani 1 1 d . U . . .
C413 C 0.7677(5) -0.507(2) 0.4387(2) 0.0276(6) Uani 1 1 d . U . . .
H413 H 0.7857 -0.5762 0.4334 0.033 Uiso 1 1 calc R U . . .
C414 C 0.7759(5) -0.399(2) 0.4557(3) 0.0276(6) Uani 1 1 d . U . . .
H414 H 0.7998 -0.3836 0.4640 0.033 Uiso 1 1 calc R U . . .
C415 C 0.7410(5) -0.320(2) 0.4577(3) 0.0276(6) Uani 1 1 d . U . . .
C416 C 0.7335(5) -0.197(2) 0.4741(3) 0.0276(6) Uani 1 1 d . U . . .
C417 C 0.6966(5) -0.136(2) 0.4757(3) 0.0276(6) Uani 1 1 d . U . . .
C418 C 0.6897(5) -0.021(2) 0.4940(3) 0.0276(6) Uani 1 1 d . U . . .
C419 C 0.6365(5) -0.062(2) 0.4703(3) 0.0276(6) Uani 1 1 d . U . . .
C420 C 0.5976(5) -0.031(2) 0.4633(3) 0.0276(6) Uani 1 1 d . U . . .
C421 C 0.5761(5) -0.119(2) 0.4472(3) 0.0276(6) Uani 1 1 d . U . . .
C422 C 0.5340(5) -0.496(2) 0.3927(3) 0.0276(6) Uani 1 1 d . U . . .
C423 C 0.5079(5) -0.601(2) 0.4033(3) 0.0276(6) Uani 1 1 d . U . . .
C424 C 0.4762(5) -0.664(2) 0.3919(3) 0.0276(6) Uani 1 1 d . U . . .
C425 C 0.4689(5) -0.631(2) 0.3694(3) 0.0276(6) Uani 1 1 d . U . . .
C426 C 0.4917(5) -0.533(2) 0.3582(3) 0.0276(6) Uani 1 1 d . U . . .
C427 C 0.5242(5) -0.468(2) 0.3700(3) 0.0276(6) Uani 1 1 d . U . . .
C428 C 0.7273(5) -0.708(2) 0.4038(3) 0.0276(6) Uani 1 1 d . U . . .
C429 C 0.7308(5) -0.853(2) 0.4145(3) 0.0276(6) Uani 1 1 d . U . . .
C430 C 0.7475(5) -0.972(2) 0.4057(3) 0.0276(6) Uani 1 1 d . U . . .
C431 C 0.7605(5) -0.963(2) 0.3833(3) 0.0276(6) Uani 1 1 d . U . . .
C432 C 0.7568(5) -0.824(2) 0.3718(3) 0.0276(6) Uani 1 1 d . U . . .
C433 C 0.7400(5) -0.706(2) 0.3822(3) 0.0276(6) Uani 1 1 d . U . . .
C434 C 0.7675(5) -0.149(2) 0.4892(3) 0.0276(6) Uani 1 1 d . U . . .
C435 C 0.7724(5) -0.202(2) 0.5121(3) 0.0276(6) Uani 1 1 d . U . . .
C436 C 0.8046(5) -0.161(2) 0.5256(3) 0.0276(6) Uani 1 1 d . U . . .
C437 C 0.8337(5) -0.070(2) 0.5178(3) 0.0276(6) Uani 1 1 d . U . . .
C438 C 0.8268(5) -0.002(2) 0.4957(3) 0.0276(6) Uani 1 1 d . U . . .
C439 C 0.7955(5) -0.056(2) 0.4819(3) 0.0276(6) Uani 1 1 d . U . . .
C440 C 0.5769(5) 0.098(2) 0.4740(3) 0.0276(6) Uani 1 1 d . U . . .
C441 C 0.5616(5) 0.081(2) 0.4949(3) 0.0276(6) Uani 1 1 d . U . . .
C442 C 0.5431(5) 0.207(2) 0.5051(3) 0.0276(6) Uani 1 1 d . U . . .
C443 C 0.5429(5) 0.346(2) 0.4946(3) 0.0276(6) Uani 1 1 d . U . . .
C444 C 0.5584(5) 0.361(2) 0.4743(3) 0.0276(6) Uani 1 1 d . U . . .
C445 C 0.5755(5) 0.239(2) 0.4643(3) 0.0276(6) Uani 1 1 d . U . . .
F501 F 1.0276(5) 0.5664(19) 0.0735(3) 0.092(6) Uani 1 1 d . U . . .
F502 F 0.9876(6) 0.3398(19) 0.0945(3) 0.115(7) Uani 1 1 d . U . . .
F503 F 0.9537(8) 0.398(2) 0.1334(3) 0.137(9) Uani 1 1 d . U . . .
F504 F 0.9539(7) 0.686(3) 0.1513(3) 0.146(9) Uani 1 1 d . U . . .
F505 F 0.9934(6) 0.9144(19) 0.1299(2) 0.089(5) Uani 1 1 d . U . . .
F506 F 1.1844(5) 1.0930(19) 0.1429(2) 0.070(4) Uani 1 1 d . U . . .
F507 F 1.2512(4) 1.023(2) 0.1679(2) 0.079(5) Uani 1 1 d . U . . .
F508 F 1.3040(5) 0.833(2) 0.1510(3) 0.093(6) Uani 1 1 d . U . . .
F509 F 1.2910(5) 0.713(2) 0.1085(3) 0.106(6) Uani 1 1 d . U . . .
F510 F 1.2268(5) 0.812(2) 0.0824(3) 0.094(6) Uani 1 1 d . U . . .
F511 F 1.1763(5) 1.387(2) -0.0044(2) 0.092(6) Uani 1 1 d . U . . .
F512 F 1.2108(6) 1.630(3) -0.0243(2) 0.115(7) Uani 1 1 d . U . . .
F513 F 1.2147(6) 1.906(3) -0.0019(3) 0.128(8) Uani 1 1 d . U . . .
F514 F 1.1901(6) 1.934(2) 0.0393(3) 0.104(6) Uani 1 1 d . U . . .
F515 F 1.1552(5) 1.6982(19) 0.0588(2) 0.084(5) Uani 1 1 d . U . . .
F516 F 0.9866(5) 1.237(2) -0.0143(3) 0.084(5) Uani 1 1 d . U . . .
F517 F 0.9233(7) 1.351(3) -0.0373(3) 0.178(12) Uani 1 1 d . U . . .
F518 F 0.8757(6) 1.548(3) -0.0157(5) 0.177(12) Uani 1 1 d . U . . .
F519 F 0.8904(7) 1.615(2) 0.0317(5) 0.156(10) Uani 1 1 d . U . . .
F520 F 0.9486(6) 1.464(2) 0.0541(4) 0.123(8) Uani 1 1 d . U . . .
O501 O 0.9240(6) 0.753(2) 0.0817(3) 0.081(6) Uani 1 1 d . U . . .
O502 O 0.8940(7) 1.180(3) 0.0372(4) 0.098(7) Uani 1 1 d . U . . .
O503 O 1.0803(8) 0.691(3) 0.1281(4) 0.170(12) Uani 1 1 d D U . . .
O506 O 1.0392(11) 1.482(4) -0.0061(6) 0.176(13) Uani 1 1 d . U . . .
N502 N 1.0243(6) 1.083(2) 0.0621(3) 0.049(5) Uani 1 1 d . U . . .
H502 H 1.0489 1.1080 0.0629 0.059 Uiso 1 1 calc R U . . .
N504 N 1.1489(6) 1.199(2) 0.0664(3) 0.054(5) Uani 1 1 d . U . . .
H504 H 1.1246 1.1709 0.0646 0.065 Uiso 1 1 calc R U . . .
C501 C 0.8583(7) 0.919(4) 0.0600(5) 0.087(10) Uani 1 1 d D U . . .
H50A H 0.8463 0.9960 0.0689 0.130 Uiso 1 1 calc R U . . .
H50B H 0.8557 0.8204 0.0672 0.130 Uiso 1 1 calc R U . . .
H50C H 0.8453 0.9160 0.0450 0.130 Uiso 1 1 calc R U . . .
N501 N 0.9002(5) 0.955(2) 0.0584(3) 0.068(6) Uani 1 1 d DG U . . .
C502 C 0.9324(6) 0.872(2) 0.0710(3) 0.085(9) Uani 1 1 d DG U . . .
C503 C 0.9692(5) 0.955(2) 0.0677(3) 0.065(7) Uani 1 1 d DG U . . .
C504 C 0.9598(5) 1.088(2) 0.0532(3) 0.054(6) Uani 1 1 d G U . . .
C505 C 0.9171(5) 1.088(2) 0.0475(3) 0.068(7) Uani 1 1 d G U . . .
C506 C 1.0094(7) 0.969(3) 0.0735(4) 0.050(6) Uani 1 1 d . U . . .
C507 C 1.0304(7) 0.872(3) 0.0898(4) 0.056(6) Uani 1 1 d . U . . .
N503 N 1.0984(4) 0.9810(17) 0.0880(2) 0.054(5) Uani 1 1 d G U . . .
C508 C 1.0697(4) 0.8849(18) 0.0964(2) 0.048(4) Uani 1 1 d G U . . .
C509 C 1.0875(4) 0.7979(17) 0.1142(2) 0.048(4) Uani 1 1 d DG U . . .
O504 O 1.1273(4) 0.8402(17) 0.1169(2) 0.082(6) Uani 1 1 d DG U . . .
C510 C 1.1341(4) 0.9534(17) 0.1008(2) 0.049(6) Uani 1 1 d G U . . .
C511 C 1.1685(7) 1.023(3) 0.0970(3) 0.058(7) Uani 1 1 d . U . . .
C512 C 1.1771(9) 1.132(3) 0.0819(4) 0.068(7) Uani 1 1 d . U . . .
C513 C 1.2147(10) 1.213(4) 0.0783(5) 0.090(10) Uani 1 1 d . U . . .
H513 H 1.2397 1.1890 0.0848 0.108 Uiso 1 1 calc R U . . .
C514 C 1.2044(10) 1.331(4) 0.0632(4) 0.083(9) Uani 1 1 d . U . . .
H514 H 1.2210 1.4102 0.0593 0.100 Uiso 1 1 calc R U . . .
C515 C 1.1648(8) 1.313(3) 0.0548(4) 0.064(7) Uani 1 1 d . U . . .
C516 C 1.1447(8) 1.406(3) 0.0386(4) 0.065(7) Uani 1 1 d . U . . .
N505 N 1.0778(5) 1.2950(18) 0.0407(2) 0.061(6) Uani 1 1 d G U . . .
C517 C 1.1061(5) 1.389(2) 0.0313(3) 0.060(7) Uani 1 1 d G U . . .
O505 O 1.0871(5) 1.4751(18) 0.0137(2) 0.094(7) Uani 1 1 d G U . . .
C518 C 1.0471(5) 1.434(2) 0.0121(3) 0.078(9) Uani 1 1 d G U . . .
C519 C 1.0414(5) 1.323(2) 0.0288(3) 0.061(7) Uani 1 1 d G U . . .
C520 C 1.0059(9) 1.278(3) 0.0326(4) 0.069(7) Uani 1 1 d . U . . .
C521 C 0.9951(7) 1.155(3) 0.0487(4) 0.053(6) Uani 1 1 d . U . . .
C522 C 1.0113(5) 0.7448(19) 0.1010(3) 0.066(7) Uani 1 1 d G U . . .
C523 C 1.0103(5) 0.597(2) 0.0919(3) 0.073(8) Uani 1 1 d G U . . .
C524 C 0.9914(6) 0.4801(16) 0.1030(4) 0.083(9) Uani 1 1 d G U . . .
C525 C 0.9734(6) 0.511(2) 0.1231(4) 0.105(11) Uani 1 1 d G U . . .
C526 C 0.9744(6) 0.658(3) 0.1321(3) 0.096(10) Uani 1 1 d G U . . .
C527 C 0.9934(6) 0.7754(18) 0.1210(3) 0.074(8) Uani 1 1 d G U . . .
C528 C 1.2058(8) 0.958(3) 0.1112(4) 0.067(7) Uani 1 1 d . U . . .
C529 C 1.2120(8) 1.013(3) 0.1341(4) 0.057(6) Uani 1 1 d . U . . .
C530 C 1.2453(8) 0.961(3) 0.1468(4) 0.063(7) Uani 1 1 d . U . . .
C531 C 1.2719(8) 0.871(3) 0.1372(5) 0.063(7) Uani 1 1 d . U . . .
C532 C 1.2648(8) 0.824(4) 0.1170(5) 0.078(8) Uani 1 1 d . U . . .
C533 C 1.2318(8) 0.859(3) 0.1035(5) 0.073(8) Uani 1 1 d . U . . .
C534 C 1.1654(10) 1.530(5) 0.0274(6) 0.094(10) Uani 1 1 d . U . . .
C535 C 1.1786(8) 1.518(4) 0.0061(4) 0.066(7) Uani 1 1 d . U . . .
C536 C 1.1978(12) 1.638(6) -0.0032(7) 0.117(13) Uani 1 1 d . U . . .
C537 C 1.2017(11) 1.766(5) 0.0074(6) 0.100(11) Uani 1 1 d . U . . .
C538 C 1.1876(9) 1.796(4) 0.0281(5) 0.083(9) Uani 1 1 d . U . . .
C539 C 1.1691(9) 1.661(4) 0.0388(5) 0.077(8) Uani 1 1 d . U . . .
C540 C 0.9697(8) 1.345(3) 0.0199(5) 0.065(7) Uani 1 1 d . U . . .
C541 C 0.9619(9) 1.330(4) -0.0027(6) 0.096(10) Uani 1 1 d D U . . .
C542 C 0.9273(9) 1.402(3) -0.0142(5) 0.076(8) Uani 1 1 d D U . . .
C543 C 0.9082(9) 1.493(3) 0.0007(5) 0.076(8) Uani 1 1 d . U . . .
C544 C 0.9117(10) 1.525(4) 0.0200(6) 0.091(10) Uani 1 1 d . U . . .
C545 C 0.9456(9) 1.442(3) 0.0314(6) 0.082(9) Uani 1 1 d . U . . .
F601 F 0.5348(4) 0.7814(18) 0.3003(3) 0.072(4) Uani 1 1 d . U . . .
F602 F 0.5723(5) 1.0132(17) 0.2798(3) 0.087(5) Uani 1 1 d . U . . .
F603 F 0.6091(6) 0.957(2) 0.2404(3) 0.117(8) Uani 1 1 d . U . . .
F604 F 0.6073(6) 0.663(2) 0.2224(2) 0.100(6) Uani 1 1 d . U . . .
F605 F 0.5702(4) 0.4345(17) 0.24353(19) 0.064(4) Uani 1 1 d . U . . .
F606 F 0.3782(4) 0.2515(16) 0.23007(17) 0.052(3) Uani 1 1 d . U . . .
F607 F 0.3116(4) 0.321(2) 0.2050(2) 0.075(5) Uani 1 1 d . U . . .
F608 F 0.2577(4) 0.517(2) 0.2215(3) 0.087(6) Uani 1 1 d . U . . .
F609 F 0.2703(4) 0.629(2) 0.2638(3) 0.105(7) Uani 1 1 d . U . . .
F610 F 0.3339(4) 0.5475(19) 0.2908(2) 0.064(4) Uani 1 1 d . U . . .
F611 F 0.4064(4) -0.3386(16) 0.3146(2) 0.052(3) Uani 1 1 d . U . . .
F612 F 0.3700(4) -0.5775(17) 0.3344(2) 0.065(4) Uani 1 1 d . U . . .
F613 F 0.3449(4) -0.5428(19) 0.3769(2) 0.078(5) Uani 1 1 d . U . . .
F614 F 0.3533(4) -0.278(2) 0.39845(17) 0.076(5) Uani 1 1 d . U . . .
F615 F 0.3870(4) -0.0326(18) 0.37823(17) 0.058(4) Uani 1 1 d . U . . .
F616 F 0.6103(3) -0.1201(15) 0.3208(2) 0.058(4) Uani 1 1 d . U . . .
F617 F 0.6715(3) -0.2631(14) 0.3425(2) 0.055(4) Uani 1 1 d . U . . .
F618 F 0.6876(3) -0.2122(14) 0.3876(2) 0.050(3) Uani 1 1 d . U . . .
F619 F 0.6417(3) -0.0173(17) 0.41062(16) 0.051(4) Uani 1 1 d . U . . .
F620 F 0.5779(3) 0.1107(14) 0.38911(16) 0.041(3) Uani 1 1 d . U . . .
O601 O 0.6357(4) 0.5925(16) 0.2926(2) 0.035(3) Uani 1 1 d . U . . .
O602 O 0.6652(3) 0.1806(15) 0.3381(2) 0.029(3) Uani 1 1 d . U . . .
N601 N 0.6592(4) 0.3953(17) 0.3155(2) 0.025(3) Uani 1 1 d . U . . .
N602 N 0.5363(4) 0.2692(17) 0.3115(2) 0.022(2) Uani 1 1 d . U . . .
H602 H 0.5117 0.2460 0.3109 0.027 Uiso 1 1 calc R U . . .
N604 N 0.4138(4) 0.1634(18) 0.3068(2) 0.026(3) Uani 1 1 d . U . . .
H604 H 0.4379 0.1938 0.3083 0.031 Uiso 1 1 calc R U . . .
C601 C 0.7005(5) 0.440(2) 0.3160(3) 0.034(5) Uani 1 1 d . U . . .
H60A H 0.7128 0.4213 0.3310 0.051 Uiso 1 1 calc R U . . .
H60B H 0.7024 0.5467 0.3124 0.051 Uiso 1 1 calc R U . . .
H60C H 0.7136 0.3800 0.3050 0.051 Uiso 1 1 calc R U . . .
C602 C 0.6296(5) 0.477(2) 0.3025(3) 0.0262(17) Uani 1 1 d . U . . .
C603 C 0.5932(5) 0.391(2) 0.3064(3) 0.0262(17) Uani 1 1 d . U . . .
C604 C 0.6019(5) 0.269(2) 0.3201(3) 0.0262(17) Uani 1 1 d . U . . .
C605 C 0.6451(5) 0.271(2) 0.3261(3) 0.0262(17) Uani 1 1 d . U . . .
C606 C 0.5518(5) 0.389(2) 0.2992(2) 0.021(4) Uani 1 1 d . U . . .
C607 C 0.5300(5) 0.482(2) 0.2838(3) 0.029(4) Uani 1 1 d . U . . .
N603 N 0.4635(4) 0.3687(17) 0.2860(2) 0.022(2) Uani 1 1 d . U . . .
C608 C 0.4912(5) 0.4528(18) 0.2763(3) 0.031(4) Uani 1 1 d . U . . .
C610 C 0.4301(5) 0.398(2) 0.2734(3) 0.032(4) Uani 1 1 d . U . . .
C611 C 0.3924(5) 0.340(2) 0.2762(3) 0.031(4) Uani 1 1 d . U . . .
C612 C 0.3856(5) 0.224(3) 0.2921(3) 0.034(5) Uani 1 1 d . U . . .
C613 C 0.3502(6) 0.141(3) 0.2947(3) 0.046(6) Uani 1 1 d . U . . .
H613 H 0.3263 0.1579 0.2864 0.056 Uiso 1 1 calc R U . . .
C614 C 0.3562(5) 0.033(3) 0.3109(3) 0.037(5) Uani 1 1 d . U . . .
H614 H 0.3375 -0.0345 0.3159 0.045 Uiso 1 1 calc R U . . .
C615 C 0.3977(5) 0.043(3) 0.3193(3) 0.039(5) Uani 1 1 d . U . . .
C616 C 0.4185(4) -0.043(2) 0.3354(2) 0.022(4) Uani 1 1 d . U . . .
N605 N 0.4858(4) 0.0637(16) 0.33304(19) 0.016(3) Uani 1 1 d . U . . .
C617 C 0.4578(5) -0.0248(19) 0.3420(2) 0.0185(17) Uani 1 1 d . U . . .
C619 C 0.5196(5) 0.0293(19) 0.3451(2) 0.0185(17) Uani 1 1 d . U . . .
C620 C 0.5580(5) 0.0782(19) 0.3407(2) 0.0185(17) Uani 1 1 d . U . . .
C621 C 0.5652(5) 0.1908(19) 0.3250(2) 0.0185(17) Uani 1 1 d . U . . .
C622 C 0.5526(5) 0.605(2) 0.2719(3) 0.035(5) Uani 1 1 d . U . . .
C623 C 0.5527(7) 0.755(3) 0.2814(3) 0.045(6) Uani 1 1 d . U . . .
C624 C 0.5730(8) 0.876(3) 0.2710(4) 0.060(7) Uani 1 1 d . U . . .
C625 C 0.5900(9) 0.846(3) 0.2525(5) 0.070(8) Uani 1 1 d . U . . .
C626 C 0.5898(8) 0.710(3) 0.2422(3) 0.063(7) Uani 1 1 d . U . . .
C627 C 0.5718(7) 0.581(3) 0.2519(3) 0.051(6) Uani 1 1 d . U . . .
C628 C 0.3577(5) 0.393(2) 0.2613(3) 0.034(4) Uani 1 1 d . U . . .
C629 C 0.3511(6) 0.344(3) 0.2396(3) 0.046(6) Uani 1 1 d . U . . .
C630 C 0.3180(6) 0.381(3) 0.2257(3) 0.052(6) Uani 1 1 d . U . . .
C631 C 0.2916(6) 0.477(3) 0.2344(4) 0.052(6) Uani 1 1 d . U . . .
C632 C 0.2959(6) 0.544(3) 0.2558(4) 0.056(6) Uani 1 1 d . U . . .
C633 C 0.3304(6) 0.487(3) 0.2697(4) 0.050(6) Uani 1 1 d . U . . .
C634 C 0.3964(5) -0.175(2) 0.3457(2) 0.027(4) Uani 1 1 d . U . . .
C635 C 0.3932(5) -0.319(2) 0.3350(3) 0.031(4) Uani 1 1 d . U . . .
C636 C 0.3754(6) -0.438(3) 0.3448(3) 0.042(5) Uani 1 1 d . U . . .
C637 C 0.3626(6) -0.433(3) 0.3658(3) 0.045(3) Uani 1 1 d . U . . .
C638 C 0.3653(6) -0.288(3) 0.3774(3) 0.045(3) Uani 1 1 d . U . . .
C639 C 0.3832(6) -0.166(3) 0.3671(3) 0.043(6) Uani 1 1 d . U . . .
C640 C 0.5915(5) 0.000(2) 0.3536(3) 0.021(4) Uani 1 1 d . U . . .
C641 C 0.6172(5) -0.097(2) 0.3424(3) 0.029(4) Uani 1 1 d . U . . .
C642 C 0.6479(5) -0.171(2) 0.3538(4) 0.036(5) Uani 1 1 d . U . . .
C643 C 0.6566(5) -0.144(2) 0.3771(4) 0.037(5) Uani 1 1 d . U . . .
C644 C 0.6331(6) -0.049(3) 0.3884(3) 0.045(3) Uani 1 1 d . U . . .
C645 C 0.6014(4) 0.021(2) 0.3771(2) 0.019(4) Uani 1 1 d . U . . .
F701 F 0.6956(5) 0.9376(18) 0.2544(2) 0.070(4) Uani 1 1 d . U . . .
F702 F 0.6635(5) 1.1780(19) 0.27420(18) 0.075(5) Uani 1 1 d . U . . .
F703 F 0.6587(5) 1.4550(17) 0.2524(2) 0.069(4) Uani 1 1 d . U . . .
F704 F 0.6853(4) 1.4821(17) 0.2102(2) 0.068(4) Uani 1 1 d . U . . .
F705 F 0.7175(4) 1.2369(17) 0.19051(19) 0.061(4) Uani 1 1 d . U . . .
F706 F 0.9209(6) 0.981(3) 0.2070(3) 0.131(8) Uani 1 1 d . U . . .
F707 F 0.9799(5) 1.087(2) 0.2359(3) 0.114(7) Uani 1 1 d . U . . .
F708 F 0.9902(4) 0.9698(19) 0.2790(2) 0.085(5) Uani 1 1 d . U . . .
F709 F 0.9378(4) 0.7787(17) 0.2951(2) 0.071(4) Uani 1 1 d . U . . .
F710 F 0.8740(5) 0.7001(17) 0.2692(2) 0.079(5) Uani 1 1 d . U . . .
F711 F 0.8433(5) 0.110(2) 0.1834(2) 0.076(5) Uani 1 1 d . U . . .
F712 F 0.8777(5) -0.137(2) 0.1632(3) 0.087(5) Uani 1 1 d . U . . .
F713 F 0.9054(5) -0.100(2) 0.1212(3) 0.095(6) Uani 1 1 d . U . . .
F714 F 0.8986(7) 0.166(2) 0.0992(2) 0.114(7) Uani 1 1 d . U . . .
F715 F 0.8671(5) 0.4153(17) 0.1200(2) 0.083(5) Uani 1 1 d . U . . .
F716 F 0.6432(4) 0.354(2) 0.1669(3) 0.087(5) Uani 1 1 d . U . . .
F717 F 0.5796(6) 0.248(3) 0.1430(5) 0.159(10) Uani 1 1 d . U . . .
F718 F 0.5659(5) 0.354(3) 0.0988(4) 0.151(10) Uani 1 1 d . U . . .
F719 F 0.6216(7) 0.549(3) 0.0803(3) 0.141(9) Uani 1 1 d . U . . .
F720 F 0.6867(7) 0.632(3) 0.1064(3) 0.116(7) Uani 1 1 d . U . . .
O703 O 0.7792(5) 1.006(2) 0.2378(2) 0.059(5) Uani 1 1 d . U . . .
O704 O 0.8346(5) 0.9974(19) 0.2600(3) 0.060(4) Uani 1 1 d . U . . .
O705 O 0.7812(5) 0.338(2) 0.1364(2) 0.059(5) Uani 1 1 d . U . . .
O706 O 0.7238(6) 0.360(3) 0.1149(3) 0.092(7) Uani 1 1 d . U . . .
N702 N 0.7205(6) 0.739(2) 0.1829(3) 0.049(5) Uani 1 1 d . U . . .
H702 H 0.7445 0.7067 0.1841 0.059 Uiso 1 1 calc R U . . .
N703 N 0.7911(5) 0.821(2) 0.2112(2) 0.044(5) Uani 1 1 d . U . . .
N705 N 0.7686(6) 0.517(2) 0.1631(3) 0.048(5) Uani 1 1 d . U . . .
O701 O 0.6162(12) 1.089(3) 0.2020(5) 0.222(12) Uani 1 1 d D U . . .
C701 C 0.5516(6) 0.933(4) 0.1815(5) 0.120(13) Uani 1 1 d D U . . .
H70A H 0.5400 0.9507 0.1664 0.179 Uiso 1 1 calc R U . . .
H70B H 0.5511 1.0269 0.1901 0.179 Uiso 1 1 calc R U . . .
H70C H 0.5368 0.8558 0.1889 0.179 Uiso 1 1 calc R U . . .
N701 N 0.5934(5) 0.881(3) 0.1803(3) 0.122(10) Uani 1 1 d DG U . . .
C702 C 0.6268(7) 0.965(2) 0.1918(3) 0.118(9) Uani 1 1 d DG U . . .
C703 C 0.6634(5) 0.883(2) 0.1873(3) 0.057(6) Uani 1 1 d DG U . . .
C704 C 0.6527(6) 0.748(2) 0.1730(3) 0.089(10) Uani 1 1 d DG U . . .
C705 C 0.6094(6) 0.747(3) 0.1687(4) 0.118(9) Uani 1 1 d DG U . . .
C706 C 0.7053(6) 0.857(3) 0.1941(3) 0.049(6) Uani 1 1 d . U . . .
C707 C 0.7252(6) 0.952(3) 0.2107(3) 0.042(5) Uani 1 1 d . U . . .
C708 C 0.7643(7) 0.917(2) 0.2186(3) 0.046(5) Uani 1 1 d . U . . .
C709 C 0.8167(7) 0.955(2) 0.2425(3) 0.041(5) Uani 1 1 d . U . . .
C710 C 0.8239(7) 0.845(2) 0.2241(3) 0.043(5) Uani 1 1 d . U . . .
C711 C 0.8599(8) 0.789(3) 0.2217(3) 0.055(6) Uani 1 1 d . U . . .
N704 N 0.8409(4) 0.6042(15) 0.1911(2) 0.042(4) Uani 1 1 d G U . . .
H704 H 0.8166 0.6330 0.1898 0.051 Uiso 1 1 calc R U . . .
C712 C 0.8706(4) 0.6707(17) 0.2053(2) 0.054(6) Uani 1 1 d DG U . . .
C713 C 0.9055(4) 0.5906(18) 0.2025(2) 0.050(4) Uani 1 1 d DG U . . .
H713 H 0.9300 0.6110 0.2100 0.060 Uiso 1 1 calc R U . . .
C714 C 0.8973(4) 0.4746(17) 0.1866(2) 0.050(4) Uani 1 1 d G U . . .
H714 H 0.9153 0.4040 0.1815 0.060 Uiso 1 1 calc R U . . .
C715 C 0.8573(4) 0.4830(16) 0.1795(2) 0.047(6) Uani 1 1 d G U . . .
C716 C 0.8339(6) 0.401(3) 0.1625(3) 0.042(5) Uani 1 1 d . U . . .
C717 C 0.7949(7) 0.425(3) 0.1553(4) 0.051(6) Uani 1 1 d . U . . .
C718 C 0.7435(8) 0.386(3) 0.1323(4) 0.063(7) Uani 1 1 d . U . . .
C719 C 0.7342(7) 0.499(3) 0.1498(3) 0.051(6) Uani 1 1 d . U . . .
C720 C 0.6979(7) 0.566(3) 0.1529(4) 0.056(6) Uani 1 1 d . U . . .
C721 C 0.6890(8) 0.679(3) 0.1684(4) 0.067(7) Uani 1 1 d . U . . .
C722 C 0.7073(7) 1.081(3) 0.2209(3) 0.052(6) Uani 1 1 d . U . . .
C723 C 0.6932(7) 1.068(3) 0.2428(4) 0.052(6) Uani 1 1 d . U . . .
C724 C 0.6763(7) 1.196(3) 0.2525(3) 0.058(7) Uani 1 1 d . U . . .
C725 C 0.6744(7) 1.336(3) 0.2418(4) 0.052(6) Uani 1 1 d . U . . .
C726 C 0.6870(7) 1.350(3) 0.2214(3) 0.049(6) Uani 1 1 d . U . . .
C727 C 0.7029(7) 1.227(3) 0.2109(4) 0.053(6) Uani 1 1 d . U . . .
C728 C 0.8963(6) 0.835(2) 0.2371(3) 0.039(5) Uani 1 1 d . U . . .
C729 C 0.9217(7) 0.934(3) 0.2295(3) 0.054(6) Uani 1 1 d . U . . .
C730 C 0.9554(9) 0.995(4) 0.2434(4) 0.072(8) Uani 1 1 d . U . . .
C731 C 0.9588(6) 0.927(2) 0.2647(3) 0.039(5) Uani 1 1 d . U . . .
C732 C 0.9320(7) 0.831(2) 0.2735(3) 0.045(5) Uani 1 1 d . U . . .
C733 C 0.8987(6) 0.785(2) 0.2604(3) 0.035(5) Uani 1 1 d . U . . .
C734 C 0.8554(7) 0.268(3) 0.1513(4) 0.052(6) Uani 1 1 d . U . . .
C735 C 0.8571(8) 0.126(4) 0.1623(4) 0.065(7) Uani 1 1 d . U . . .
C736 C 0.8745(8) 0.007(4) 0.1534(5) 0.074(8) Uani 1 1 d . U . . .
C737 C 0.8884(9) 0.021(3) 0.1315(5) 0.072(8) Uani 1 1 d . U . . .
C738 C 0.8839(8) 0.159(3) 0.1196(4) 0.062(7) Uani 1 1 d . U . . .
C739 C 0.8681(8) 0.280(3) 0.1306(3) 0.063(7) Uani 1 1 d . U . . .
C740 C 0.6641(8) 0.502(3) 0.1370(5) 0.069(8) Uani 1 1 d . U . . .
C741 C 0.6371(11) 0.398(5) 0.1449(6) 0.109(12) Uani 1 1 d . U . . .
C742 C 0.6047(10) 0.356(4) 0.1314(6) 0.099(11) Uani 1 1 d . U . . .
C743 C 0.5994(11) 0.399(4) 0.1104(6) 0.097(11) Uani 1 1 d . U . . .
C744 C 0.6245(10) 0.490(4) 0.1013(5) 0.089(10) Uani 1 1 d . U . . .
C745 C 0.6587(9) 0.551(4) 0.1140(5) 0.071(8) Uani 1 1 d . U . . .
O603 O 0.4743(4) 0.5491(18) 0.2590(2) 0.036(4) Uani 0.675(12) 1 d . U P A 1
O604 O 0.4161(5) 0.5632(18) 0.2412(2) 0.034(3) Uani 0.675(12) 1 d . U P A 1
C609 C 0.4347(4) 0.5118(17) 0.2564(2) 0.0262(17) Uani 0.675(12) 1 d . U P A 1
O605 O 0.4735(4) -0.1208(16) 0.3606(2) 0.030(2) Uani 0.675(12) 1 d . U P A 1
C618 C 0.5144(4) -0.0805(18) 0.3623(2) 0.030(2) Uani 0.675(12) 1 d D U P A 1
O606 O 0.5293(5) -0.128(2) 0.3816(2) 0.034(3) Uani 0.675(12) 1 d D U P A 1
O305 O 0.5921(7) 0.792(3) 0.1241(4) 0.158(12) Uani 1 1 d D U . B 1
O1 O 0.4542(15) 0.300(3) 0.1648(5) 0.272(19) Uani 1 1 d D U . C 1
O2 O 0.4821(11) 0.711(4) 0.2092(5) 0.234(18) Uani 1 1 d D U . C 1
C1 C 0.5116(5) 0.462(4) 0.1900(5) 0.181(19) Uani 1 1 d D U . C 1
H1A H 0.5257 0.5196 0.1792 0.271 Uiso 1 1 calc R U . C 1
H1B H 0.5143 0.3545 0.1872 0.271 Uiso 1 1 calc R U . C 1
H1C H 0.5223 0.4854 0.2052 0.271 Uiso 1 1 calc R U . C 1
N1 N 0.4718(5) 0.503(2) 0.1879(3) 0.091(4) Uani 1 1 d DG U . C 1
C2 C 0.4374(6) 0.419(2) 0.1741(3) 0.091(4) Uani 1 1 d DG U . C 1
C3 C 0.3985(6) 0.508(3) 0.1778(4) 0.091(4) Uani 1 1 d G U . C 1
C4 C 0.4088(6) 0.646(3) 0.1938(4) 0.091(4) Uani 1 1 d G U . C 1
C5 C 0.4541(6) 0.643(2) 0.2001(3) 0.091(4) Uani 1 1 d DG U . C 1
O401 O 0.4597(4) -0.3255(19) 0.4106(2) 0.052(4) Uani 1 1 d . U . D 1
C653 C 0.4743(4) 0.5491(18) 0.2590(2) 0.036(4) Uani 0.325(12) 1 d D U P A 2
O614 O 0.4830(10) 0.626(3) 0.2419(4) 0.034(3) Uani 0.325(12) 1 d D U P A 2
O609 O 0.4347(4) 0.5118(17) 0.2564(2) 0.0262(17) Uani 0.325(12) 1 d . U P A 2
C648 C 0.4735(4) -0.1208(16) 0.3606(2) 0.030(2) Uani 0.325(12) 1 d D U P A 2
O618 O 0.5144(4) -0.0805(18) 0.3623(2) 0.030(2) Uani 0.325(12) 1 d . U P A 2
O616 O 0.4696(10) -0.210(4) 0.3752(5) 0.034(3) Uani 0.325(12) 1 d D U P A 2
O702 O 0.5809(10) 0.657(4) 0.1622(5) 0.222(12) Uani 1 1 d D . . E 2

loop_
_atom_site_aniso_label
_atom_site_aniso_U_11
_atom_site_aniso_U_22
_atom_site_aniso_U_33
_atom_site_aniso_U_23
_atom_site_aniso_U_13
_atom_site_aniso_U_12
F1 0.064(10) 0.107(14) 0.100(12) 0.025(11) 0.017(9) 0.016(10)
F2 0.102(15) 0.13(2) 0.16(2) 0.021(17) -0.004(14) 0.034(15)
F3 0.115(18) 0.20(3) 0.18(2) 0.00(2) -0.028(17) 0.017(19)
F5 0.088(11) 0.113(15) 0.068(10) 0.024(10) 0.019(8) -0.013(11)
F6 0.083(11) 0.158(18) 0.131(14) 0.120(14) -0.006(10) -0.019(12)
F7 0.067(12) 0.107(16) 0.28(3) 0.067(18) 0.006(15) -0.016(11)
F8 0.078(11) 0.070(11) 0.22(2) -0.089(13) -0.030(12) 0.030(9)
F9 0.090(12) 0.114(14) 0.083(11) -0.051(11) -0.024(9) 0.034(11)
F10 0.078(10) 0.066(10) 0.047(7) 0.008(7) -0.004(7) 0.007(8)
F11 0.072(10) 0.132(15) 0.040(7) 0.022(9) 0.013(7) -0.030(10)
F12 0.099(12) 0.23(2) 0.035(7) -0.035(11) 0.031(8) -0.014(14)
F13 0.121(15) 0.17(2) 0.084(12) -0.053(13) 0.026(10) 0.042(14)
F14 0.086(12) 0.131(17) 0.110(14) 0.007(13) 0.003(10) 0.014(12)
F15 0.055(9) 0.114(15) 0.105(12) 0.037(11) -0.007(9) 0.015(9)
F16 0.053(6) 0.086(7) 0.203(12) 0.036(8) -0.037(7) -0.013(5)
F17 0.053(6) 0.086(7) 0.203(12) 0.036(8) -0.037(7) -0.013(5)
F18 0.053(6) 0.086(7) 0.203(12) 0.036(8) -0.037(7) -0.013(5)
F19 0.061(9) 0.111(13) 0.077(10) -0.052(10) -0.043(8) 0.032(9)
F20 0.058(8) 0.068(10) 0.053(8) 0.001(7) -0.016(6) 0.004(8)
O3 0.079(13) 0.13(2) 0.062(12) 0.031(13) 0.000(10) -0.015(13)
O4 0.066(11) 0.090(13) 0.062(10) 0.036(10) 0.000(8) 0.010(10)
O5 0.036(9) 0.099(15) 0.062(11) 0.021(11) -0.017(8) -0.002(9)
O6 0.046(9) 0.073(11) 0.054(9) 0.032(9) -0.024(7) -0.021(8)
N2 0.008(2) 0.026(3) 0.016(2) 0.002(2) -0.0020(18) -0.007(2)
N3 0.052(10) 0.053(11) 0.033(9) 0.023(8) -0.001(8) -0.012(9)
N4 0.062(12) 0.088(15) 0.045(10) 0.028(10) -0.011(9) 0.014(11)
N5 0.046(10) 0.074(13) 0.037(9) 0.026(9) -0.016(8) -0.008(10)
C6 0.052(12) 0.079(16) 0.042(11) 0.035(12) -0.005(10) -0.014(12)
C7 0.061(13) 0.060(14) 0.050(12) 0.017(11) 0.010(11) 0.010(12)
C8 0.068(15) 0.084(17) 0.049(12) 0.040(13) -0.015(11) -0.013(14)
C9 0.087(17) 0.089(18) 0.049(13) 0.043(13) 0.019(13) 0.009(15)
C10 0.082(16) 0.060(14) 0.031(10) 0.011(10) 0.006(10) -0.002(13)
C11 0.060(13) 0.067(15) 0.043(11) 0.039(11) -0.004(10) -0.003(12)
C12 0.053(12) 0.044(12) 0.038(10) 0.015(10) 0.004(9) -0.007(10)
C13 0.056(13) 0.061(14) 0.054(12) 0.039(11) 0.004(10) -0.016(11)
C14 0.046(11) 0.084(15) 0.021(9) 0.004(10) -0.002(8) -0.010(11)
C15 0.041(11) 0.099(17) 0.021(9) 0.022(11) 0.002(8) -0.003(12)
C16 0.061(13) 0.091(17) 0.028(10) 0.013(11) -0.003(10) -0.005(13)
C17 0.053(9) 0.064(10) 0.023(6) 0.021(7) -0.004(6) -0.010(8)
C18 0.053(9) 0.064(10) 0.023(6) 0.021(7) -0.004(6) -0.010(8)
C19 0.044(12) 0.067(15) 0.058(13) 0.044(12) -0.026(10) -0.016(11)
C20 0.045(12) 0.042(12) 0.056(12) 0.017(10) -0.027(10) -0.001(10)
C21 0.044(12) 0.055(14) 0.058(13) 0.026(11) -0.015(10) 0.003(10)
C22 0.055(14) 0.11(2) 0.045(12) 0.008(14) -0.007(11) -0.019(14)
C23 0.075(18) 0.11(2) 0.11(2) 0.001(19) -0.002(16) -0.008(17)
C24 0.091(19) 0.087(19) 0.078(17) -0.009(16) 0.012(15) 0.004(16)
C25 0.13(3) 0.17(3) 0.16(3) -0.02(2) 0.00(2) -0.02(2)
C26 0.078(16) 0.090(19) 0.059(14) -0.012(14) 0.015(13) -0.003(15)
C27 0.078(17) 0.087(19) 0.084(17) -0.013(16) -0.020(14) -0.001(15)
C28 0.053(13) 0.037(12) 0.082(15) 0.018(11) -0.003(11) -0.011(11)
C29 0.098(19) 0.073(17) 0.105(19) 0.022(16) -0.035(16) -0.009(16)
C30 0.073(16) 0.042(14) 0.12(2) 0.017(14) 0.010(15) -0.013(12)
C31 0.093(19) 0.078(18) 0.089(18) 0.001(16) -0.022(16) 0.015(16)
C32 0.086(17) 0.061(16) 0.077(16) -0.015(14) 0.011(14) 0.017(14)
C33 0.060(13) 0.047(13) 0.059(13) -0.011(11) -0.032(11) 0.006(11)
C34 0.054(13) 0.081(17) 0.047(12) 0.008(12) -0.006(10) -0.015(13)
C35 0.057(14) 0.12(2) 0.062(15) 0.018(16) 0.005(12) -0.015(15)
C36 0.072(16) 0.102(19) 0.051(13) -0.021(14) -0.002(12) 0.009(15)
C37 0.054(13) 0.101(19) 0.052(13) -0.029(13) 0.015(11) 0.019(13)
C38 0.079(17) 0.12(2) 0.080(17) -0.005(17) -0.008(14) 0.017(17)
C39 0.039(12) 0.099(19) 0.062(14) -0.006(14) 0.005(11) -0.001(13)
C40 0.039(11) 0.043(12) 0.056(12) 0.009(10) -0.023(9) 0.004(10)
C41 0.049(13) 0.066(15) 0.082(15) 0.032(13) -0.007(12) -0.010(12)
C42 0.039(12) 0.038(13) 0.124(19) 0.022(13) 0.001(13) -0.017(10)
C43 0.050(12) 0.032(11) 0.072(14) -0.024(11) -0.019(11) 0.006(10)
C44 0.060(14) 0.040(13) 0.087(16) -0.013(12) -0.025(12) 0.010(11)
C45 0.046(12) 0.023(10) 0.094(16) -0.006(11) -0.004(11) -0.003(9)
F101 0.034(6) 0.064(8) 0.022(5) 0.000(5) 0.012(4) -0.004(6)
F102 0.028(3) 0.090(4) 0.028(2) 0.020(3) -0.001(2) -0.004(3)
F103 0.068(9) 0.072(10) 0.076(9) 0.032(8) 0.013(7) -0.030(8)
F104 0.047(7) 0.039(7) 0.078(9) 0.019(7) 0.001(6) -0.011(6)
F105 0.025(5) 0.024(5) 0.038(5) -0.003(5) 0.008(4) -0.006(4)
F106 0.023(5) 0.037(6) 0.022(5) -0.001(4) -0.006(4) 0.001(5)
F107 0.032(6) 0.055(7) 0.025(5) 0.011(5) -0.006(4) -0.016(5)
F108 0.021(4) 0.060(6) 0.074(6) 0.003(5) -0.005(4) 0.018(4)
F109 0.021(4) 0.060(6) 0.074(6) 0.003(5) -0.005(4) 0.018(4)
F110 0.035(6) 0.071(9) 0.042(6) -0.029(6) 0.000(5) 0.018(6)
F111 0.044(7) 0.058(8) 0.067(8) -0.030(7) 0.021(6) -0.024(6)
F112 0.060(9) 0.070(11) 0.138(14) -0.009(10) 0.038(9) -0.029(8)
F113 0.046(5) 0.138(10) 0.047(5) 0.034(6) 0.023(4) -0.026(6)
F114 0.046(5) 0.138(10) 0.047(5) 0.034(6) 0.023(4) -0.026(6)
F115 0.028(3) 0.090(4) 0.028(2) 0.020(3) -0.001(2) -0.004(3)
F116 0.028(3) 0.090(4) 0.028(2) 0.020(3) -0.001(2) -0.004(3)
F117 0.028(3) 0.090(4) 0.028(2) 0.020(3) -0.001(2) -0.004(3)
F118 0.028(3) 0.090(4) 0.028(2) 0.020(3) -0.001(2) -0.004(3)
F119 0.023(6) 0.033(7) 0.109(10) -0.008(7) -0.006(6) 0.012(5)
F120 0.022(5) 0.052(7) 0.040(6) -0.024(5) -0.001(4) 0.012(5)
O101 0.012(2) 0.037(3) 0.022(2) 0.002(2) -0.0049(17) -0.001(2)
O102 0.012(2) 0.037(3) 0.022(2) 0.002(2) -0.0049(17) -0.001(2)
O103 0.012(2) 0.037(3) 0.022(2) 0.002(2) -0.0049(17) -0.001(2)
O104 0.012(2) 0.037(3) 0.022(2) 0.002(2) -0.0049(17) -0.001(2)
O105 0.012(2) 0.037(3) 0.022(2) 0.002(2) -0.0049(17) -0.001(2)
O106 0.012(2) 0.037(3) 0.022(2) 0.002(2) -0.0049(17) -0.001(2)
N101 0.008(2) 0.026(3) 0.016(2) 0.002(2) -0.0020(18) -0.007(2)
N102 0.008(2) 0.026(3) 0.016(2) 0.002(2) -0.0020(18) -0.007(2)
N103 0.008(2) 0.026(3) 0.016(2) 0.002(2) -0.0020(18) -0.007(2)
N104 0.008(2) 0.026(3) 0.016(2) 0.002(2) -0.0020(18) -0.007(2)
N105 0.008(2) 0.026(3) 0.016(2) 0.002(2) -0.0020(18) -0.007(2)
C101 0.006(7) 0.049(11) 0.051(10) -0.008(9) -0.001(7) -0.007(8)
C102 0.0094(10) 0.0325(13) 0.0193(11) 0.0027(10) -0.0029(8) -0.0046(10)
C103 0.0094(10) 0.0325(13) 0.0193(11) 0.0027(10) -0.0029(8) -0.0046(10)
C104 0.0094(10) 0.0325(13) 0.0193(11) 0.0027(10) -0.0029(8) -0.0046(10)
C105 0.011(7) 0.022(8) 0.021(7) -0.014(6) -0.008(6) 0.011(6)
C106 0.0094(10) 0.0325(13) 0.0193(11) 0.0027(10) -0.0029(8) -0.0046(10)
C107 0.0094(10) 0.0325(13) 0.0193(11) 0.0027(10) -0.0029(8) -0.0046(10)
C108 0.0094(10) 0.0325(13) 0.0193(11) 0.0027(10) -0.0029(8) -0.0046(10)
C109 0.0094(10) 0.0325(13) 0.0193(11) 0.0027(10) -0.0029(8) -0.0046(10)
C110 0.0094(10) 0.0325(13) 0.0193(11) 0.0027(10) -0.0029(8) -0.0046(10)
C111 0.0094(10) 0.0325(13) 0.0193(11) 0.0027(10) -0.0029(8) -0.0046(10)
C112 0.0094(10) 0.0325(13) 0.0193(11) 0.0027(10) -0.0029(8) -0.0046(10)
C113 0.0094(10) 0.0325(13) 0.0193(11) 0.0027(10) -0.0029(8) -0.0046(10)
C114 0.0094(10) 0.0325(13) 0.0193(11) 0.0027(10) -0.0029(8) -0.0046(10)
C115 0.0094(10) 0.0325(13) 0.0193(11) 0.0027(10) -0.0029(8) -0.0046(10)
C116 0.0094(10) 0.0325(13) 0.0193(11) 0.0027(10) -0.0029(8) -0.0046(10)
C117 0.0094(10) 0.0325(13) 0.0193(11) 0.0027(10) -0.0029(8) -0.0046(10)
C118 0.0094(10) 0.0325(13) 0.0193(11) 0.0027(10) -0.0029(8) -0.0046(10)
C119 0.0094(10) 0.0325(13) 0.0193(11) 0.0027(10) -0.0029(8) -0.0046(10)
C120 0.0094(10) 0.0325(13) 0.0193(11) 0.0027(10) -0.0029(8) -0.0046(10)
C121 0.0094(10) 0.0325(13) 0.0193(11) 0.0027(10) -0.0029(8) -0.0046(10)
C122 0.0094(10) 0.0325(13) 0.0193(11) 0.0027(10) -0.0029(8) -0.0046(10)
C123 0.0094(10) 0.0325(13) 0.0193(11) 0.0027(10) -0.0029(8) -0.0046(10)
C124 0.0094(10) 0.0325(13) 0.0193(11) 0.0027(10) -0.0029(8) -0.0046(10)
C125 0.0094(10) 0.0325(13) 0.0193(11) 0.0027(10) -0.0029(8) -0.0046(10)
C126 0.0094(10) 0.0325(13) 0.0193(11) 0.0027(10) -0.0029(8) -0.0046(10)
C127 0.0094(10) 0.0325(13) 0.0193(11) 0.0027(10) -0.0029(8) -0.0046(10)
C128 0.0094(10) 0.0325(13) 0.0193(11) 0.0027(10) -0.0029(8) -0.0046(10)
C129 0.0094(10) 0.0325(13) 0.0193(11) 0.0027(10) -0.0029(8) -0.0046(10)
C130 0.0094(10) 0.0325(13) 0.0193(11) 0.0027(10) -0.0029(8) -0.0046(10)
C131 0.0094(10) 0.0325(13) 0.0193(11) 0.0027(10) -0.0029(8) -0.0046(10)
C132 0.0094(10) 0.0325(13) 0.0193(11) 0.0027(10) -0.0029(8) -0.0046(10)
C133 0.0094(10) 0.0325(13) 0.0193(11) 0.0027(10) -0.0029(8) -0.0046(10)
C134 0.0094(10) 0.0325(13) 0.0193(11) 0.0027(10) -0.0029(8) -0.0046(10)
C135 0.0094(10) 0.0325(13) 0.0193(11) 0.0027(10) -0.0029(8) -0.0046(10)
C136 0.0094(10) 0.0325(13) 0.0193(11) 0.0027(10) -0.0029(8) -0.0046(10)
C137 0.0094(10) 0.0325(13) 0.0193(11) 0.0027(10) -0.0029(8) -0.0046(10)
C138 0.0094(10) 0.0325(13) 0.0193(11) 0.0027(10) -0.0029(8) -0.0046(10)
C139 0.0094(10) 0.0325(13) 0.0193(11) 0.0027(10) -0.0029(8) -0.0046(10)
C140 0.0094(10) 0.0325(13) 0.0193(11) 0.0027(10) -0.0029(8) -0.0046(10)
C141 0.0094(10) 0.0325(13) 0.0193(11) 0.0027(10) -0.0029(8) -0.0046(10)
C142 0.0094(10) 0.0325(13) 0.0193(11) 0.0027(10) -0.0029(8) -0.0046(10)
C143 0.0094(10) 0.0325(13) 0.0193(11) 0.0027(10) -0.0029(8) -0.0046(10)
C144 0.0094(10) 0.0325(13) 0.0193(11) 0.0027(10) -0.0029(8) -0.0046(10)
C145 0.0094(10) 0.0325(13) 0.0193(11) 0.0027(10) -0.0029(8) -0.0046(10)
F201 0.028(5) 0.072(9) 0.016(5) 0.000(5) 0.010(4) 0.003(6)
F202 0.040(7) 0.135(13) 0.027(6) 0.041(7) 0.013(5) -0.005(8)
F203 0.036(3) 0.049(3) 0.036(3) 0.014(2) -0.005(2) 0.001(2)
F204 0.043(7) 0.026(6) 0.103(10) 0.025(7) -0.018(7) -0.017(5)
F205 0.027(5) 0.021(6) 0.054(7) -0.008(5) 0.002(5) -0.008(5)
F206 0.036(3) 0.049(3) 0.036(3) 0.014(2) -0.005(2) 0.001(2)
F207 0.036(3) 0.049(3) 0.036(3) 0.014(2) -0.005(2) 0.001(2)
F208 0.036(3) 0.049(3) 0.036(3) 0.014(2) -0.005(2) 0.001(2)
F209 0.036(3) 0.049(3) 0.036(3) 0.014(2) -0.005(2) 0.001(2)
F210 0.030(6) 0.058(8) 0.031(5) -0.020(5) -0.004(4) 0.016(6)
F211 0.061(8) 0.035(7) 0.067(8) -0.019(6) 0.016(7) -0.014(6)
F212 0.084(11) 0.050(9) 0.121(13) 0.002(9) -0.007(9) -0.025(8)
F213 0.097(13) 0.141(17) 0.096(12) 0.057(12) -0.001(10) -0.049(12)
F214 0.098(12) 0.160(17) 0.034(7) 0.016(9) 0.024(7) -0.043(12)
F215 0.065(9) 0.110(13) 0.040(7) -0.015(8) 0.029(6) -0.032(9)
F216 0.046(7) 0.068(9) 0.018(5) 0.005(6) 0.004(5) 0.005(6)
F217 0.059(8) 0.106(12) 0.036(7) 0.027(8) -0.008(6) -0.009(8)
F218 0.046(8) 0.068(10) 0.094(10) 0.042(9) -0.022(7) 0.014(7)
F219 0.045(8) 0.039(8) 0.124(12) -0.009(8) -0.010(8) 0.021(6)
F220 0.047(7) 0.056(8) 0.047(7) -0.026(6) -0.007(5) 0.014(6)
O201 0.024(6) 0.035(7) 0.019(6) 0.003(5) 0.009(5) 0.002(5)
O202 0.029(7) 0.041(8) 0.032(7) -0.008(6) 0.008(5) 0.008(6)
O203 0.031(5) 0.046(6) 0.044(5) 0.006(5) 0.001(4) -0.005(5)
O204 0.021(4) 0.037(5) 0.031(4) 0.005(4) -0.005(3) 0.000(4)
O205 0.031(5) 0.046(6) 0.044(5) 0.006(5) 0.001(4) -0.005(5)
O206 0.021(4) 0.037(5) 0.031(4) 0.005(4) -0.005(3) 0.000(4)
N201 0.0158(13) 0.0283(16) 0.0164(12) 0.0006(12) -0.0042(10) 0.0012(12)
N202 0.0158(13) 0.0283(16) 0.0164(12) 0.0006(12) -0.0042(10) 0.0012(12)
N203 0.0158(13) 0.0283(16) 0.0164(12) 0.0006(12) -0.0042(10) 0.0012(12)
N204 0.0158(13) 0.0283(16) 0.0164(12) 0.0006(12) -0.0042(10) 0.0012(12)
N205 0.0158(13) 0.0283(16) 0.0164(12) 0.0006(12) -0.0042(10) 0.0012(12)
C201 0.023(9) 0.033(10) 0.018(8) -0.006(7) 0.007(7) -0.002(8)
C202 0.025(4) 0.032(5) 0.013(4) -0.010(3) 0.002(3) 0.009(4)
C203 0.025(4) 0.032(5) 0.013(4) -0.010(3) 0.002(3) 0.009(4)
C204 0.025(4) 0.032(5) 0.013(4) -0.010(3) 0.002(3) 0.009(4)
C205 0.025(4) 0.032(5) 0.013(4) -0.010(3) 0.002(3) 0.009(4)
C206 0.0158(13) 0.0283(16) 0.0164(12) 0.0006(12) -0.0042(10) 0.0012(12)
C207 0.0158(13) 0.0283(16) 0.0164(12) 0.0006(12) -0.0042(10) 0.0012(12)
C208 0.0158(13) 0.0283(16) 0.0164(12) 0.0006(12) -0.0042(10) 0.0012(12)
C209 0.0158(13) 0.0283(16) 0.0164(12) 0.0006(12) -0.0042(10) 0.0012(12)
C210 0.0158(13) 0.0283(16) 0.0164(12) 0.0006(12) -0.0042(10) 0.0012(12)
C211 0.0158(13) 0.0283(16) 0.0164(12) 0.0006(12) -0.0042(10) 0.0012(12)
C212 0.0158(13) 0.0283(16) 0.0164(12) 0.0006(12) -0.0042(10) 0.0012(12)
C213 0.0158(13) 0.0283(16) 0.0164(12) 0.0006(12) -0.0042(10) 0.0012(12)
C214 0.0158(13) 0.0283(16) 0.0164(12) 0.0006(12) -0.0042(10) 0.0012(12)
C215 0.0158(13) 0.0283(16) 0.0164(12) 0.0006(12) -0.0042(10) 0.0012(12)
C216 0.0158(13) 0.0283(16) 0.0164(12) 0.0006(12) -0.0042(10) 0.0012(12)
C217 0.0158(13) 0.0283(16) 0.0164(12) 0.0006(12) -0.0042(10) 0.0012(12)
C218 0.0158(13) 0.0283(16) 0.0164(12) 0.0006(12) -0.0042(10) 0.0012(12)
C219 0.0158(13) 0.0283(16) 0.0164(12) 0.0006(12) -0.0042(10) 0.0012(12)
C220 0.0158(13) 0.0283(16) 0.0164(12) 0.0006(12) -0.0042(10) 0.0012(12)
C221 0.0158(13) 0.0283(16) 0.0164(12) 0.0006(12) -0.0042(10) 0.0012(12)
C222 0.0158(13) 0.0283(16) 0.0164(12) 0.0006(12) -0.0042(10) 0.0012(12)
C223 0.0158(13) 0.0283(16) 0.0164(12) 0.0006(12) -0.0042(10) 0.0012(12)
C224 0.0158(13) 0.0283(16) 0.0164(12) 0.0006(12) -0.0042(10) 0.0012(12)
C225 0.0158(13) 0.0283(16) 0.0164(12) 0.0006(12) -0.0042(10) 0.0012(12)
C226 0.0158(13) 0.0283(16) 0.0164(12) 0.0006(12) -0.0042(10) 0.0012(12)
C227 0.0158(13) 0.0283(16) 0.0164(12) 0.0006(12) -0.0042(10) 0.0012(12)
C228 0.0158(13) 0.0283(16) 0.0164(12) 0.0006(12) -0.0042(10) 0.0012(12)
C229 0.0158(13) 0.0283(16) 0.0164(12) 0.0006(12) -0.0042(10) 0.0012(12)
C230 0.0158(13) 0.0283(16) 0.0164(12) 0.0006(12) -0.0042(10) 0.0012(12)
C231 0.0158(13) 0.0283(16) 0.0164(12) 0.0006(12) -0.0042(10) 0.0012(12)
C232 0.0158(13) 0.0283(16) 0.0164(12) 0.0006(12) -0.0042(10) 0.0012(12)
C233 0.025(8) 0.025(9) 0.017(7) -0.003(7) 0.004(6) -0.009(7)
C234 0.018(8) 0.067(13) 0.026(9) 0.020(9) -0.010(7) -0.003(9)
C235 0.047(11) 0.027(10) 0.042(11) 0.007(9) -0.009(9) -0.018(9)
C236 0.079(16) 0.049(14) 0.065(14) -0.008(12) -0.024(12) -0.019(12)
C237 0.060(14) 0.056(14) 0.058(14) 0.012(12) -0.029(11) -0.011(11)
C238 0.074(15) 0.100(18) 0.035(11) 0.008(13) -0.007(11) -0.016(14)
C239 0.042(11) 0.057(13) 0.027(9) 0.015(10) -0.008(8) -0.019(10)
C240 0.020(8) 0.028(10) 0.039(9) 0.001(8) -0.008(7) -0.008(8)
C241 0.029(9) 0.041(11) 0.028(9) 0.010(8) 0.003(7) 0.000(9)
C242 0.042(11) 0.058(13) 0.039(10) 0.028(10) -0.016(9) -0.011(10)
C243 0.039(11) 0.026(11) 0.072(14) 0.018(10) -0.009(10) 0.012(9)
C244 0.039(11) 0.022(10) 0.065(13) -0.003(9) -0.016(9) 0.010(9)
C245 0.037(10) 0.031(11) 0.051(11) 0.001(9) -0.019(9) 0.004(9)
F301 0.088(11) 0.086(12) 0.080(11) -0.011(10) -0.010(9) 0.005(10)
F302 0.105(15) 0.104(16) 0.138(17) 0.015(14) -0.027(12) -0.010(13)
F303 0.16(2) 0.19(3) 0.129(18) 0.060(18) 0.004(15) -0.040(19)
F304 0.141(17) 0.22(2) 0.067(11) 0.001(14) 0.050(11) 0.017(17)
F305 0.127(15) 0.111(15) 0.056(9) -0.014(10) 0.022(9) 0.018(12)
F306 0.095(11) 0.082(11) 0.052(8) 0.015(8) -0.006(8) -0.006(10)
F307 0.139(15) 0.120(15) 0.065(10) 0.039(11) -0.040(10) -0.026(13)
F308 0.102(13) 0.092(13) 0.187(19) 0.100(13) -0.068(13) -0.046(11)
F309 0.120(17) 0.16(2) 0.21(2) -0.056(19) -0.017(16) 0.052(16)
F310 0.074(11) 0.130(17) 0.126(15) -0.048(14) -0.004(11) 0.024(12)
F311 0.108(14) 0.18(2) 0.048(9) -0.013(12) 0.022(9) 0.007(14)
F312 0.123(16) 0.25(3) 0.064(11) 0.003(15) -0.016(11) -0.010(18)
F313 0.127(16) 0.138(19) 0.143(17) 0.080(16) -0.004(13) -0.026(14)
F314 0.082(14) 0.12(2) 0.29(3) 0.02(2) 0.001(17) -0.014(14)
F315 0.113(15) 0.116(17) 0.143(18) -0.032(15) 0.045(14) -0.016(13)
F316 0.086(10) 0.076(10) 0.043(7) 0.006(7) 0.014(7) -0.006(9)
F317 0.100(12) 0.122(15) 0.064(10) 0.054(10) -0.021(8) -0.028(11)
F318 0.072(10) 0.080(12) 0.153(15) 0.070(12) -0.039(10) -0.021(9)
F319 0.063(10) 0.083(12) 0.129(14) -0.036(11) 0.002(9) 0.019(9)
F320 0.088(11) 0.069(10) 0.082(10) -0.046(9) -0.011(8) 0.015(9)
O301 0.15(2) 0.080(15) 0.069(12) 0.004(11) -0.012(12) -0.015(14)
O302 0.089(14) 0.082(14) 0.076(12) 0.013(11) -0.007(10) -0.001(12)
O303 0.13(2) 0.17(3) 0.097(17) -0.039(17) -0.005(15) 0.034(19)
N302 0.061(11) 0.064(12) 0.034(9) -0.016(9) -0.003(8) 0.013(10)
C301 0.077(19) 0.09(2) 0.11(2) -0.046(19) -0.035(17) -0.012(17)
N301 0.104(16) 0.074(14) 0.063(12) 0.000(11) -0.002(11) -0.010(13)
C302 0.098(13) 0.081(13) 0.067(11) 0.004(10) -0.010(10) 0.011(11)
C303 0.081(15) 0.055(14) 0.044(11) -0.011(11) -0.001(11) 0.001(12)
C304 0.065(14) 0.063(14) 0.046(11) -0.030(11) -0.017(10) -0.003(12)
C305 0.098(13) 0.081(13) 0.067(11) 0.004(10) -0.010(10) 0.011(11)
C306 0.076(15) 0.059(14) 0.059(13) -0.023(12) 0.006(12) -0.002(13)
C307 0.091(17) 0.080(17) 0.062(14) -0.009(14) -0.017(13) 0.013(15)
N303 0.088(14) 0.053(12) 0.045(10) -0.020(9) 0.000(10) 0.015(11)
C308 0.092(17) 0.076(16) 0.048(12) -0.019(12) 0.017(13) 0.011(15)
C309 0.089(17) 0.058(15) 0.056(14) -0.008(12) -0.009(13) -0.016(14)
O304 0.084(12) 0.071(12) 0.083(12) -0.024(10) 0.006(10) -0.013(10)
C310 0.100(18) 0.056(14) 0.043(12) -0.007(11) 0.009(12) 0.002(14)
C311 0.086(16) 0.054(13) 0.034(10) -0.005(10) -0.006(11) 0.009(12)
N304 0.072(13) 0.069(13) 0.045(10) -0.009(10) 0.011(9) 0.006(11)
C312 0.065(15) 0.086(17) 0.066(14) -0.043(14) 0.006(12) 0.013(13)
C313 0.097(18) 0.072(16) 0.088(17) 0.021(14) -0.006(15) 0.026(15)
C314 0.068(15) 0.092(18) 0.081(16) -0.009(15) 0.000(13) -0.021(14)
C315 0.073(15) 0.090(17) 0.050(13) -0.020(13) -0.008(12) 0.019(14)
C316 0.072(15) 0.080(16) 0.047(12) 0.014(12) 0.018(11) -0.016(13)
N305 0.057(11) 0.065(12) 0.041(9) -0.007(9) 0.006(8) 0.013(10)
C317 0.078(15) 0.063(14) 0.035(10) -0.006(10) -0.015(10) 0.034(12)
C318 0.104(18) 0.059(14) 0.040(12) 0.016(11) 0.024(12) -0.021(13)
O306 0.075(12) 0.086(14) 0.117(15) -0.027(12) -0.018(11) -0.008(11)
C319 0.14(2) 0.049(13) 0.017(9) 0.003(9) 0.008(12) -0.003(14)
C320 0.060(14) 0.060(14) 0.065(14) -0.033(12) -0.015(11) 0.011(12)
C321 0.084(15) 0.039(12) 0.032(10) -0.020(9) 0.001(10) -0.003(11)
C322 0.081(17) 0.091(18) 0.059(14) 0.016(14) -0.010(13) -0.003(15)
C323 0.068(16) 0.093(19) 0.100(19) -0.015(16) -0.032(14) 0.008(15)
C324 0.11(2) 0.10(2) 0.12(2) 0.027(19) -0.017(18) 0.002(19)
C325 0.13(2) 0.13(3) 0.12(2) -0.01(2) 0.00(2) 0.01(2)
C326 0.10(2) 0.14(2) 0.072(17) 0.011(18) -0.017(15) 0.002(19)
C327 0.083(18) 0.12(2) 0.072(16) -0.002(17) -0.014(14) 0.031(17)
C328 0.075(16) 0.068(15) 0.067(14) 0.012(13) -0.016(12) 0.005(13)
C329 0.100(18) 0.052(14) 0.085(17) -0.008(13) 0.008(15) 0.006(14)
C330 0.112(19) 0.074(16) 0.055(14) 0.026(13) -0.017(14) -0.034(15)
C331 0.097(18) 0.052(15) 0.088(18) 0.012(14) 0.000(15) -0.016(14)
C332 0.11(2) 0.10(2) 0.12(2) -0.003(19) -0.001(19) 0.009(19)
C333 0.099(19) 0.081(18) 0.082(17) -0.007(15) 0.011(15) -0.010(16)
C334 0.083(17) 0.13(2) 0.059(15) -0.020(16) -0.007(13) 0.007(17)
C335 0.11(2) 0.12(2) 0.067(17) 0.003(18) 0.001(16) 0.005(19)
C336 0.064(16) 0.14(2) 0.062(15) 0.007(17) -0.002(13) 0.004(17)
C337 0.13(2) 0.15(3) 0.10(2) 0.04(2) 0.006(19) 0.00(2)
C338 0.12(2) 0.14(3) 0.15(3) 0.00(2) 0.00(2) 0.02(2)
C339 0.12(2) 0.09(2) 0.10(2) 0.030(18) 0.015(18) -0.016(18)
C340 0.067(14) 0.040(12) 0.065(13) -0.008(11) -0.001(11) 0.012(11)
C341 0.060(14) 0.049(14) 0.062(13) 0.010(12) -0.016(12) -0.007(11)
C342 0.102(18) 0.062(16) 0.060(14) 0.022(13) 0.014(14) -0.033(14)
C343 0.072(16) 0.059(15) 0.087(17) 0.035(14) -0.028(13) -0.007(13)
C344 0.081(16) 0.044(14) 0.099(18) -0.014(13) 0.006(15) -0.012(13)
C345 0.070(14) 0.062(15) 0.049(12) -0.010(12) 0.000(11) 0.004(13)
F401 0.054(8) 0.082(10) 0.088(10) 0.060(9) -0.039(7) -0.049(8)
F402 0.050(3) 0.089(5) 0.053(3) -0.024(3) -0.007(3) 0.006(3)
F403 0.050(3) 0.089(5) 0.053(3) -0.024(3) -0.007(3) 0.006(3)
F404 0.050(3) 0.089(5) 0.053(3) -0.024(3) -0.007(3) 0.006(3)
F405 0.107(11) 0.081(10) 0.010(5) -0.006(6) -0.003(6) 0.038(9)
F406 0.050(3) 0.089(5) 0.053(3) -0.024(3) -0.007(3) 0.006(3)
F407 0.063(8) 0.054(8) 0.035(6) 0.005(6) -0.004(5) -0.010(7)
F408 0.061(8) 0.075(9) 0.028(6) -0.018(6) -0.003(5) 0.041(7)
F409 0.050(3) 0.089(5) 0.053(3) -0.024(3) -0.007(3) 0.006(3)
F410 0.050(6) 0.043(7) 0.020(5) 0.000(5) 0.021(4) -0.015(5)
F411 0.030(5) 0.032(6) 0.017(4) 0.005(4) 0.007(4) -0.020(4)
F412 0.049(3) 0.061(4) 0.019(2) -0.004(3) 0.000(2) -0.020(3)
F413 0.049(3) 0.061(4) 0.019(2) -0.004(3) 0.000(2) -0.020(3)
F414 0.049(3) 0.061(4) 0.019(2) -0.004(3) 0.000(2) -0.020(3)
F415 0.057(8) 0.115(12) 0.022(6) 0.007(7) -0.012(5) -0.049(8)
F416 0.125(11) 0.023(6) 0.012(5) 0.004(4) 0.013(6) 0.008(7)
F417 0.049(3) 0.061(4) 0.019(2) -0.004(3) 0.000(2) -0.020(3)
F418 0.158(14) 0.040(8) 0.031(6) -0.025(6) -0.021(7) 0.015(9)
F419 0.070(8) 0.030(7) 0.056(7) 0.024(6) -0.033(6) -0.005(6)
F420 0.041(6) 0.049(7) 0.032(6) 0.029(5) -0.006(5) 0.003(5)
O402 0.057(9) 0.040(8) 0.032(7) -0.003(7) -0.013(6) 0.001(7)
O403 0.064(9) 0.059(10) 0.024(6) -0.016(7) -0.029(6) 0.009(8)
O404 0.032(3) 0.038(3) 0.009(2) -0.010(2) -0.0056(19) -0.009(2)
O405 0.032(3) 0.038(3) 0.009(2) -0.010(2) -0.0056(19) -0.009(2)
O406 0.044(7) 0.047(8) 0.012(5) -0.009(5) -0.013(5) -0.007(6)
N401 0.032(3) 0.038(3) 0.009(2) -0.010(2) -0.0056(19) -0.009(2)
N402 0.032(3) 0.038(3) 0.009(2) -0.010(2) -0.0056(19) -0.009(2)
N403 0.032(3) 0.038(3) 0.009(2) -0.010(2) -0.0056(19) -0.009(2)
N404 0.032(3) 0.038(3) 0.009(2) -0.010(2) -0.0056(19) -0.009(2)
N405 0.032(3) 0.038(3) 0.009(2) -0.010(2) -0.0056(19) -0.009(2)
C401 0.034(11) 0.051(13) 0.039(10) 0.006(10) -0.004(8) -0.009(10)
C402 0.0341(14) 0.0355(14) 0.0119(10) -0.0060(10) -0.0087(9) -0.0095(12)
C403 0.0341(14) 0.0355(14) 0.0119(10) -0.0060(10) -0.0087(9) -0.0095(12)
C404 0.0341(14) 0.0355(14) 0.0119(10) -0.0060(10) -0.0087(9) -0.0095(12)
C405 0.046(10) 0.028(9) 0.007(7) 0.004(7) -0.008(6) -0.010(8)
C406 0.0341(14) 0.0355(14) 0.0119(10) -0.0060(10) -0.0087(9) -0.0095(12)
C407 0.0341(14) 0.0355(14) 0.0119(10) -0.0060(10) -0.0087(9) -0.0095(12)
C408 0.0341(14) 0.0355(14) 0.0119(10) -0.0060(10) -0.0087(9) -0.0095(12)
C409 0.0341(14) 0.0355(14) 0.0119(10) -0.0060(10) -0.0087(9) -0.0095(12)
C410 0.0341(14) 0.0355(14) 0.0119(10) -0.0060(10) -0.0087(9) -0.0095(12)
C411 0.0341(14) 0.0355(14) 0.0119(10) -0.0060(10) -0.0087(9) -0.0095(12)
C412 0.0341(14) 0.0355(14) 0.0119(10) -0.0060(10) -0.0087(9) -0.0095(12)
C413 0.0341(14) 0.0355(14) 0.0119(10) -0.0060(10) -0.0087(9) -0.0095(12)
C414 0.0341(14) 0.0355(14) 0.0119(10) -0.0060(10) -0.0087(9) -0.0095(12)
C415 0.0341(14) 0.0355(14) 0.0119(10) -0.0060(10) -0.0087(9) -0.0095(12)
C416 0.0341(14) 0.0355(14) 0.0119(10) -0.0060(10) -0.0087(9) -0.0095(12)
C417 0.0341(14) 0.0355(14) 0.0119(10) -0.0060(10) -0.0087(9) -0.0095(12)
C418 0.0341(14) 0.0355(14) 0.0119(10) -0.0060(10) -0.0087(9) -0.0095(12)
C419 0.0341(14) 0.0355(14) 0.0119(10) -0.0060(10) -0.0087(9) -0.0095(12)
C420 0.0341(14) 0.0355(14) 0.0119(10) -0.0060(10) -0.0087(9) -0.0095(12)
C421 0.0341(14) 0.0355(14) 0.0119(10) -0.0060(10) -0.0087(9) -0.0095(12)
C422 0.0341(14) 0.0355(14) 0.0119(10) -0.0060(10) -0.0087(9) -0.0095(12)
C423 0.0341(14) 0.0355(14) 0.0119(10) -0.0060(10) -0.0087(9) -0.0095(12)
C424 0.0341(14) 0.0355(14) 0.0119(10) -0.0060(10) -0.0087(9) -0.0095(12)
C425 0.0341(14) 0.0355(14) 0.0119(10) -0.0060(10) -0.0087(9) -0.0095(12)
C426 0.0341(14) 0.0355(14) 0.0119(10) -0.0060(10) -0.0087(9) -0.0095(12)
C427 0.0341(14) 0.0355(14) 0.0119(10) -0.0060(10) -0.0087(9) -0.0095(12)
C428 0.0341(14) 0.0355(14) 0.0119(10) -0.0060(10) -0.0087(9) -0.0095(12)
C429 0.0341(14) 0.0355(14) 0.0119(10) -0.0060(10) -0.0087(9) -0.0095(12)
C430 0.0341(14) 0.0355(14) 0.0119(10) -0.0060(10) -0.0087(9) -0.0095(12)
C431 0.0341(14) 0.0355(14) 0.0119(10) -0.0060(10) -0.0087(9) -0.0095(12)
C432 0.0341(14) 0.0355(14) 0.0119(10) -0.0060(10) -0.0087(9) -0.0095(12)
C433 0.0341(14) 0.0355(14) 0.0119(10) -0.0060(10) -0.0087(9) -0.0095(12)
C434 0.0341(14) 0.0355(14) 0.0119(10) -0.0060(10) -0.0087(9) -0.0095(12)
C435 0.0341(14) 0.0355(14) 0.0119(10) -0.0060(10) -0.0087(9) -0.0095(12)
C436 0.0341(14) 0.0355(14) 0.0119(10) -0.0060(10) -0.0087(9) -0.0095(12)
C437 0.0341(14) 0.0355(14) 0.0119(10) -0.0060(10) -0.0087(9) -0.0095(12)
C438 0.0341(14) 0.0355(14) 0.0119(10) -0.0060(10) -0.0087(9) -0.0095(12)
C439 0.0341(14) 0.0355(14) 0.0119(10) -0.0060(10) -0.0087(9) -0.0095(12)
C440 0.0341(14) 0.0355(14) 0.0119(10) -0.0060(10) -0.0087(9) -0.0095(12)
C441 0.0341(14) 0.0355(14) 0.0119(10) -0.0060(10) -0.0087(9) -0.0095(12)
C442 0.0341(14) 0.0355(14) 0.0119(10) -0.0060(10) -0.0087(9) -0.0095(12)
C443 0.0341(14) 0.0355(14) 0.0119(10) -0.0060(10) -0.0087(9) -0.0095(12)
C444 0.0341(14) 0.0355(14) 0.0119(10) -0.0060(10) -0.0087(9) -0.0095(12)
C445 0.0341(14) 0.0355(14) 0.0119(10) -0.0060(10) -0.0087(9) -0.0095(12)
F501 0.085(11) 0.076(12) 0.112(13) -0.054(10) -0.007(10) 0.034(9)
F502 0.144(16) 0.045(10) 0.146(16) 0.001(11) -0.070(13) 0.008(10)
F503 0.24(2) 0.079(13) 0.090(13) 0.046(11) -0.032(14) -0.047(15)
F504 0.23(2) 0.137(18) 0.070(11) 0.057(12) 0.018(13) -0.049(18)
F505 0.165(16) 0.065(11) 0.039(8) 0.006(8) 0.013(9) -0.012(11)
F506 0.094(11) 0.079(11) 0.037(7) 0.008(7) -0.004(7) 0.021(9)
F507 0.091(11) 0.105(13) 0.038(7) 0.030(8) -0.019(7) -0.016(10)
F508 0.085(11) 0.100(13) 0.089(11) 0.050(10) -0.040(9) -0.004(10)
F509 0.087(12) 0.121(15) 0.108(13) -0.026(12) -0.017(10) 0.050(11)
F510 0.101(12) 0.121(15) 0.060(9) -0.009(10) -0.002(8) 0.048(11)
F511 0.127(14) 0.115(14) 0.035(7) -0.028(9) 0.020(8) 0.017(12)
F512 0.135(15) 0.18(2) 0.037(8) 0.010(10) 0.033(9) -0.045(14)
F513 0.146(18) 0.17(2) 0.067(11) 0.010(13) -0.012(11) -0.020(16)
F514 0.122(15) 0.107(15) 0.080(11) 0.015(11) -0.016(10) -0.020(12)
F515 0.122(13) 0.077(11) 0.054(8) -0.032(8) 0.020(8) 0.028(10)
F516 0.095(12) 0.093(13) 0.062(9) 0.037(9) -0.007(8) -0.033(10)
F517 0.19(2) 0.24(3) 0.093(14) 0.103(16) -0.044(13) -0.14(2)
F518 0.117(16) 0.17(2) 0.24(2) 0.171(19) -0.061(16) -0.032(15)
F519 0.141(18) 0.077(14) 0.24(3) -0.020(16) -0.048(18) 0.064(14)
F520 0.128(16) 0.100(15) 0.132(16) -0.036(13) -0.052(13) 0.054(13)
O501 0.129(17) 0.060(12) 0.053(10) -0.005(9) 0.003(10) 0.017(12)
O502 0.108(16) 0.097(16) 0.088(14) 0.022(13) 0.003(12) 0.017(14)
O503 0.19(3) 0.15(2) 0.17(3) -0.06(2) 0.02(2) 0.03(2)
O506 0.22(3) 0.14(3) 0.18(3) -0.01(2) 0.07(2) 0.01(2)
N502 0.067(11) 0.040(10) 0.039(9) -0.006(8) -0.003(8) 0.010(9)
N504 0.068(12) 0.067(12) 0.027(8) 0.000(9) 0.011(8) 0.034(10)
C501 0.10(2) 0.09(2) 0.075(18) -0.011(17) -0.001(16) 0.031(18)
N501 0.099(15) 0.053(12) 0.053(11) -0.001(10) 0.011(11) 0.009(12)
C502 0.108(19) 0.067(17) 0.080(17) -0.026(15) -0.002(15) 0.010(16)
C503 0.087(16) 0.050(13) 0.056(13) 0.000(11) 0.001(12) 0.002(13)
C504 0.066(14) 0.037(11) 0.056(12) -0.002(10) -0.009(11) 0.001(11)
C505 0.081(16) 0.068(15) 0.057(13) -0.015(12) 0.016(12) 0.008(13)
C506 0.076(15) 0.026(11) 0.047(11) -0.003(9) 0.009(11) 0.011(10)
C507 0.068(14) 0.050(13) 0.049(12) -0.014(11) -0.002(11) 0.007(12)
N503 0.069(12) 0.067(12) 0.026(8) -0.016(9) -0.002(8) 0.027(10)
C508 0.078(10) 0.036(8) 0.032(7) 0.012(6) 0.014(7) 0.012(8)
C509 0.078(10) 0.036(8) 0.032(7) 0.012(6) 0.014(7) 0.012(8)
O504 0.102(13) 0.067(12) 0.080(12) 0.012(10) 0.033(10) -0.002(10)
C510 0.079(15) 0.045(12) 0.027(9) 0.009(9) 0.025(10) 0.017(11)
C511 0.068(14) 0.080(16) 0.027(10) 0.007(11) -0.002(9) 0.041(13)
C512 0.086(16) 0.056(14) 0.065(14) 0.025(12) 0.014(13) 0.025(13)
C513 0.107(19) 0.098(19) 0.062(15) 0.023(15) -0.013(14) 0.005(17)
C514 0.110(19) 0.100(19) 0.041(12) 0.009(13) 0.011(13) 0.007(16)
C515 0.076(15) 0.069(16) 0.047(12) -0.004(12) 0.016(11) 0.023(13)
C516 0.090(16) 0.072(16) 0.035(11) 0.029(11) 0.016(11) 0.015(14)
N505 0.099(14) 0.049(11) 0.034(9) -0.006(9) 0.009(9) 0.037(11)
C517 0.091(16) 0.047(13) 0.040(11) 0.000(10) 0.001(11) 0.036(12)
O505 0.125(15) 0.092(14) 0.062(11) -0.035(10) -0.015(11) 0.041(12)
C518 0.118(19) 0.031(12) 0.077(16) 0.016(12) -0.049(15) 0.020(13)
C519 0.077(15) 0.051(14) 0.052(12) -0.012(11) -0.006(12) 0.009(12)
C520 0.107(18) 0.041(13) 0.057(13) -0.007(11) -0.012(13) 0.029(13)
C521 0.078(15) 0.040(12) 0.039(11) -0.009(9) -0.006(10) 0.021(11)
C522 0.087(16) 0.050(14) 0.060(14) 0.009(12) -0.012(12) 0.025(13)
C523 0.079(16) 0.052(14) 0.083(16) 0.006(13) -0.030(14) 0.021(13)
C524 0.084(17) 0.058(16) 0.103(19) 0.001(15) -0.028(15) 0.007(14)
C525 0.12(2) 0.081(19) 0.11(2) 0.020(17) -0.025(18) 0.012(18)
C526 0.14(2) 0.073(18) 0.074(17) 0.031(15) 0.010(16) -0.015(17)
C527 0.106(18) 0.070(16) 0.047(13) 0.025(13) 0.002(13) -0.014(15)
C528 0.083(16) 0.075(16) 0.043(12) 0.009(12) -0.013(11) 0.032(14)
C529 0.071(14) 0.051(13) 0.050(12) -0.003(11) 0.000(11) 0.025(12)
C530 0.092(17) 0.063(15) 0.033(11) 0.020(11) -0.009(11) -0.007(14)
C531 0.062(14) 0.056(14) 0.067(14) 0.020(12) -0.021(12) 0.016(12)
C532 0.073(16) 0.080(17) 0.080(16) 0.007(14) -0.001(13) 0.041(14)
C533 0.068(15) 0.074(16) 0.077(16) -0.007(14) -0.007(13) 0.028(14)
C534 0.097(19) 0.10(2) 0.082(17) 0.015(17) 0.001(15) 0.016(17)
C535 0.075(15) 0.087(18) 0.039(12) 0.003(13) 0.018(11) 0.009(14)
C536 0.11(2) 0.14(2) 0.09(2) 0.02(2) -0.013(18) 0.01(2)
C537 0.11(2) 0.10(2) 0.091(19) 0.039(17) 0.004(16) -0.029(17)
C538 0.092(18) 0.096(19) 0.059(14) -0.031(15) -0.007(13) 0.008(16)
C539 0.083(17) 0.075(17) 0.074(16) 0.012(15) -0.001(14) -0.002(15)
C540 0.077(15) 0.041(13) 0.071(15) 0.024(12) -0.022(12) -0.004(12)
C541 0.10(2) 0.083(19) 0.103(19) 0.031(16) 0.026(17) -0.033(16)
C542 0.104(18) 0.062(15) 0.058(14) 0.042(12) -0.014(13) -0.043(14)
C543 0.101(18) 0.049(14) 0.081(16) 0.018(14) 0.022(15) 0.007(14)
C544 0.091(19) 0.083(19) 0.098(19) -0.038(16) 0.012(16) -0.003(16)
C545 0.088(17) 0.052(15) 0.101(18) 0.016(14) -0.027(15) 0.021(14)
F601 0.047(8) 0.076(10) 0.089(10) -0.040(9) -0.021(7) -0.006(8)
F602 0.092(11) 0.042(9) 0.120(13) -0.005(9) -0.055(10) -0.012(8)
F603 0.136(15) 0.103(14) 0.101(12) 0.072(11) -0.060(11) -0.055(12)
F604 0.137(15) 0.120(15) 0.045(8) 0.005(9) 0.020(9) -0.053(12)
F605 0.100(11) 0.065(9) 0.030(6) -0.010(6) 0.021(7) -0.020(8)
F606 0.056(8) 0.079(10) 0.021(5) 0.020(6) 0.002(5) -0.012(7)
F607 0.081(10) 0.109(13) 0.032(7) 0.030(8) -0.014(6) -0.027(9)
F608 0.035(7) 0.128(14) 0.095(11) 0.067(10) -0.028(7) 0.006(8)
F609 0.054(9) 0.166(18) 0.096(12) 0.033(12) 0.001(8) 0.072(11)
F610 0.046(7) 0.110(12) 0.036(6) 0.002(7) 0.005(5) 0.026(8)
F611 0.048(7) 0.064(9) 0.046(7) 0.009(6) 0.014(6) 0.001(7)
F612 0.060(8) 0.067(10) 0.065(8) 0.028(8) -0.012(7) -0.001(7)
F613 0.090(10) 0.104(12) 0.037(7) 0.045(8) -0.017(6) -0.070(9)
F614 0.082(10) 0.134(14) 0.013(5) -0.010(7) 0.010(6) -0.042(10)
F615 0.055(8) 0.102(11) 0.019(5) 0.008(7) 0.009(5) -0.027(8)
F616 0.044(7) 0.058(8) 0.068(8) -0.047(7) -0.022(6) 0.030(6)
F617 0.020(6) 0.037(7) 0.108(10) -0.013(7) 0.010(6) 0.018(5)
F618 0.010(5) 0.060(8) 0.077(8) 0.051(7) -0.007(5) 0.000(5)
F619 0.027(6) 0.099(10) 0.025(5) 0.036(6) -0.012(4) -0.001(6)
F620 0.044(6) 0.061(8) 0.018(5) 0.008(5) 0.007(5) -0.007(6)
O601 0.029(7) 0.039(8) 0.035(7) 0.011(6) -0.008(5) -0.003(6)
O602 0.019(6) 0.032(7) 0.036(7) 0.004(6) -0.009(5) 0.011(5)
N601 0.016(6) 0.034(8) 0.023(7) -0.002(6) -0.009(5) 0.008(6)
N602 0.020(5) 0.033(6) 0.013(4) -0.007(4) -0.008(4) 0.008(4)
N604 0.019(7) 0.035(8) 0.024(7) 0.020(6) -0.001(5) 0.001(6)
C601 0.022(9) 0.040(12) 0.039(10) 0.007(9) -0.008(8) 0.000(8)
C602 0.026(4) 0.031(4) 0.021(3) 0.001(3) -0.003(3) 0.005(3)
C603 0.026(4) 0.031(4) 0.021(3) 0.001(3) -0.003(3) 0.005(3)
C604 0.026(4) 0.031(4) 0.021(3) 0.001(3) -0.003(3) 0.005(3)
C605 0.026(4) 0.031(4) 0.021(3) 0.001(3) -0.003(3) 0.005(3)
C606 0.019(8) 0.028(9) 0.015(7) -0.001(7) -0.005(6) -0.001(7)
C607 0.027(9) 0.035(10) 0.024(8) -0.007(8) -0.014(7) 0.013(8)
N603 0.020(5) 0.033(6) 0.013(4) -0.007(4) -0.008(4) 0.008(4)
C608 0.027(9) 0.041(11) 0.023(8) -0.008(8) -0.008(7) 0.014(8)
C610 0.028(9) 0.052(12) 0.015(7) 0.002(8) -0.002(7) 0.000(9)
C611 0.026(9) 0.042(11) 0.024(8) 0.013(8) -0.004(7) 0.002(8)
C612 0.017(8) 0.069(13) 0.016(8) 0.013(8) 0.000(6) 0.010(9)
C613 0.028(10) 0.072(14) 0.040(10) 0.033(10) 0.011(8) 0.001(10)
C614 0.016(8) 0.075(14) 0.020(8) 0.017(9) -0.004(6) 0.005(9)
C615 0.026(9) 0.070(14) 0.019(8) 0.017(9) -0.007(7) 0.000(9)
C616 0.017(8) 0.041(10) 0.009(7) 0.015(7) -0.002(6) 0.006(7)
N605 0.016(6) 0.027(7) 0.005(5) -0.005(5) -0.003(5) -0.007(6)
C617 0.023(4) 0.020(4) 0.011(3) -0.005(3) -0.004(3) 0.000(3)
C619 0.023(4) 0.020(4) 0.011(3) -0.005(3) -0.004(3) 0.000(3)
C620 0.023(4) 0.020(4) 0.011(3) -0.005(3) -0.004(3) 0.000(3)
C621 0.023(4) 0.020(4) 0.011(3) -0.005(3) -0.004(3) 0.000(3)
C622 0.033(10) 0.052(12) 0.017(8) 0.012(8) -0.016(7) -0.012(9)
C623 0.058(13) 0.043(12) 0.030(10) -0.006(9) -0.029(9) -0.006(10)
C624 0.073(15) 0.048(13) 0.054(13) -0.014(11) -0.027(11) 0.011(12)
C625 0.094(17) 0.045(13) 0.066(15) 0.014(12) -0.039(13) -0.018(13)
C626 0.077(15) 0.086(17) 0.026(10) 0.026(11) 0.011(10) -0.013(13)
C627 0.070(14) 0.052(13) 0.031(10) -0.013(10) -0.008(9) 0.002(11)
C628 0.036(10) 0.042(11) 0.027(9) 0.012(8) 0.008(7) -0.001(9)
C629 0.043(11) 0.059(13) 0.040(10) 0.029(10) 0.020(9) -0.007(10)
C630 0.047(12) 0.072(15) 0.036(11) 0.041(11) -0.008(9) -0.028(11)
C631 0.033(11) 0.064(14) 0.057(12) 0.033(11) -0.007(9) -0.005(11)
C632 0.033(11) 0.054(13) 0.079(15) 0.024(12) -0.004(10) 0.007(10)
C633 0.029(10) 0.068(14) 0.052(12) 0.009(11) 0.003(9) 0.023(10)
C634 0.017(8) 0.056(12) 0.007(7) 0.001(7) 0.001(6) -0.001(8)
C635 0.030(9) 0.045(11) 0.017(8) 0.007(8) 0.002(7) -0.001(9)
C636 0.045(11) 0.049(12) 0.027(9) 0.003(9) -0.028(8) -0.001(10)
C637 0.046(6) 0.069(8) 0.019(5) 0.028(5) -0.006(5) -0.029(6)
C638 0.046(6) 0.069(8) 0.019(5) 0.028(5) -0.006(5) -0.029(6)
C639 0.039(10) 0.076(15) 0.012(8) 0.005(9) -0.012(7) -0.024(10)
C640 0.020(8) 0.019(9) 0.024(8) 0.004(7) -0.005(6) 0.000(7)
C641 0.021(8) 0.026(10) 0.040(10) -0.011(8) 0.002(7) -0.014(7)
C642 0.018(8) 0.021(9) 0.067(12) 0.012(9) -0.014(8) 0.004(7)
C643 0.005(7) 0.044(11) 0.062(12) 0.018(10) 0.001(8) -0.005(8)
C644 0.046(6) 0.069(8) 0.019(5) 0.028(5) -0.006(5) -0.029(6)
C645 0.017(8) 0.026(9) 0.015(7) -0.002(7) -0.005(6) -0.004(7)
F701 0.109(12) 0.072(10) 0.028(6) -0.023(7) 0.007(7) -0.009(9)
F702 0.117(12) 0.096(11) 0.016(6) -0.005(7) 0.031(6) -0.014(10)
F703 0.106(11) 0.064(9) 0.038(7) -0.020(7) 0.014(7) 0.000(9)
F704 0.097(11) 0.059(9) 0.047(7) 0.020(7) 0.000(7) 0.006(8)
F705 0.084(10) 0.072(10) 0.029(6) 0.011(6) 0.022(6) 0.008(8)
F706 0.120(15) 0.152(19) 0.114(14) 0.037(14) -0.040(12) -0.089(14)
F707 0.088(12) 0.118(16) 0.138(16) -0.035(13) 0.014(11) -0.051(12)
F708 0.071(9) 0.091(11) 0.087(10) -0.060(9) -0.045(8) 0.027(9)
F709 0.100(11) 0.073(10) 0.037(7) -0.016(7) -0.031(7) 0.012(9)
F710 0.136(14) 0.040(8) 0.057(9) -0.004(7) -0.027(9) 0.016(9)
F711 0.088(11) 0.102(13) 0.037(7) 0.025(8) 0.010(7) -0.015(9)
F712 0.099(12) 0.089(12) 0.071(10) 0.024(10) -0.020(9) -0.009(10)
F713 0.126(15) 0.083(12) 0.073(10) -0.008(10) -0.020(10) 0.023(11)
F714 0.21(2) 0.086(12) 0.045(8) -0.020(9) 0.046(11) 0.006(13)
F715 0.166(16) 0.053(9) 0.035(7) 0.005(7) 0.042(8) -0.011(10)
F716 0.072(10) 0.112(14) 0.078(10) 0.006(10) 0.004(8) -0.041(10)
F717 0.089(14) 0.15(2) 0.23(2) -0.007(19) -0.057(15) -0.037(15)
F718 0.095(13) 0.17(2) 0.174(18) -0.136(16) -0.081(13) 0.050(13)
F719 0.20(2) 0.157(19) 0.054(10) -0.048(12) -0.056(11) 0.086(17)
F720 0.162(19) 0.130(18) 0.055(10) -0.014(11) -0.007(11) -0.024(15)
O703 0.063(10) 0.076(11) 0.038(8) 0.004(8) -0.011(7) -0.014(9)
O704 0.077(11) 0.054(10) 0.047(9) -0.010(8) -0.017(8) 0.010(9)
O705 0.080(11) 0.066(11) 0.031(7) -0.011(8) 0.004(7) -0.018(9)
O706 0.097(14) 0.112(17) 0.064(11) -0.038(12) -0.013(10) -0.017(13)
N702 0.063(11) 0.062(12) 0.022(8) -0.010(8) 0.011(8) -0.013(9)
N703 0.072(11) 0.038(10) 0.021(7) 0.005(7) 0.006(8) -0.037(9)
N705 0.060(11) 0.060(12) 0.024(8) 0.008(8) 0.003(8) -0.016(10)
O701 0.33(3) 0.20(2) 0.129(17) -0.044(18) -0.034(19) -0.01(2)
C701 0.056(17) 0.11(2) 0.18(3) 0.03(2) -0.073(19) 0.005(17)
N701 0.17(2) 0.116(19) 0.080(15) -0.034(15) 0.005(15) -0.018(18)
C702 0.144(16) 0.112(15) 0.095(14) 0.004(13) -0.005(13) -0.019(14)
C703 0.065(14) 0.063(14) 0.042(11) 0.010(11) 0.001(10) -0.002(12)
C704 0.079(17) 0.099(19) 0.085(17) -0.015(16) -0.031(14) 0.013(16)
C705 0.144(16) 0.112(15) 0.095(14) 0.004(13) -0.005(13) -0.019(14)
C706 0.049(12) 0.059(14) 0.039(10) -0.003(10) 0.005(9) -0.015(11)
C707 0.056(12) 0.054(13) 0.016(8) 0.007(9) 0.017(8) -0.003(10)
C708 0.088(15) 0.034(11) 0.013(8) -0.004(8) -0.006(9) -0.013(11)
C709 0.069(13) 0.035(11) 0.017(8) -0.001(8) -0.014(8) -0.010(10)
C710 0.052(12) 0.035(11) 0.037(10) 0.015(9) -0.016(9) -0.010(10)
C711 0.089(16) 0.041(12) 0.032(10) 0.002(9) -0.028(10) -0.023(12)
N704 0.065(11) 0.028(9) 0.033(8) -0.004(7) -0.005(8) -0.026(8)
C712 0.074(14) 0.049(13) 0.035(10) 0.009(10) -0.020(10) -0.011(12)
C713 0.064(9) 0.043(8) 0.040(7) -0.014(7) -0.018(7) -0.007(8)
C714 0.064(9) 0.043(8) 0.040(7) -0.014(7) -0.018(7) -0.007(8)
C715 0.073(14) 0.042(12) 0.027(9) 0.007(9) 0.004(9) -0.026(11)
C716 0.062(13) 0.041(11) 0.022(9) 0.001(8) -0.005(8) -0.013(10)
C717 0.061(13) 0.051(13) 0.040(11) 0.005(10) -0.002(10) -0.040(11)
C718 0.077(15) 0.066(15) 0.043(12) -0.018(11) -0.012(11) -0.014(13)
C719 0.066(14) 0.064(14) 0.021(9) 0.008(10) -0.011(9) -0.017(12)
C720 0.066(14) 0.053(14) 0.046(12) 0.008(11) -0.006(10) -0.016(12)
C721 0.096(17) 0.064(15) 0.038(11) -0.006(11) -0.019(12) -0.030(14)
C722 0.053(12) 0.083(16) 0.022(9) -0.016(10) 0.007(9) -0.010(12)
C723 0.076(14) 0.046(13) 0.035(10) 0.007(10) 0.003(10) -0.034(11)
C724 0.069(14) 0.078(16) 0.027(10) -0.020(11) 0.009(9) -0.042(13)
C725 0.067(14) 0.052(13) 0.039(11) 0.003(10) 0.001(10) -0.005(11)
C726 0.062(13) 0.060(14) 0.027(10) -0.004(10) 0.012(9) -0.004(11)
C727 0.055(13) 0.065(15) 0.039(11) 0.010(11) -0.006(10) -0.017(11)
C728 0.045(11) 0.044(11) 0.026(9) -0.010(9) -0.014(8) 0.001(9)
C729 0.060(13) 0.079(15) 0.022(9) 0.003(10) -0.003(9) -0.021(12)
C730 0.087(17) 0.077(17) 0.050(13) 0.000(13) -0.007(12) 0.001(15)
C731 0.042(11) 0.039(11) 0.034(10) -0.015(9) 0.000(8) -0.007(9)
C732 0.068(13) 0.043(11) 0.022(9) -0.014(8) -0.018(9) 0.015(10)
C733 0.051(11) 0.031(10) 0.020(8) -0.018(8) -0.008(8) 0.001(9)
C734 0.079(15) 0.040(12) 0.035(10) 0.008(10) -0.005(10) -0.016(11)
C735 0.064(14) 0.089(18) 0.038(12) -0.015(12) -0.021(11) -0.005(13)
C736 0.068(15) 0.081(17) 0.066(15) 0.017(14) -0.038(13) -0.011(14)
C737 0.087(17) 0.060(15) 0.068(15) -0.022(13) -0.010(13) 0.012(14)
C738 0.097(17) 0.061(14) 0.030(10) 0.000(10) 0.016(11) 0.007(13)
C739 0.109(17) 0.060(14) 0.021(9) 0.005(10) 0.019(11) 0.012(13)
C740 0.069(15) 0.068(16) 0.068(14) -0.034(13) -0.005(12) -0.011(13)
C741 0.099(19) 0.14(2) 0.083(18) 0.017(18) -0.032(16) 0.009(19)
C742 0.079(17) 0.11(2) 0.11(2) -0.053(17) 0.007(16) -0.038(16)
C743 0.11(2) 0.09(2) 0.087(18) -0.043(17) -0.026(16) 0.033(17)
C744 0.096(18) 0.11(2) 0.063(15) -0.043(15) -0.007(14) 0.024(17)
C745 0.080(16) 0.069(16) 0.061(14) -0.021(13) -0.026(13) 0.009(14)
O603 0.040(8) 0.048(9) 0.020(6) -0.003(6) -0.003(6) -0.006(7)
O604 0.024(6) 0.057(8) 0.020(5) 0.028(5) -0.008(4) -0.004(5)
C609 0.026(4) 0.031(4) 0.021(3) 0.001(3) -0.003(3) 0.005(3)
O605 0.026(5) 0.031(5) 0.029(5) 0.010(4) -0.022(4) 0.001(4)
C618 0.026(5) 0.031(5) 0.029(5) 0.010(4) -0.022(4) 0.001(4)
O606 0.024(6) 0.057(8) 0.020(5) 0.028(5) -0.008(4) -0.004(5)
O305 0.14(2) 0.21(3) 0.113(19) -0.04(2) -0.037(17) -0.01(2)
O1 0.57(5) 0.10(2) 0.15(3) -0.01(2) 0.03(3) 0.03(3)
O2 0.35(4) 0.18(3) 0.16(3) 0.06(2) -0.10(3) -0.14(3)
C1 0.042(16) 0.17(3) 0.32(4) 0.16(3) -0.04(2) 0.01(2)
N1 0.085(8) 0.093(8) 0.096(8) 0.036(7) 0.009(6) 0.005(7)
C2 0.085(8) 0.093(8) 0.096(8) 0.036(7) 0.009(6) 0.005(7)
C3 0.085(8) 0.093(8) 0.096(8) 0.036(7) 0.009(6) 0.005(7)
C4 0.085(8) 0.093(8) 0.096(8) 0.036(7) 0.009(6) 0.005(7)
C5 0.085(8) 0.093(8) 0.096(8) 0.036(7) 0.009(6) 0.005(7)
O401 0.034(8) 0.068(10) 0.052(9) -0.020(8) -0.007(6) -0.019(8)
C653 0.040(8) 0.048(9) 0.020(6) -0.003(6) -0.003(6) -0.006(7)
O614 0.024(6) 0.057(8) 0.020(5) 0.028(5) -0.008(4) -0.004(5)
O609 0.026(4) 0.031(4) 0.021(3) 0.001(3) -0.003(3) 0.005(3)
C648 0.026(5) 0.031(5) 0.029(5) 0.010(4) -0.022(4) 0.001(4)
O618 0.026(5) 0.031(5) 0.029(5) 0.010(4) -0.022(4) 0.001(4)
O616 0.024(6) 0.057(8) 0.020(5) 0.028(5) -0.008(4) -0.004(5)
O702 0.33(3) 0.20(2) 0.129(17) -0.044(18) -0.034(19) -0.01(2)

loop_
_atom_type_symbol
_atom_type_description
_atom_type_scat_dispersion_real
_atom_type_scat_dispersion_imag
_atom_type_scat_source
C C 0.0033 0.0016 'International Tables Vol C Tables 4.2.6.8 and 6.1.1.4'
H H 0.0000 0.0000 'International Tables Vol C Tables 4.2.6.8 and 6.1.1.4'
N N 0.0061 0.0033 'International Tables Vol C Tables 4.2.6.8 and 6.1.1.4'
O O 0.0106 0.0060 'International Tables Vol C Tables 4.2.6.8 and 6.1.1.4'
F F 0.0171 0.0103 'International Tables Vol C Tables 4.2.6.8 and 6.1.1.4'

loop_
_geom_angle_atom_site_label_1
_geom_angle_atom_site_label_2
_geom_angle_atom_site_label_3
_geom_angle
C9 O4 C10 107(2)
C19 O6 C18 106.4(17)
C6 N2 C21 112.7(17)
C6 N2 H2 123.7
C21 N2 H2 123.7
C8 N3 C10 105(2)
C12 N4 C15 110(2)
C12 N4 H4 125.1
C15 N4 H4 125.1
C19 N5 C17 106(2)
N2 C6 C3 114(2)
N2 C6 C7 131(2)
C3 C6 C7 114(2)
C6 C7 C8 118(2)
C6 C7 C22 123(2)
C8 C7 C22 119(2)
N3 C8 C9 110(2)
N3 C8 C7 129(3)
C9 C8 C7 121(3)
O4 C9 O3 118(3)
O4 C9 C8 109(3)
O3 C9 C8 134(3)
C11 C10 N3 127(2)
C11 C10 O4 124(2)
N3 C10 O4 109(2)
C12 C11 C10 128(2)
C12 C11 C28 121(2)
C10 C11 C28 112(2)
C11 C12 N4 124(2)
C11 C12 C13 129(2)
N4 C12 C13 106(2)
C14 C13 C12 109(2)
C14 C13 H13 125.7
C12 C13 H13 125.7
C13 C14 C15 107(2)
C13 C14 H14 126.5
C15 C14 H14 126.5
C16 C15 N4 123(2)
C16 C15 C14 128(2)
N4 C15 C14 108(2)
C17 C16 C15 127(3)
C17 C16 C34 117(2)
C15 C16 C34 116(2)
N5 C17 C16 127(2)
N5 C17 C18 109(2)
C16 C17 C18 123(2)
O5 C18 O6 121(2)
O5 C18 C17 135(2)
O6 C18 C17 104(2)
N5 C19 O6 114(2)
N5 C19 C20 131(3)
O6 C19 C20 115(2)
C19 C20 C21 124(2)
C19 C20 C40 121(2)
C21 C20 C40 115(2)
C20 C21 N2 125(2)
C20 C21 C4 131(2)
N2 C21 C4 104(2)
C23 C22 C27 117(3)
C23 C22 C7 125(3)
C27 C22 C7 118(3)
F1 C23 C22 115(4)
F1 C23 C24 125(4)
C22 C23 C24 120(4)
C25 C24 F2 121(5)
C25 C24 C23 125(5)
F2 C24 C23 114(3)
C24 C25 F3 128(6)
C24 C25 C26 118(6)
F3 C25 C26 113(5)
F4 C26 C25 124(4)
F4 C26 C27 113(3)
C25 C26 C27 122(4)
F5 C27 C22 120(3)
F5 C27 C26 122(3)
C22 C27 C26 118(3)
C29 C28 C33 115(3)
C29 C28 C11 125(3)
C33 C28 C11 121(2)
C28 C29 C30 123(3)
C28 C29 F6 118(3)
C30 C29 F6 118(3)
C31 C30 F7 131(3)
C31 C30 C29 118(3)
F7 C30 C29 111(3)
C32 C31 C30 122(3)
C32 C31 F8 127(3)
C30 C31 F8 110(3)
C31 C32 F9 116(3)
C31 C32 C33 117(3)
F9 C32 C33 127(3)
F10 C33 C32 114(2)
F10 C33 C28 122(2)
C32 C33 C28 125(3)
C39 C34 C35 114(3)
C39 C34 C16 123(2)
C35 C34 C16 123(3)
F11 C35 C36 120(3)
F11 C35 C34 117(3)
C36 C35 C34 122(3)
C35 C36 F12 121(3)
C35 C36 C37 122(3)
F12 C36 C37 116(3)
F13 C37 C36 124(3)
F13 C37 C38 119(3)
C36 C37 C38 116(3)
C39 C38 C37 120(4)
C39 C38 F14 121(3)
C37 C38 F14 119(3)
C38 C39 C34 125(3)
C38 C39 F15 116(3)
C34 C39 F15 119(2)
C45 C40 C41 115(2)
C45 C40 C20 121(2)
C41 C40 C20 123(2)
F16 C41 C42 126(2)
F16 C41 C40 116(2)
C42 C41 C40 119(2)
C43 C42 C41 124(2)
C43 C42 F17 121(2)
C41 C42 F17 114(3)
C44 C43 C42 119(2)
C44 C43 F18 120(2)
C42 C43 F18 122(3)
C43 C44 F19 120(2)
C43 C44 C45 122(3)
F19 C44 C45 118(3)
F20 C45 C44 121(2)
F20 C45 C40 118(2)
C44 C45 C40 120(2)
C110 O104 C109 106.5(11)
C119 O106 C118 105.7(11)
C105 N101 C102 113.6(12)
C105 N101 C101 124.2(13)
C102 N101 C101 122.1(14)
C121 N102 C106 110.8(12)
C121 N102 H102 124.6
C106 N102 H102 124.6
C108 N103 C110 104.7(13)
C115 N104 C112 109.1(12)
C115 N104 H104 125.4
C112 N104 H104 125.4
C119 N105 C117 106.3(13)
N101 C101 H10A 109.5
N101 C101 H10B 109.5
H10A C101 H10B 109.5
N101 C101 H10C 109.5
H10A C101 H10C 109.5
H10B C101 H10C 109.5
O101 C102 N101 125.5(13)
O101 C102 C103 130.7(14)
N101 C102 C103 103.8(12)
C104 C103 C106 108.7(14)
C104 C103 C102 108.7(13)
C106 C103 C102 142.3(16)
C103 C104 C121 110.0(14)
C103 C104 C105 107.9(13)
C121 C104 C105 141.9(15)
O102 C105 N101 123.3(13)
O102 C105 C104 130.9(15)
N101 C105 C104 105.8(12)
N102 C106 C103 105.3(14)
N102 C106 C107 126.5(13)
C103 C106 C107 128.2(15)
C108 C107 C122 119.3(15)
C108 C107 C106 123.3(15)
C122 C107 C106 117.4(13)
N103 C108 C107 129.4(15)
N103 C108 C109 110.3(12)
C107 C108 C109 120.3(14)
O103 C109 O104 118.9(14)
O103 C109 C108 137.5(14)
O104 C109 C108 103.4(12)
N103 C110 O104 114.9(13)
N103 C110 C111 128.1(15)
O104 C110 C111 117.0(13)
C112 C111 C110 123.4(14)
C112 C111 C128 118.4(13)
C110 C111 C128 118.1(14)
N104 C112 C111 124.7(13)
N104 C112 C113 106.8(13)
C111 C112 C113 128.3(14)
C114 C113 C112 108.0(13)
C114 C113 H113 126.0
C112 C113 H113 126.0
C113 C114 C115 107.7(14)
C113 C114 H114 126.1
C115 C114 H114 126.1
N104 C115 C116 124.7(13)
N104 C115 C114 108.3(13)
C116 C115 C114 127.0(15)
C117 C116 C115 126.2(15)
C117 C116 C134 116.5(14)
C115 C116 C134 117.1(13)
N105 C117 C116 127.4(15)
N105 C117 C118 109.5(12)
C116 C117 C118 123.1(14)
O105 C118 O106 118.2(13)
O105 C118 C117 136.8(14)
O106 C118 C117 105.0(13)
N105 C119 O106 113.4(13)
N105 C119 C120 130.6(15)
O106 C119 C120 116.0(13)
C119 C120 C121 123.1(14)
C119 C120 C140 119.9(15)
C121 C120 C140 117.0(14)
N102 C121 C104 105.1(14)
N102 C121 C120 123.2(13)
C104 C121 C120 131.6(14)
C123 C122 C127 114.9(15)
C123 C122 C107 122.4(17)
C127 C122 C107 122.6(15)
F101 C123 C122 117.9(15)
F101 C123 C124 118.5(14)
C122 C123 C124 123.7(17)
F102 C124 C125 122.0(15)
F102 C124 C123 119.5(16)
C125 C124 C123 118.4(15)
F103 C125 C126 121.3(17)
F103 C125 C124 118.5(15)
C126 C125 C124 120.2(15)
F104 C126 C127 122.6(15)
F104 C126 C125 118.1(15)
C127 C126 C125 119.1(16)
F105 C127 C126 118.1(16)
F105 C127 C122 118.2(14)
C126 C127 C122 123.6(15)
C133 C128 C129 116.5(14)
C133 C128 C111 124.1(14)
C129 C128 C111 119.3(15)
F106 C129 C130 119.9(14)
F106 C129 C128 120.5(14)
C130 C129 C128 119.6(15)
C131 C130 F107 119.3(14)
C131 C130 C129 122.5(15)
F107 C130 C129 118.2(15)
C130 C131 F108 122.6(15)
C130 C131 C132 119.2(15)
F108 C131 C132 117.8(15)
F109 C132 C131 122.1(14)
F109 C132 C133 119.7(14)
C131 C132 C133 118.2(16)
C128 C133 F110 119.0(14)
C128 C133 C132 123.9(15)
F110 C133 C132 117.1(14)
C139 C134 C135 113.5(15)
C139 C134 C116 126.6(16)
C135 C134 C116 119.8(14)
C136 C135 F111 117.5(16)
C136 C135 C134 122.7(15)
F111 C135 C134 119.8(14)
C135 C136 F112 120.8(15)
C135 C136 C137 119.6(17)
F112 C136 C137 119.7(16)
C136 C137 F113 120.0(16)
C136 C137 C138 119.7(15)
F113 C137 C138 120.2(14)
C139 C138 F114 119.9(17)
C139 C138 C137 119.1(15)
F114 C138 C137 121.0(15)
C138 C139 F115 120.4(15)
C138 C139 C134 125.4(18)
F115 C139 C134 114.2(15)
C141 C140 C145 115.3(14)
C141 C140 C120 122.8(15)
C145 C140 C120 121.7(14)
F116 C141 C142 119.2(14)
F116 C141 C140 119.5(14)
C142 C141 C140 121.2(15)
C143 C142 F117 120.7(14)
C143 C142 C141 120.6(15)
F117 C142 C141 118.6(15)
C142 C143 F118 118.4(14)
C142 C143 C144 120.2(15)
F118 C143 C144 121.3(15)
F119 C144 C143 119.1(14)
F119 C144 C145 121.1(14)
C143 C144 C145 119.7(16)
F120 C145 C144 118.3(15)
F120 C145 C140 119.1(14)
C144 C145 C140 122.6(14)
C210 O204 C209 102.6(11)
C219 O206 C218 103.8(11)
C205 N201 C202 115.5(14)
C205 N201 C201 123.2(14)
C202 N201 C201 121.0(14)
C221 N202 C206 110.8(13)
C221 N202 H202 124.6
C206 N202 H202 124.6
C210 N203 C208 106.2(13)
C215 N204 C212 110.6(13)
C215 N204 H204 124.7
C212 N204 H204 124.7
C217 N205 C219 107.4(13)
N201 C201 H20A 109.5
N201 C201 H20B 109.5
H20A C201 H20B 109.5
N201 C201 H20C 109.5
H20A C201 H20C 109.5
H20B C201 H20C 109.5
O201 C202 N201 127.4(16)
O201 C202 C203 130.7(15)
N201 C202 C203 101.9(14)
C204 C203 C206 110.5(16)
C204 C203 C202 108.6(14)
C206 C203 C202 140.7(16)
C203 C204 C221 106.1(14)
C203 C204 C205 107.5(15)
C221 C204 C205 146.4(16)
O202 C205 N201 125.9(16)
O202 C205 C204 127.9(17)
N201 C205 C204 106.2(14)
N202 C206 C203 104.3(14)
N202 C206 C207 126.8(14)
C203 C206 C207 128.9(16)
C208 C207 C206 124.3(15)
C208 C207 C222 117.0(14)
C206 C207 C222 118.7(14)
N203 C208 C207 129.6(15)
N203 C208 C209 109.1(13)
C207 C208 C209 121.1(15)
O203 C209 O204 112.4(13)
O203 C209 C208 140.3(15)
O204 C209 C208 107.3(13)
N203 C210 C211 128.4(15)
N203 C210 O204 114.8(13)
C211 C210 O204 116.8(13)
C210 C211 C212 123.6(14)
C210 C211 C228 119.4(15)
C212 C211 C228 116.9(14)
N204 C212 C211 126.0(14)
N204 C212 C213 105.9(14)
C211 C212 C213 128.0(14)
C214 C213 C212 107.4(13)
C214 C213 H213 126.3
C212 C213 H213 126.3
C213 C214 C215 108.2(15)
C213 C214 H214 125.9
C215 C214 H214 125.9
N204 C215 C216 125.3(14)
N204 C215 C214 108.0(14)
C216 C215 C214 126.7(15)
C215 C216 C217 122.8(15)
C215 C216 C234 118.1(14)
C217 C216 C234 118.4(15)
N205 C217 C218 109.9(13)
N205 C217 C216 129.9(15)
C218 C217 C216 120.2(15)
O205 C218 C217 137.6(16)
O205 C218 O206 115.2(14)
C217 C218 O206 106.9(13)
N205 C219 O206 111.7(13)
N205 C219 C220 132.4(15)
O206 C219 C220 115.8(13)
C219 C220 C221 121.8(14)
C219 C220 C240 119.1(15)
C221 C220 C240 119.1(14)
N202 C221 C204 108.2(15)
N202 C221 C220 123.5(14)
C204 C221 C220 128.2(14)
C223 C222 C227 117.8(16)
C223 C222 C207 120.3(16)
C227 C222 C207 121.8(14)
F201 C223 C222 119.4(15)
F201 C223 C224 119.8(14)
C222 C223 C224 120.7(17)
F202 C224 C225 122.5(16)
F202 C224 C223 117.5(16)
C225 C224 C223 120.0(15)
F203 C225 C224 117.8(14)
F203 C225 C226 122.6(16)
C224 C225 C226 119.6(16)
F204 C226 C227 125.0(15)
F204 C226 C225 115.4(16)
C227 C226 C225 119.5(16)
F205 C227 C226 118.7(16)
F205 C227 C222 118.9(15)
C226 C227 C222 122.3(15)
C233 C228 C229 114.9(14)
C233 C228 C211 125.1(14)
C229 C228 C211 119.8(15)
F206 C229 C230 118.6(14)
F206 C229 C228 118.2(13)
C230 C229 C228 123.1(16)
F207 C230 C229 121.8(15)
F207 C230 C231 118.1(14)
C229 C230 C231 120.0(15)
F208 C231 C232 120.6(15)
F208 C231 C230 120.8(14)
C232 C231 C230 118.5(15)
C231 C232 F209 119.3(14)
C231 C232 C233 121.3(16)
F209 C232 C233 119.4(14)
C228 C233 F210 118.8(14)
C228 C233 C232 122.2(15)
F210 C233 C232 119.0(15)
C239 C234 C235 118(2)
C239 C234 C216 123(2)
C235 C234 C216 118.7(17)
F211 C235 C234 122.6(17)
F211 C235 C236 120(2)
C234 C235 C236 118(2)
C237 C236 F212 126(3)
C237 C236 C235 119(2)
F212 C236 C235 115(2)
C236 C237 C238 127(3)
C236 C237 F213 117(3)
C238 C237 F213 116(3)
C237 C238 F214 126(3)
C237 C238 C239 117(2)
F214 C238 C239 116(3)
F215 C239 C234 116.9(19)
F215 C239 C238 122(2)
C234 C239 C238 121(2)
C245 C240 C241 117.4(18)
C245 C240 C220 121.4(17)
C241 C240 C220 121.2(17)
F216 C241 C240 122.9(17)
F216 C241 C242 119.0(17)
C240 C241 C242 118.1(18)
C243 C242 F217 123.9(19)
C243 C242 C241 122(2)
F217 C242 C241 114(2)
C242 C243 F218 119(2)
C242 C243 C244 121.3(19)
F218 C243 C244 120(2)
F219 C244 C243 119.7(18)
F219 C244 C245 123(2)
C243 C244 C245 117(2)
C240 C245 F220 120.7(17)
C240 C245 C244 125(2)
F220 C245 C244 114.6(19)
C321 N302 C306 117(2)
C321 N302 H302 121.7
C306 N302 H302 121.7
N301 C301 H30A 109.5
N301 C301 H30B 109.5
H30A C301 H30B 109.5
N301 C301 H30C 109.5
H30A C301 H30C 109.5
H30B C301 H30C 109.5
C302 N301 C305 108.0
C302 N301 C301 130(2)
C305 N301 C301 121(2)
O301 C302 N301 116.1(19)
O301 C302 C303 135.8(19)
N301 C302 C303 108.0
C306 C303 C304 107.3(18)
C306 C303 C302 144.6(18)
C304 C303 C302 108.0
C303 C304 C305 108.0
C303 C304 C321 106.0(16)
C305 C304 C321 145.2(16)
O302 C305 C304 132.8(18)
O302 C305 N301 119.0(18)
C304 C305 N301 108.0
N302 C306 C307 127(3)
N302 C306 C303 105(2)
C307 C306 C303 128(3)
C308 C307 C306 127(3)
C308 C307 C322 120(3)
C306 C307 C322 113(3)
C310 N303 C308 108.0
C307 C308 N303 127(2)
C307 C308 C309 125(2)
N303 C308 C309 108.0
O303 C309 C308 136.4(17)
O303 C309 O304 115.5(17)
C308 C309 O304 108.0
C310 O304 C309 108.0
C311 C310 O304 119.2(17)
C311 C310 N303 132.6(16)
O304 C310 N303 108.0
C312 C311 C310 124(2)
C312 C311 C328 115(2)
C310 C311 C328 120(2)
C315 N304 C312 108.0
C315 N304 H304 126.0
C312 N304 H304 126.0
C311 C312 N304 123.0(19)
C311 C312 C313 129.0(19)
N304 C312 C313 108.0
C314 C313 C312 108.0
C314 C313 H313 126.0
C312 C313 H313 126.0
C313 C314 C315 108.0
C313 C314 H314 126.0
C315 C314 H314 126.0
C316 C315 N304 122.5(18)
C316 C315 C314 129.4(18)
N304 C315 C314 108.0
C315 C316 C317 127(2)
C315 C316 C334 120(2)
C317 C316 C334 113(2)
C319 N305 C317 108.0
C318 C317 N305 108.0
C318 C317 C316 123.9(16)
N305 C317 C316 127.7(15)
O305 C318 C317 141.1(16)
O305 C318 O306 110.9(15)
C317 C318 O306 108.0
C319 O306 C318 108.0
C320 C319 O306 123.3(17)
C320 C319 N305 128.7(17)
O306 C319 N305 108.0
C319 C320 C321 126(2)
C319 C320 C340 113(2)
C321 C320 C340 121(2)
C320 C321 N302 127(2)
C320 C321 C304 128(2)
N302 C321 C304 105(2)
C327 C322 C323 118(4)
C327 C322 C307 119(3)
C323 C322 C307 123(3)
C322 C323 C324 126(4)
C322 C323 F301 115(3)
C324 C323 F301 119(3)
F302 C324 C323 117(4)
F302 C324 C325 136(4)
C323 C324 C325 107(4)
C326 C325 F303 134(5)
C326 C325 C324 127(5)
F303 C325 C324 99(4)
C325 C326 F304 114(5)
C325 C326 C327 124(5)
F304 C326 C327 122(4)
F305 C327 C326 119(4)
F305 C327 C322 122(4)
C326 C327 C322 118(4)
C329 C328 C333 122(3)
C329 C328 C311 123(3)
C333 C328 C311 115(3)
C328 C329 F306 121(3)
C328 C329 C330 121(3)
F306 C329 C330 117(3)
F307 C330 C331 131(3)
F307 C330 C329 117(3)
C331 C330 C329 113(3)
C332 C331 C330 130(4)
C332 C331 F308 118(4)
C330 C331 F308 111(3)
C331 C332 F309 126(4)
C331 C332 C333 117(4)
F309 C332 C333 118(4)
F310 C333 C328 126(3)
F310 C333 C332 117(3)
C328 C333 C332 116(3)
C335 C334 C339 129(4)
C335 C334 C316 119(4)
C339 C334 C316 113(3)
C334 C335 F311 126(4)
C334 C335 C336 117(4)
F311 C335 C336 116(3)
F312 C336 C337 129(4)
F312 C336 C335 120(4)
C337 C336 C335 111(3)
C338 C337 C336 123(5)
C338 C337 F313 131(6)
C336 C337 F313 106(4)
C337 C338 C339 128(6)
C337 C338 F314 104(5)
C339 C338 F314 128(5)
F315 C339 C338 117(5)
F315 C339 C334 131(4)
C338 C339 C334 112(4)
C345 C340 C341 116(2)
C345 C340 C320 121(2)
C341 C340 C320 122(2)
C342 C341 F316 114(3)
C342 C341 C340 125(3)
F316 C341 C340 121(2)
C341 C342 C343 117(3)
C341 C342 F317 127(3)
C343 C342 F317 116(3)
C342 C343 C344 123(3)
C342 C343 F318 123(3)
C344 C343 F318 113(3)
F319 C344 C345 118(3)
F319 C344 C343 125(3)
C345 C344 C343 117(3)
F320 C345 C340 118(2)
F320 C345 C344 121(2)
C340 C345 C344 121(2)
C410 O404 C409 102.5(12)
C418 O406 C419 106.6(13)
C402 N401 C405 114.1(14)
C402 N401 C401 125.7(14)
C405 N401 C401 120.0(15)
C421 N402 C406 112.4(15)
C421 N402 H402 123.8
C406 N402 H402 123.8
C410 N403 C408 104.4(14)
C415 N404 C412 107.5(15)
C415 N404 H404 126.2
C412 N404 H404 126.2
C417 N405 C419 107.9(14)
N401 C401 H40A 109.5
N401 C401 H40B 109.5
H40A C401 H40B 109.5
N401 C401 H40C 109.5
H40A C401 H40C 109.5
H40B C401 H40C 109.5
O401 C402 N401 121.8(17)
O401 C402 C403 135.6(18)
N401 C402 C403 102.6(13)
C404 C403 C406 107.8(15)
C404 C403 C402 112.5(16)
C406 C403 C402 139.7(15)
C403 C404 C421 110.8(17)
C403 C404 C405 107.8(14)
C421 C404 C405 141.4(15)
O402 C405 N401 125.5(17)
O402 C405 C404 131.6(16)
N401 C405 C404 102.9(14)
C407 C406 N402 124.6(16)
C407 C406 C403 131.9(15)
N402 C406 C403 103.5(14)
C406 C407 C408 124.1(15)
C406 C407 C422 117.7(16)
C408 C407 C422 118.0(16)
N403 C408 C407 126.2(15)
N403 C408 C409 110.8(15)
C407 C408 C409 123.0(14)
O403 C409 O404 117.3(16)
O403 C409 C408 136.3(18)
O404 C409 C408 106.0(12)
N403 C410 O404 115.8(14)
N403 C410 C411 131.2(15)
O404 C410 C411 113.0(15)
C412 C411 C410 124.7(17)
C412 C411 C428 116.0(16)
C410 C411 C428 119.1(15)
C411 C412 N404 123.8(16)
C411 C412 C413 130.1(18)
N404 C412 C413 106.0(14)
C414 C413 C412 109.3(17)
C414 C413 H413 125.4
C412 C413 H413 125.4
C413 C414 C415 105.7(15)
C413 C414 H414 127.2
C415 C414 H414 127.2
N404 C415 C414 111.4(16)
N404 C415 C416 121.1(16)
C414 C415 C416 127.4(15)
C417 C416 C415 122.0(15)
C417 C416 C434 121.9(16)
C415 C416 C434 116.1(16)
N405 C417 C416 130.7(16)
N405 C417 C418 109.3(15)
C416 C417 C418 120.1(14)
O405 C418 O406 120.9(16)
O405 C418 C417 134.2(17)
O406 C418 C417 104.3(12)
N405 C419 C420 133.5(15)
N405 C419 O406 111.8(14)
C420 C419 O406 114.7(16)
C419 C420 C421 122.9(18)
C419 C420 C440 119.3(15)
C421 C420 C440 117.7(16)
N402 C421 C420 125.5(16)
N402 C421 C404 105.1(14)
C420 C421 C404 129.3(17)
C427 C422 C423 114.4(15)
C427 C422 C407 122.9(16)
C423 C422 C407 122.7(14)
F401 C423 C424 120.0(17)
F401 C423 C422 117.4(14)
C424 C423 C422 122.5(15)
C423 C424 C425 119.2(17)
C423 C424 F402 119.5(14)
C425 C424 F402 121.2(15)
C424 C425 C426 122.1(15)
C424 C425 F403 115.8(16)
C426 C425 F403 122.0(14)
F404 C426 C427 122.9(17)
F404 C426 C425 118.5(15)
C427 C426 C425 118.6(15)
C426 C427 C422 123.1(17)
C426 C427 F405 119.2(14)
C422 C427 F405 117.6(15)
C433 C428 C429 113.8(18)
C433 C428 C411 123.2(17)
C429 C428 C411 122.4(15)
C430 C429 F406 119.8(18)
C430 C429 C428 124.0(16)
F406 C429 C428 116.2(17)
C429 C430 F407 123.9(16)
C429 C430 C431 119.3(18)
F407 C430 C431 116.8(17)
F408 C431 C432 118.8(15)
F408 C431 C430 122.3(17)
C432 C431 C430 118.9(18)
C433 C432 F409 122.0(18)
C433 C432 C431 118.1(16)
F409 C432 C431 119.9(17)
C432 C433 C428 125.7(19)
C432 C433 F410 119.0(15)
C428 C433 F410 115.3(17)
C439 C434 C435 117.3(15)
C439 C434 C416 121.6(15)
C435 C434 C416 121.1(16)
F411 C435 C436 118.9(15)
F411 C435 C434 120.9(14)
C436 C435 C434 120.2(17)
F412 C436 C435 121.9(16)
F412 C436 C437 115.8(14)
C435 C436 C437 122.1(16)
F413 C437 C436 123.7(14)
F413 C437 C438 118.0(16)
C436 C437 C438 117.7(15)
F414 C438 C439 123.0(15)
F414 C438 C437 118.2(14)
C439 C438 C437 118.0(17)
C434 C439 C438 123.5(15)
C434 C439 F415 121.3(14)
C438 C439 F415 114.6(16)
C445 C440 C441 118.2(18)
C445 C440 C420 120.6(16)
C441 C440 C420 121.0(17)
F416 C441 C440 120.7(17)
F416 C441 C442 119.1(15)
C440 C441 C442 120.2(18)
C443 C442 F417 123.4(16)
C443 C442 C441 119.2(16)
F417 C442 C441 117.3(16)
C444 C443 F418 122.9(18)
C444 C443 C442 119.6(18)
F418 C443 C442 117.5(15)
C443 C444 C445 120.9(18)
C443 C444 F419 118.1(17)
C445 C444 F419 120.9(15)
C440 C445 F420 120.2(17)
C440 C445 C444 121.8(16)
F420 C445 C444 118.0(17)
C506 N502 C521 110(2)
C506 N502 H502 124.8
C521 N502 H502 124.8
C515 N504 C512 111(2)
C515 N504 H504 124.6
C512 N504 H504 124.6
N501 C501 H50A 109.5
N501 C501 H50B 109.5
H50A C501 H50B 109.5
N501 C501 H50C 109.5
H50A C501 H50C 109.5
H50B C501 H50C 109.5
C505 N501 C502 108.0
C505 N501 C501 127.5(18)
C502 N501 C501 124.0(18)
O501 C502 C503 134.0(18)
O501 C502 N501 118.0(18)
C503 C502 N501 108.0
C506 C503 C502 147.7(16)
C506 C503 C504 104.1(16)
C502 C503 C504 108.0
C521 C504 C505 144.7(16)
C521 C504 C503 106.9(16)
C505 C504 C503 108.0
O502 C505 C504 133.7(18)
O502 C505 N501 118.0(18)
C504 C505 N501 108.0
N502 C506 C503 110(2)
N502 C506 C507 126(2)
C503 C506 C507 123(2)
C508 C507 C506 125(2)
C508 C507 C522 113(2)
C506 C507 C522 122(2)
C508 N503 C510 108.0
C507 C508 N503 129.8(15)
C507 C508 C509 122.1(15)
N503 C508 C509 108.0
O503 C509 C508 141.9(15)
O503 C509 O504 110.1(15)
C508 C509 O504 108.0
C510 O504 C509 108.0
C511 C510 O504 127.7(13)
C511 C510 N503 124.2(13)
O504 C510 N503 108.0
C510 C511 C512 131(2)
C510 C511 C528 115(2)
C512 C511 C528 114(2)
C511 C512 N504 123(3)
C511 C512 C513 131(3)
N504 C512 C513 106(2)
C514 C513 C512 105(3)
C514 C513 H513 127.6
C512 C513 H513 127.6
C513 C514 C515 110(3)
C513 C514 H514 125.1
C515 C514 H514 125.2
N504 C515 C516 126(3)
N504 C515 C514 108(2)
C516 C515 C514 126(3)
C517 C516 C515 125(2)
C517 C516 C534 115(2)
C515 C516 C534 120(3)
C519 N505 C517 108.0
C516 C517 O505 124.0(16)
C516 C517 N505 127.8(16)
O505 C517 N505 108.0
C517 O505 C518 108.0
O506 C518 C519 149(2)
O506 C518 O505 98(2)
C519 C518 O505 108.0
C520 C519 N505 131.2(17)
C520 C519 C518 120.2(17)
N505 C519 C518 108.0
C519 C520 C521 127(2)
C519 C520 C540 122(2)
C521 C520 C540 111(3)
N502 C521 C504 107(2)
N502 C521 C520 119(2)
C504 C521 C520 133(2)
C523 C522 C527 120.0
C523 C522 C507 122.1(15)
C527 C522 C507 117.9(15)
F501 C523 C522 120.7(17)
F501 C523 C524 119.3(17)
C522 C523 C524 120.0
F502 C524 C525 118(2)
F502 C524 C523 122(2)
C525 C524 C523 120.0
F503 C525 C524 120(2)
F503 C525 C526 120(2)
C524 C525 C526 120.0
F504 C526 C525 117.9(18)
F504 C526 C527 121.9(18)
C525 C526 C527 120.0
F505 C527 C526 118.4(15)
F505 C527 C522 121.6(15)
C526 C527 C522 120.0
C533 C528 C529 119(2)
C533 C528 C511 125(2)
C529 C528 C511 116(2)
F506 C529 C530 123(2)
F506 C529 C528 119(2)
C530 C529 C528 117(2)
C531 C530 F507 124(2)
C531 C530 C529 121(2)
F507 C530 C529 115(2)
C532 C531 F508 126(3)
C532 C531 C530 119(2)
F508 C531 C530 115(2)
C531 C532 C533 125(3)
C531 C532 F509 117(2)
C533 C532 F509 117(3)
F510 C533 C528 119(2)
F510 C533 C532 122(3)
C528 C533 C532 119(3)
C539 C534 C535 120(4)
C539 C534 C516 116(3)
C535 C534 C516 123(3)
F511 C535 C534 120(3)
F511 C535 C536 120(3)
C534 C535 C536 120(4)
C537 C536 F512 118(4)
C537 C536 C535 121(4)
F512 C536 C535 122(4)
C536 C537 C538 125(4)
C536 C537 F513 126(4)
C538 C537 F513 108(4)
C537 C538 F514 125(4)
C537 C538 C539 114(3)
F514 C538 C539 121(3)
C534 C539 F515 129(3)
C534 C539 C538 120(3)
F515 C539 C538 111(3)
C541 C540 C545 117(3)
C541 C540 C520 123(3)
C545 C540 C520 119(3)
F516 C541 C540 117(3)
F516 C541 C542 121(3)
C540 C541 C542 121(3)
C543 C542 F517 140(3)
C543 C542 C541 111(3)
F517 C542 C541 109(3)
C544 C543 C542 138(4)
C544 C543 F518 125(3)
C542 C543 F518 98(3)
C543 C544 F519 130(4)
C543 C544 C545 110(3)
F519 C544 C545 120(3)
F520 C545 C540 125(2)
F520 C545 C544 112(3)
C540 C545 C544 123(3)
C605 N601 C602 113.1(14)
C605 N601 C601 125.1(14)
C602 N601 C601 121.8(15)
C606 N602 C621 112.8(13)
C606 N602 H602 123.6
C621 N602 H602 123.6
C612 N604 C615 109.8(15)
C612 N604 H604 125.1
C615 N604 H604 125.1
N601 C601 H60A 109.5
N601 C601 H60B 109.5
H60A C601 H60B 109.5
N601 C601 H60C 109.5
H60A C601 H60C 109.5
H60B C601 H60C 109.5
O601 C602 N601 123.5(16)
O601 C602 C603 133.0(16)
N601 C602 C603 103.3(14)
C604 C603 C606 109.8(16)
C604 C603 C602 109.9(14)
C606 C603 C602 140.2(16)
C603 C604 C621 109.1(15)
C603 C604 C605 107.9(16)
C621 C604 C605 142.8(16)
O602 C605 N601 125.0(16)
O602 C605 C604 129.1(17)
N601 C605 C604 105.8(14)
N602 C606 C607 124.9(15)
N602 C606 C603 104.3(14)
C607 C606 C603 130.7(17)
C608 C607 C606 123.5(18)
C608 C607 C622 119.1(16)
C606 C607 C622 116.5(15)
C610 N603 C608 104.9(14)
N603 C608 C607 130.1(16)
N603 C608 C653 111.4(14)
C607 C608 C653 116.8(17)
N603 C608 O603 111.4(14)
C607 C608 O603 116.8(17)
N603 C610 C611 128.4(17)
N603 C610 O609 113.0(15)
C611 C610 O609 118.4(15)
N603 C610 C609 113.0(15)
C611 C610 C609 118.4(15)
C610 C611 C612 121.9(16)
C610 C611 C628 121.0(16)
C612 C611 C628 117.0(16)
N604 C612 C611 124.3(16)
N604 C612 C613 107.4(17)
C611 C612 C613 128.1(16)
C614 C613 C612 110.1(17)
C614 C613 H613 125.0
C612 C613 H613 125.0
C613 C614 C615 107.4(18)
C613 C614 H614 126.3
C615 C614 H614 126.3
C616 C615 N604 124.5(16)
C616 C615 C614 130.1(19)
N604 C615 C614 105.3(15)
C615 C616 C617 125.4(17)
C615 C616 C634 116.4(15)
C617 C616 C634 118.1(14)
C619 N605 C617 105.4(13)
N605 C617 C616 130.4(14)
N605 C617 C648 112.8(13)
C616 C617 C648 116.6(14)
N605 C617 O605 112.8(13)
C616 C617 O605 116.6(14)
N605 C619 C620 127.2(14)
N605 C619 O618 112.7(13)
C620 C619 O618 119.8(14)
N605 C619 C618 112.7(13)
C620 C619 C618 119.8(14)
C621 C620 C619 123.0(14)
C621 C620 C640 120.0(14)
C619 C620 C640 117.0(14)
C620 C621 N602 125.3(15)
C620 C621 C604 130.8(14)
N602 C621 C604 103.6(14)
C627 C622 C623 118.6(19)
C627 C622 C607 124.2(19)
C623 C622 C607 117.2(17)
F601 C623 C624 120(2)
F601 C623 C622 120(2)
C624 C623 C622 120(2)
C625 C624 F602 123(3)
C625 C624 C623 118(2)
F602 C624 C623 119(2)
C624 C625 C626 125(3)
C624 C625 F603 123(3)
C626 C625 F603 112(3)
C625 C626 F604 130(2)
C625 C626 C627 121(2)
F604 C626 C627 109(2)
F605 C627 C622 116(2)
F605 C627 C626 127(2)
C622 C627 C626 117(2)
C633 C628 C629 117.8(19)
C633 C628 C611 120.0(18)
C629 C628 C611 122.2(19)
C628 C629 F606 120.0(19)
C628 C629 C630 124(2)
F606 C629 C630 116(2)
F607 C630 C631 121(2)
F607 C630 C629 122(2)
C631 C630 C629 117(2)
C630 C631 F608 120(2)
C630 C631 C632 125(2)
F608 C631 C632 115(2)
F609 C632 C631 124(2)
F609 C632 C633 123(2)
C631 C632 C633 113(2)
F610 C633 C628 123.8(18)
F610 C633 C632 113.3(19)
C628 C633 C632 123(2)
C639 C634 C635 116.6(19)
C639 C634 C616 121.5(18)
C635 C634 C616 121.4(14)
F611 C635 C636 119.0(19)
F611 C635 C634 120.1(17)
C636 C635 C634 120.8(17)
C635 C636 C637 124(2)
C635 C636 F612 122.5(19)
C637 C636 F612 113(2)
F613 C637 C636 129(2)
F613 C637 C638 114.5(17)
C636 C637 C638 116.7(19)
F614 C638 C639 122(2)
F614 C638 C637 119.3(18)
C639 C638 C637 118.8(18)
F615 C639 C634 118.6(19)
F615 C639 C638 118.8(17)
C634 C639 C638 123(2)
C645 C640 C641 114.9(15)
C645 C640 C620 124.5(15)
C641 C640 C620 120.6(15)
F616 C641 C642 119.7(17)
F616 C641 C640 118.5(16)
C642 C641 C640 121.8(17)
F617 C642 C641 119.9(19)
F617 C642 C643 119.3(16)
C641 C642 C643 120.7(19)
F618 C643 C644 121.6(19)
F618 C643 C642 119.4(18)
C644 C643 C642 118.9(17)
C645 C644 F619 119(2)
C645 C644 C643 120.5(17)
F619 C644 C643 120.0(19)
C644 C645 F620 118.5(15)
C644 C645 C640 123.1(17)
F620 C645 C640 118.3(14)
C709 O703 C708 105.3(18)
C718 O705 C717 103.6(19)
C706 N702 C721 106(2)
C706 N702 H702 127.0
C721 N702 H702 127.0
C710 N703 C708 106.2(18)
C717 N705 C719 108.1(19)
N701 C701 H70A 109.5
N701 C701 H70B 109.5
H70A C701 H70B 109.5
N701 C701 H70C 109.5
H70A C701 H70C 109.5
H70B C701 H70C 109.5
C702 N701 C705 108.0
C702 N701 C701 122(2)
C705 N701 C701 130(2)
O701 C702 N701 113(3)
O701 C702 C703 139(3)
N701 C702 C703 108.0
C706 C703 C704 103.5(17)
C706 C703 C702 146.8(16)
C704 C703 C702 108.0
C721 C704 C703 105.2(18)
C721 C704 C705 146.7(17)
C703 C704 C705 108.0
O702 C705 C704 141(3)
O702 C705 N701 109(3)
C704 C705 N701 108.0
N702 C706 C707 127(2)
N702 C706 C703 112.3(18)
C707 C706 C703 121(2)
C708 C707 C706 120(2)
C708 C707 C722 116.5(19)
C706 C707 C722 124(2)
N703 C708 C707 132.6(18)
N703 C708 O703 113(2)
C707 C708 O703 115(2)
O704 C709 O703 119(2)
O704 C709 C710 136(2)
O703 C709 C710 104.8(16)
N703 C710 C711 129(2)
N703 C710 C709 111(2)
C711 C710 C709 120.8(19)
C710 C711 C712 126.6(18)
C710 C711 C728 123(2)
C712 C711 C728 110(2)
C715 N704 C712 108.0
C715 N704 H704 126.0
C712 N704 H704 126.0
C713 C712 N704 108.0
C713 C712 C711 132.7(13)
N704 C712 C711 118.7(13)
C712 C713 C714 108.0
C712 C713 H713 126.0
C714 C713 H713 126.0
C713 C714 C715 108.0
C713 C714 H714 126.0
C715 C714 H714 126.0
N704 C715 C714 108.0
N704 C715 C716 120.0(13)
C714 C715 C716 131.8(13)
C717 C716 C715 128(2)
C717 C716 C734 117.1(19)
C715 C716 C734 114.8(18)
N705 C717 C716 131(2)
N705 C717 O705 114(2)
C716 C717 O705 115(2)
O706 C718 O705 124(2)
O706 C718 C719 126(3)
O705 C718 C719 109.0(19)
N705 C719 C720 128(2)
N705 C719 C718 105(2)
C720 C719 C718 127(2)
C719 C720 C721 128(2)
C719 C720 C740 114(2)
C721 C720 C740 118(2)
C720 C721 C704 131(2)
C720 C721 N702 118(2)
C704 C721 N702 111(2)
C727 C722 C723 115(2)
C727 C722 C707 124.8(19)
C723 C722 C707 120(2)
F701 C723 C724 119.3(19)
F701 C723 C722 122(2)
C724 C723 C722 119(2)
C725 C724 F702 121(2)
C725 C724 C723 122(2)
F702 C724 C723 117(2)
C726 C725 F703 121(2)
C726 C725 C724 120(2)
F703 C725 C724 119(2)
C725 C726 F704 122(2)
C725 C726 C727 120(2)
F704 C726 C727 117.5(18)
F705 C727 C726 122(2)
F705 C727 C722 114(2)
C726 C727 C722 124(2)
C729 C728 C733 121.6(18)
C729 C728 C711 119.3(18)
C733 C728 C711 118.5(19)
C728 C729 F706 123.1(19)
C728 C729 C730 124(2)
F706 C729 C730 113(2)
F707 C730 C731 125(3)
F707 C730 C729 123(2)
C731 C730 C729 112(2)
F708 C731 C732 116.5(18)
F708 C731 C730 117(2)
C732 C731 C730 126(2)
F709 C732 C731 120.4(19)
F709 C732 C733 119(2)
C731 C732 C733 120.5(19)
F710 C733 C732 119.1(19)
F710 C733 C728 125.1(18)
C732 C733 C728 116(2)
C739 C734 C735 120(3)
C739 C734 C716 122(2)
C735 C734 C716 118(2)
C736 C735 F711 118(3)
C736 C735 C734 121(3)
F711 C735 C734 121(3)
C735 C736 F712 125(3)
C735 C736 C737 119(3)
F712 C736 C737 116(3)
F713 C737 C738 119(3)
F713 C737 C736 121(3)
C738 C737 C736 120(3)
F714 C738 C739 125(2)
F714 C738 C737 117(2)
C739 C738 C737 117(2)
C734 C739 F715 120(2)
C734 C739 C738 123(2)
F715 C739 C738 117.3(19)
C741 C740 C745 118(3)
C741 C740 C720 121(3)
C745 C740 C720 121(3)
F716 C741 C742 123(4)
F716 C741 C740 116(3)
C742 C741 C740 120(3)
C743 C742 C741 123(4)
C743 C742 F717 126(3)
C741 C742 F717 112(4)
C742 C743 C744 121(4)
C742 C743 F718 117(4)
C744 C743 F718 122(4)
C743 C744 F719 127(3)
C743 C744 C745 123(3)
F719 C744 C745 110(3)
F720 C745 C740 116(2)
F720 C745 C744 128(3)
C740 C745 C744 116(3)
C609 O603 C608 106.6(14)
O604 C609 O603 118.3(16)
O604 C609 C610 137.4(16)
O603 C609 C610 103.7(13)
C618 O605 C617 102.6(12)
O606 C618 C619 142.6(16)
O606 C618 O605 107.8(14)
C619 C618 O605 106.5(11)
N1 C1 H1A 109.5
N1 C1 H1B 109.5
H1A C1 H1B 109.5
N1 C1 H1C 109.5
H1A C1 H1C 109.5
H1B C1 H1C 109.5
C1 N1 C5 123.8(14)
C1 N1 C2 128.1(14)
C5 N1 C2 108.0
O1 C2 C3 147(3)
O1 C2 N1 105(3)
C3 C2 N1 108.0
C6 C3 C2 152.2(19)
C6 C3 C4 99.8(19)
C2 C3 C4 108.0
C21 C4 C3 107.9(18)
C21 C4 C5 143.6(18)
C3 C4 C5 108.0
O2 C5 N1 106(3)
O2 C5 C4 146(3)
N1 C5 C4 108.0
O614 C653 O609 108.2(19)
O614 C653 C608 142(2)
O609 C653 C608 106.6(14)
C653 O609 C610 103.7(13)
O616 C648 O618 105.6(19)
O616 C648 C617 152(2)
O618 C648 C617 102.6(12)
C619 O618 C648 106.5(11)

loop_
_geom_bond_atom_site_label_1
_geom_bond_atom_site_label_2
_geom_bond_distance
F1 C23 1.29(4)
F2 C24 1.27(4)
F3 C25 1.29(6)
F4 C26 1.36(3)
F5 C27 1.33(4)
F6 C29 1.46(3)
F7 C30 1.39(3)
F8 C31 1.36(4)
F9 C32 1.28(3)
F10 C33 1.31(3)
F11 C35 1.31(4)
F12 C36 1.36(3)
F13 C37 1.36(3)
F14 C38 1.47(4)
F15 C39 1.41(3)
F16 C41 1.29(3)
F17 C42 1.42(3)
F18 C43 1.37(3)
F19 C44 1.36(3)
F20 C45 1.34(3)
O3 C9 1.34(4)
O4 C9 1.32(3)
O4 C10 1.43(3)
O5 C18 1.11(3)
O6 C19 1.37(3)
O6 C18 1.41(3)
N2 C6 1.32(3)
N2 C21 1.39(3)
N2 H2 0.8600
N3 C8 1.34(3)
N3 C10 1.42(3)
N4 C12 1.37(3)
N4 C15 1.38(3)
N4 H4 0.8600
N5 C19 1.34(3)
N5 C17 1.36(3)
C6 C3 1.41(3)
C6 C7 1.45(3)
C7 C8 1.46(3)
C7 C22 1.48(4)
C8 C9 1.43(4)
C10 C11 1.38(3)
C11 C12 1.32(3)
C11 C28 1.54(3)
C12 C13 1.50(3)
C13 C14 1.34(3)
C13 H13 0.9300
C14 C15 1.48(3)
C14 H14 0.9300
C15 C16 1.39(3)
C16 C17 1.37(3)
C16 C34 1.45(4)
C17 C18 1.47(3)
C19 C20 1.37(3)
C20 C21 1.38(3)
C20 C40 1.48(3)
C21 C4 1.47(3)
C22 C23 1.37(5)
C22 C27 1.38(4)
C23 C24 1.43(5)
C24 C25 1.25(6)
C25 C26 1.34(6)
C26 C27 1.47(4)
C28 C29 1.27(4)
C28 C33 1.40(3)
C29 C30 1.43(4)
C30 C31 1.35(4)
C31 C32 1.28(4)
C32 C33 1.38(4)
C34 C39 1.38(4)
C34 C35 1.40(3)
C35 C36 1.33(4)
C36 C37 1.38(4)
C37 C38 1.40(4)
C38 C39 1.32(4)
C40 C45 1.40(3)
C40 C41 1.44(3)
C41 C42 1.34(3)
C42 C43 1.33(3)
C43 C44 1.32(4)
C44 C45 1.37(3)
F101 C123 1.34(2)
F102 C124 1.316(19)
F103 C125 1.31(2)
F104 C126 1.30(2)
F105 C127 1.316(18)
F106 C129 1.310(19)
F107 C130 1.354(18)
F108 C131 1.325(18)
F109 C132 1.35(2)
F110 C133 1.407(18)
F111 C135 1.360(19)
F112 C136 1.39(2)
F113 C137 1.40(2)
F114 C138 1.36(2)
F115 C139 1.35(2)
F116 C141 1.33(2)
F117 C142 1.376(18)
F118 C143 1.364(19)
F119 C144 1.36(2)
F120 C145 1.327(17)
O101 C102 1.212(19)
O102 C105 1.225(18)
O103 C109 1.182(19)
O104 C110 1.368(19)
O104 C109 1.401(17)
O105 C118 1.199(19)
O106 C119 1.390(19)
O106 C118 1.415(17)
N101 C105 1.38(2)
N101 C102 1.399(19)
N101 C101 1.451(18)
N102 C121 1.39(2)
N102 C106 1.38(2)
N102 H102 0.8600
N103 C108 1.353(19)
N103 C110 1.350(19)
N104 C115 1.36(2)
N104 C112 1.386(19)
N104 H104 0.8600
N105 C119 1.334(19)
N105 C117 1.374(19)
C101 H10A 0.9600
C101 H10B 0.9600
C101 H10C 0.9600
C102 C103 1.56(2)
C103 C104 1.36(2)
C103 C106 1.40(2)
C104 C121 1.39(2)
C104 C105 1.533(19)
C106 C107 1.44(2)
C107 C108 1.40(2)
C107 C122 1.43(2)
C108 C109 1.49(2)
C110 C111 1.41(2)
C111 C112 1.40(2)
C111 C128 1.50(2)
C112 C113 1.47(2)
C113 C114 1.34(2)
C113 H113 0.9300
C114 C115 1.46(2)
C114 H114 0.9300
C115 C116 1.41(2)
C116 C117 1.38(2)
C116 C134 1.49(2)
C117 C118 1.45(2)
C119 C120 1.40(2)
C120 C121 1.42(2)
C120 C140 1.44(2)
C122 C123 1.39(2)
C122 C127 1.41(3)
C123 C124 1.42(2)
C124 C125 1.39(2)
C125 C126 1.40(2)
C126 C127 1.39(2)
C128 C133 1.32(2)
C128 C129 1.40(2)
C129 C130 1.40(2)
C130 C131 1.31(2)
C131 C132 1.37(2)
C132 C133 1.41(2)
C134 C139 1.36(2)
C134 C135 1.46(2)
C135 C136 1.34(2)
C136 C137 1.38(2)
C137 C138 1.40(2)
C138 C139 1.34(2)
C140 C141 1.41(2)
C140 C145 1.42(2)
C141 C142 1.39(2)
C142 C143 1.36(2)
C143 C144 1.38(2)
C144 C145 1.38(2)
F201 C223 1.35(2)
F202 C224 1.366(19)
F203 C225 1.315(19)
F204 C226 1.31(2)
F205 C227 1.308(18)
F206 C229 1.337(19)
F207 C230 1.340(18)
F208 C231 1.347(18)
F209 C232 1.385(19)
F210 C233 1.367(18)
F211 C235 1.28(2)
F212 C236 1.35(3)
F213 C237 1.40(3)
F214 C238 1.37(3)
F215 C239 1.32(3)
F216 C241 1.32(2)
F217 C242 1.38(2)
F218 C243 1.36(2)
F219 C244 1.34(2)
F220 C245 1.36(2)
O201 C202 1.17(2)
O202 C205 1.23(2)
O203 C209 1.27(2)
O204 C210 1.41(2)
O204 C209 1.425(18)
O205 C218 1.18(2)
O206 C219 1.388(19)
O206 C218 1.415(18)
N201 C205 1.35(2)
N201 C202 1.40(2)
N201 C201 1.467(19)
N202 C221 1.37(2)
N202 C206 1.37(2)
N202 H202 0.8600
N203 C210 1.338(19)
N203 C208 1.36(2)
N204 C215 1.34(2)
N204 C212 1.398(19)
N204 H204 0.8600
N205 C217 1.32(2)
N205 C219 1.357(19)
C201 H20A 0.9600
C201 H20B 0.9600
C201 H20C 0.9600
C202 C203 1.55(2)
C203 C204 1.38(2)
C203 C206 1.41(2)
C204 C221 1.38(2)
C204 C205 1.50(2)
C206 C207 1.41(2)
C207 C208 1.40(2)
C207 C222 1.49(2)
C208 C209 1.44(2)
C210 C211 1.38(2)
C211 C212 1.41(2)
C211 C228 1.48(2)
C212 C213 1.46(2)
C213 C214 1.37(2)
C213 H213 0.9300
C214 C215 1.44(2)
C214 H214 0.9300
C215 C216 1.41(2)
C216 C217 1.41(2)
C216 C234 1.50(3)
C217 C218 1.41(2)
C219 C220 1.40(2)
C220 C221 1.44(2)
C220 C240 1.44(2)
C222 C223 1.38(2)
C222 C227 1.41(2)
C223 C224 1.40(2)
C224 C225 1.38(2)
C225 C226 1.41(2)
C226 C227 1.34(2)
C228 C233 1.35(2)
C228 C229 1.42(2)
C229 C230 1.35(2)
C230 C231 1.36(2)
C231 C232 1.36(2)
C232 C233 1.38(2)
C234 C239 1.33(3)
C234 C235 1.45(3)
C235 C236 1.46(3)
C236 C237 1.23(4)
C237 C238 1.35(4)
C238 C239 1.43(3)
C240 C245 1.36(3)
C240 C241 1.38(2)
C241 C242 1.46(3)
C242 C243 1.31(3)
C243 C244 1.39(3)
C244 C245 1.40(3)
F301 C323 1.42(4)
F302 C324 1.32(5)
F303 C325 1.43(5)
F304 C326 1.35(4)
F305 C327 1.30(4)
F306 C329 1.37(3)
F307 C330 1.34(3)
F308 C331 1.42(3)
F309 C332 1.31(4)
F310 C333 1.28(3)
F311 C335 1.31(4)
F312 C336 1.28(3)
F313 C337 1.38(4)
F314 C338 1.35(5)
F315 C339 1.17(4)
F316 C341 1.33(3)
F317 C342 1.34(3)
F318 C343 1.40(3)
F319 C344 1.33(3)
F320 C345 1.33(3)
O301 C302 1.217(19)
O302 C305 1.215(18)
O303 C309 1.16(3)
N302 C321 1.35(3)
N302 C306 1.36(3)
N302 H302 0.8600
C301 N301 1.47(3)
C301 H30A 0.9600
C301 H30B 0.9600
C301 H30C 0.9600
N301 C302 1.467(12)
N301 C305 1.467(12)
C302 C303 1.467(12)
C303 C306 1.44(3)
C303 C304 1.467(12)
C304 C305 1.467(12)
C304 C321 1.47(3)
C306 C307 1.38(4)
C307 C308 1.31(3)
C307 C322 1.51(4)
N303 C310 1.390(12)
N303 C308 1.390(12)
C308 C309 1.390(12)
C309 O304 1.390(12)
O304 C310 1.390(12)
C310 C311 1.34(3)
C311 C312 1.31(3)
C311 C328 1.54(3)
N304 C315 1.412(13)
N304 C312 1.412(13)
N304 H304 0.8600
C312 C313 1.412(13)
C313 C314 1.412(13)
C313 H313 0.9300
C314 C315 1.412(13)
C314 H314 0.9300
C315 C316 1.35(3)
C316 C317 1.40(3)
C316 C334 1.58(4)
N305 C319 1.398(11)
N305 C317 1.398(11)
C317 C318 1.398(11)
C318 O305 1.23(2)
C318 O306 1.398(11)
O306 C319 1.398(11)
C319 C320 1.31(3)
C320 C321 1.35(4)
C320 C340 1.56(3)
C322 C327 1.38(4)
C322 C323 1.38(4)
C323 C324 1.42(5)
C324 C325 1.51(6)
C325 C326 1.21(6)
C326 C327 1.36(5)
C328 C329 1.30(4)
C328 C333 1.39(4)
C329 C330 1.43(4)
C330 C331 1.38(4)
C331 C332 1.22(4)
C332 C333 1.49(5)
C334 C335 1.27(4)
C334 C339 1.40(5)
C335 C336 1.55(5)
C336 C337 1.39(6)
C337 C338 1.30(6)
C338 C339 1.32(6)
C340 C345 1.36(3)
C340 C341 1.39(3)
C341 C342 1.28(4)
C342 C343 1.34(4)
C343 C344 1.38(4)
C344 C345 1.37(4)
F401 C423 1.267(19)
F402 C424 1.38(2)
F403 C425 1.39(2)
F404 C426 1.310(19)
F405 C427 1.38(2)
F406 C429 1.36(2)
F407 C430 1.34(2)
F408 C431 1.30(2)
F409 C432 1.36(2)
F410 C433 1.38(2)
F411 C435 1.32(2)
F412 C436 1.349(18)
F413 C437 1.337(19)
F414 C438 1.33(2)
F415 C439 1.382(19)
F416 C441 1.33(2)
F417 C442 1.368(19)
F418 C443 1.35(2)
F419 C444 1.37(2)
F420 C445 1.356(19)
O402 C405 1.19(2)
O403 C409 1.221(19)
O404 C410 1.409(18)
O404 C409 1.41(2)
O405 C418 1.196(18)
O406 C418 1.37(2)
O406 C419 1.416(18)
N401 C402 1.39(2)
N401 C405 1.43(2)
N401 C401 1.49(2)
N402 C421 1.38(2)
N402 C406 1.39(2)
N402 H402 0.8600
N403 C410 1.32(2)
N403 C408 1.36(2)
N404 C415 1.35(2)
N404 C412 1.41(2)
N404 H404 0.8600
N405 C417 1.33(2)
N405 C419 1.33(2)
C401 H40A 0.9600
C401 H40B 0.9600
C401 H40C 0.9600
C402 O401 1.19(2)
C402 C403 1.49(2)
C403 C404 1.34(2)
C403 C406 1.49(2)
C404 C421 1.43(2)
C404 C405 1.51(3)
C406 C407 1.38(2)
C407 C408 1.41(2)
C407 C422 1.49(2)
C408 C409 1.44(2)
C410 C411 1.41(2)
C411 C412 1.38(2)
C411 C428 1.50(3)
C412 C413 1.41(2)
C413 C414 1.38(2)
C413 H413 0.9300
C414 C415 1.38(3)
C414 H414 0.9300
C415 C416 1.47(2)
C416 C417 1.37(2)
C416 C434 1.47(2)
C417 C418 1.49(2)
C419 C420 1.38(2)
C420 C421 1.39(2)
C420 C440 1.49(3)
C422 C427 1.38(2)
C422 C423 1.44(2)
C423 C424 1.34(2)
C424 C425 1.36(2)
C425 C426 1.35(2)
C426 C427 1.38(2)
C428 C433 1.37(2)
C428 C429 1.41(3)
C429 C430 1.31(3)
C430 C431 1.42(2)
C431 C432 1.38(3)
C432 C433 1.34(3)
C434 C439 1.34(2)
C434 C435 1.43(2)
C435 C436 1.35(2)
C436 C437 1.37(2)
C437 C438 1.43(2)
C438 C439 1.37(2)
C440 C445 1.35(3)
C440 C441 1.37(2)
C441 C442 1.41(3)
C442 C443 1.36(3)
C443 C444 1.35(2)
C444 C445 1.36(3)
F501 C523 1.30(2)
F502 C524 1.32(2)
F503 C525 1.35(2)
F504 C526 1.39(3)
F505 C527 1.32(2)
F506 C529 1.30(3)
F507 C530 1.36(3)
F508 C531 1.35(3)
F509 C532 1.42(3)
F510 C533 1.31(3)
F511 C535 1.29(3)
F512 C536 1.34(4)
F513 C537 1.42(4)
F514 C538 1.37(3)
F515 C539 1.34(3)
F516 C541 1.38(4)
F517 C542 1.43(4)
F518 C543 1.50(3)
F519 C544 1.29(4)
F520 C545 1.34(3)
O501 C502 1.26(2)
O502 C505 1.25(2)
O503 C509 1.27(2)
O506 C518 1.17(4)
N502 C506 1.32(3)
N502 C521 1.38(3)
N502 H502 0.8600
N504 C515 1.34(3)
N504 C512 1.40(3)
N504 H504 0.8600
C501 N501 1.47(2)
C501 H50A 0.9600
C501 H50B 0.9600
C501 H50C 0.9600
N501 C505 1.465(12)
N501 C502 1.465(12)
C502 C503 1.465(12)
C503 C506 1.39(3)
C503 C504 1.465(12)
C504 C521 1.37(3)
C504 C505 1.465(12)
C506 C507 1.43(3)
C507 C508 1.37(3)
C507 C522 1.46(3)
N503 C508 1.399(10)
N503 C510 1.400(10)
C508 C509 1.399(10)
C509 O504 1.400(10)
O504 C510 1.399(10)
C510 C511 1.35(3)
C511 C512 1.35(3)
C511 C528 1.58(3)
C512 C513 1.48(4)
C513 C514 1.39(4)
C513 H513 0.9300
C514 C515 1.41(4)
C514 H514 0.9300
C515 C516 1.39(3)
C516 C517 1.36(3)
C516 C534 1.47(4)
N505 C519 1.401(11)
N505 C517 1.401(11)
C517 O505 1.401(11)
O505 C518 1.401(11)
C518 C519 1.401(11)
C519 C520 1.30(3)
C520 C521 1.49(4)
C520 C540 1.51(3)
C522 C523 1.3900
C522 C527 1.3900
C523 C524 1.3900
C524 C525 1.3900
C525 C526 1.3900
C526 C527 1.3900
C528 C533 1.33(3)
C528 C529 1.43(3)
C529 C530 1.39(3)
C530 C531 1.35(4)
C531 C532 1.26(4)
C532 C533 1.36(3)
C534 C539 1.32(4)
C534 C535 1.37(4)
C535 C536 1.36(5)
C536 C537 1.28(5)
C537 C538 1.37(4)
C538 C539 1.49(4)
C540 C541 1.35(4)
C540 C545 1.38(4)
C541 C542 1.46(2)
C542 C543 1.37(4)
C543 C544 1.17(4)
C544 C545 1.48(4)
F601 C623 1.33(2)
F602 C624 1.30(3)
F603 C625 1.39(3)
F604 C626 1.40(3)
F605 C627 1.36(3)
F606 C629 1.37(2)
F607 C630 1.33(3)
F608 C631 1.38(2)
F609 C632 1.26(3)
F610 C633 1.35(3)
F611 C635 1.32(2)
F612 C636 1.37(3)
F613 C637 1.32(2)
F614 C638 1.33(2)
F615 C639 1.33(3)
F616 C641 1.29(2)
F617 C642 1.34(2)
F618 C643 1.32(2)
F619 C644 1.35(2)
F620 C645 1.350(19)
O601 C602 1.18(2)
O602 C605 1.232(19)
N601 C605 1.35(2)
N601 C602 1.41(2)
N601 C601 1.45(2)
N602 C606 1.39(2)
N602 C621 1.40(2)
N602 H602 0.8600
N604 C612 1.36(2)
N604 C615 1.41(2)
N604 H604 0.8600
C601 H60A 0.9600
C601 H60B 0.9600
C601 H60C 0.9600
C602 C603 1.48(2)
C603 C604 1.35(2)
C603 C606 1.44(2)
C604 C621 1.47(2)
C604 C605 1.49(2)
C606 C607 1.39(2)
C607 C608 1.38(2)
C607 C622 1.51(3)
N603 C610 1.33(2)
N603 C608 1.35(2)
C608 C653 1.41(2)
C608 O603 1.41(2)
C610 C611 1.40(2)
C610 O609 1.43(2)
C610 C609 1.43(2)
C611 C612 1.41(3)
C611 C628 1.49(2)
C612 C613 1.42(3)
C613 C614 1.34(3)
C613 H613 0.9300
C614 C615 1.46(2)
C614 H614 0.9300
C615 C616 1.37(2)
C616 C617 1.37(2)
C616 C634 1.52(2)
N605 C619 1.342(19)
N605 C617 1.36(2)
C617 C648 1.449(19)
C617 O605 1.449(19)
C619 C620 1.41(2)
C619 O618 1.41(2)
C619 C618 1.41(2)
C620 C621 1.38(2)
C620 C640 1.49(2)
C622 C627 1.40(3)
C622 C623 1.42(3)
C623 C624 1.42(3)
C624 C625 1.29(4)
C625 C626 1.33(4)
C626 C627 1.42(3)
C628 C633 1.36(3)
C628 C629 1.35(3)
C629 C630 1.38(3)
C630 C631 1.35(3)
C631 C632 1.39(3)
C632 C633 1.47(3)
C634 C639 1.36(2)
C634 C635 1.41(3)
C635 C636 1.34(3)
C636 C637 1.34(3)
C637 C638 1.44(3)
C638 C639 1.39(3)
C640 C645 1.41(2)
C640 C641 1.41(2)
C641 C642 1.36(2)
C642 C643 1.40(3)
C643 C644 1.36(3)
C644 C645 1.37(3)
F701 C723 1.32(3)
F702 C724 1.39(2)
F703 C725 1.34(3)
F704 C726 1.32(3)
F705 C727 1.33(2)
F706 C729 1.39(3)
F707 C730 1.26(3)
F708 C731 1.36(2)
F709 C732 1.35(2)
F710 C733 1.25(2)
F711 C735 1.36(3)
F712 C736 1.38(3)
F713 C737 1.36(3)
F714 C738 1.33(3)
F715 C739 1.33(3)
F716 C741 1.35(3)
F717 C742 1.47(4)
F718 C743 1.34(4)
F719 C744 1.34(4)
F720 C745 1.29(3)
O703 C709 1.36(3)
O703 C708 1.43(2)
O704 C709 1.21(2)
O705 C718 1.35(3)
O705 C717 1.40(2)
O706 C718 1.21(3)
N702 C706 1.35(3)
N702 C721 1.42(3)
N702 H702 0.8600
N703 C710 1.32(2)
N703 C708 1.33(3)
N705 C717 1.30(3)
N705 C719 1.37(3)
O701 C702 1.30(2)
C701 N701 1.50(2)
C701 H70A 0.9600
C701 H70B 0.9600
C701 H70C 0.9600
N701 C702 1.474(9)
N701 C705 1.474(9)
C702 C703 1.474(9)
C703 C706 1.47(3)
C703 C704 1.474(9)
C704 C721 1.41(3)
C704 C705 1.474(9)
C705 O702 1.28(2)
C706 C707 1.41(3)
C707 C708 1.41(3)
C707 C722 1.43(3)
C709 C710 1.48(3)
C710 C711 1.33(3)
C711 C712 1.47(3)
C711 C728 1.54(3)
N704 C715 1.394(10)
N704 C712 1.394(10)
N704 H704 0.8600
C712 C713 1.394(10)
C713 C714 1.394(10)
C713 H713 0.9300
C714 C715 1.394(10)
C714 H714 0.9300
C715 C716 1.43(2)
C716 C717 1.38(3)
C716 C734 1.54(3)
C718 C719 1.48(3)
C719 C720 1.39(3)
C720 C721 1.39(4)
C720 C740 1.53(3)
C722 C727 1.40(3)
C722 C723 1.41(3)
C723 C724 1.40(4)
C724 C725 1.37(3)
C725 C726 1.31(3)
C726 C727 1.37(3)
C728 C729 1.32(3)
C728 C733 1.44(3)
C729 C730 1.46(3)
C730 C731 1.38(3)
C731 C732 1.37(3)
C732 C733 1.38(3)
C734 C739 1.32(3)
C734 C735 1.40(4)
C735 C736 1.32(4)
C736 C737 1.41(4)
C737 C738 1.39(4)
C738 C739 1.37(3)
C740 C741 1.40(5)
C740 C745 1.42(4)
C741 C742 1.36(4)
C742 C743 1.29(5)
C743 C744 1.31(5)
C744 C745 1.44(4)
O603 C609 1.383(19)
O604 C609 1.15(2)
O605 C618 1.430(19)
C618 O606 1.280(16)
O1 C2 1.32(2)
O2 C5 1.21(2)
C1 N1 1.396(17)
C1 H1A 0.9600
C1 H1B 0.9600
C1 H1C 0.9600
N1 C5 1.557(13)
N1 C2 1.557(13)
C2 C3 1.557(13)
C3 C4 1.557(13)
C4 C5 1.557(13)
C653 O614 1.26(2)
C653 O609 1.383(19)
C648 O616 1.17(2)
C648 O618 1.430(19)
